data_7131040
loop_
_publ_author_name
'Jin, Yujie'
'Sun, Jizeng'
'Zhang, Kang'
'Liu, Jiyong'
'W&#xf6;rle, Michael'
'Duttwyler, Simon'

_publ_section_title
;
 Palladium-catalyzed B7-11 penta-arylation of the {CB<sub>11</sub>}
 monocarborane cluster.
;
_journal_issue 1
_journal_name_full 'Chemical communications (Cambridge, England)'
_journal_page_first 67
_journal_page_last 70
_journal_paper_doi 10.1039/d2cc05422a
_journal_volume 59
_journal_year 2022
_chemical_formula_moiety 'C37 H42 B11 O2, C8 H20 N'
_chemical_formula_sum 'C45 H62 B11 N O2'
_chemical_formula_weight 767.86
_space_group_crystal_system orthorhombic
_space_group_IT_number 33
_space_group_name_Hall 'P 2c -2n'
_space_group_name_H-M_alt 'P n a 21'
_atom_sites_solution_hydrogens geom
_atom_sites_solution_primary dual
_audit_creation_date 2022-09-30
_audit_creation_method
;
Olex2 1.5
(compiled 2022.04.07 svn.rca3783a0 for OlexSys, GUI svn.r6498)
;
_audit_update_record
;
2022-10-04 deposited with the CCDC.	2022-11-25 downloaded from the CCDC.
;
_cell_angle_alpha 90
_cell_angle_beta 90
_cell_angle_gamma 90
_cell_formula_units_Z 16
_cell_length_a 23.9942(6)
_cell_length_b 33.9029(10)
_cell_length_c 21.9390(7)
_cell_measurement_reflns_used 9878
_cell_measurement_temperature 170(2)
_cell_measurement_theta_max 27.124
_cell_measurement_theta_min 2.277
_cell_volume 17846.8(9)
_computing_cell_refinement 'SAINT V8.38A (Bruker, 2018)'
_computing_data_collection 'Bruker APEX2'
_computing_data_reduction 'SAINT V8.38A (Bruker, 2018)'
_computing_molecular_graphics OLEX2
_computing_publication_material OLEX2
_computing_structure_refinement 'SHELXL-97 (Sheldrick, 2008)'
_computing_structure_solution 'SHELXS-97 (Sheldrick, 2008)'
_diffrn_ambient_temperature 170.15
_diffrn_detector 'Bruker APEX2 area detector'
_diffrn_detector_area_resol_mean 8.33
_diffrn_detector_type 'CCD area detector'
_diffrn_measured_fraction_theta_full 0.999
_diffrn_measured_fraction_theta_max 0.999
_diffrn_measurement_device 'fixed chi three-circle diffractometer'
_diffrn_measurement_device_type 'Bruker APEX-II CCD'
_diffrn_measurement_method '\f and \w scans'
_diffrn_radiation_monochromator graphite
_diffrn_radiation_probe x-ray
_diffrn_radiation_type MoK\a
_diffrn_radiation_wavelength 0.71073
_diffrn_radiation_xray_symbol K-L~3~
_diffrn_reflns_av_R_equivalents 0.0803
_diffrn_reflns_av_unetI/netI 0.0687
_diffrn_reflns_Laue_measured_fraction_full 0.999
_diffrn_reflns_Laue_measured_fraction_max 0.999
_diffrn_reflns_limit_h_max 30
_diffrn_reflns_limit_h_min -30
_diffrn_reflns_limit_k_max 43
_diffrn_reflns_limit_k_min -43
_diffrn_reflns_limit_l_max 28
_diffrn_reflns_limit_l_min -27
_diffrn_reflns_number 170781
_diffrn_reflns_point_group_measured_fraction_full 0.990
_diffrn_reflns_point_group_measured_fraction_max 0.985
_diffrn_reflns_theta_full 25.242
_diffrn_reflns_theta_max 27.330
_diffrn_reflns_theta_min 2.211
_diffrn_source 'sealed tube'
_diffrn_source_current 1.4
_diffrn_source_power 0.07
_diffrn_source_voltage 50.0
_diffrn_standards_number 0
_exptl_absorpt_coefficient_mu 0.064
_exptl_absorpt_correction_T_max 0.7447
_exptl_absorpt_correction_T_min 0.7051
_exptl_absorpt_correction_type none
_exptl_absorpt_process_details
;
SADABS-2016/2 (Bruker,2016/2) was used for absorption correction.
wR2(int) was 0.1344 before and 0.0583 after correction.
The Ratio of minimum to maximum transmission is 0.9468.
The \l/2 correction factor is Not present.
;
_exptl_crystal_colour colourless
_exptl_crystal_colour_primary colourless
_exptl_crystal_density_diffrn 1.143
_exptl_crystal_description block
_exptl_crystal_F_000 6560
_exptl_crystal_size_max 0.19
_exptl_crystal_size_mid 0.1
_exptl_crystal_size_min 0.09
_refine_diff_density_max 0.336
_refine_diff_density_min -0.368
_refine_diff_density_rms 0.044
_refine_ls_abs_structure_details
;
 Flack x determined using 9810 quotients [(I+)-(I-)]/[(I+)+(I-)]
 (Parsons, Flack and Wagner, Acta Cryst. B69 (2013) 249-259).
;
_refine_ls_abs_structure_Flack -0.1(5)
_refine_ls_extinction_method none
_refine_ls_goodness_of_fit_ref 1.012
_refine_ls_hydrogen_treatment constr
_refine_ls_matrix_type full
_refine_ls_number_parameters 2284
_refine_ls_number_reflns 39678
_refine_ls_number_restraints 265
_refine_ls_restrained_S_all 1.018
_refine_ls_R_factor_all 0.0936
_refine_ls_R_factor_gt 0.0565
_refine_ls_shift/su_max 0.003
_refine_ls_shift/su_mean 0.000
_refine_ls_structure_factor_coef Fsqd
_refine_ls_weighting_details 'w=1/[\s^2^(Fo^2^)+(0.0757P)^2^+1.8031P] where P=(Fo^2^+2Fc^2^)/3'
_refine_ls_weighting_scheme calc
_refine_ls_wR_factor_gt 0.1292
_refine_ls_wR_factor_ref 0.1487
_reflns_Friedel_coverage 0.922
_reflns_Friedel_fraction_full 0.981
_reflns_Friedel_fraction_max 0.971
_reflns_number_gt 28147
_reflns_number_total 39678
_reflns_threshold_expression 'I > 2\s(I)'
_cod_data_source_file d2cc05422a2.cif
_cod_data_source_block 191010_jyj_133_0m_pl
_cod_depositor_comments 'Adding full bibliography for 7131036--7131040.cif.'
_cod_database_code 7131040
_shelx_shelxl_version_number 2018/3
_shelx_space_group_comment
;
The symmetry employed for this shelxl refinement is uniquely defined
by the following loop, which should always be used as a source of
symmetry information in preference to the above space-group names.
They are only intended as comments.
;
_shelx_estimated_absorpt_t_max 0.994
_shelx_estimated_absorpt_t_min 0.988
_olex2_refinement_description
;
1. Fixed Uiso
 At 1.2 times of:
  All B(H) groups, All C(H) groups, All C(H,H) groups
 At 1.5 times of:
  All C(H,H,H) groups, All O(H) groups
2. Restrained distances
 N4-C179 \\sim N4-C184 \\sim N4-C182 \\sim N4-C175 \\sim N4-C176 \\sim N4-C181
\\sim N4-C177 \\sim N4-C173
 with sigma of 0.02
 C188-C175 \\sim C174-C173 \\sim C180-C179 \\sim C185-C181 \\sim C178-C177
\\sim C187-C176 \\sim C186-
 C184 \\sim C183-C182
 with sigma of 0.02
3. Restrained planarity
 C2, O9, H9, O10
 with sigma of 0.1
 C17, C18, C19, C20, C21, C22, C23
 with sigma of 0.1
 C17A, C18A, C19A, C20A, C21A, C22A, C23A
 with sigma of 0.1
 C113, O11, H11A, O12
 with sigma of 0.1
4. Uiso/Uaniso restraints and constraints
Uanis(C23) = Uanis(C23A)
Uanis(C20A) = Uanis(C20)
Uanis(C17) = Uanis(C17A)
5. Rigid body (RIGU) restrains
 C188, C174, C183, C186, C180, C185, C178, C187, C173, C182, C175, N4, C181,
 C177, C176, C179, C184
 with sigma for 1-2 distances of 0.004 and sigma for 1-3 distances of 0.004
 C21, C20, C19, C18, C17, C22, C23, C17A, C22A, C21A, C20A, C19A, C18A, C23A
 with sigma for 1-2 distances of 0.004 and sigma for 1-3 distances of 0.004
6. Others
 Sof(C178)=Sof(H17D)=Sof(H17E)=Sof(H17F)=Sof(C175)=Sof(H17M)=Sof(H17N)=
 Sof(C177)=Sof(H17O)=Sof(H17P)=Sof(C181)=Sof(H18J)=Sof(H18K)=Sof(C184)=
 Sof(H18L)=Sof(H18M)=Sof(C185)=Sof(H18N)=Sof(H18O)=Sof(H18P)=Sof(C186)=
 Sof(H18Q)=Sof(H18R)=Sof(H18S)=Sof(C188)=Sof(H18W)=Sof(H18X)=Sof(H18Y)=1-FVAR(1)
 Sof(C174)=Sof(H17A)=Sof(H17B)=Sof(H17C)=Sof(C180)=Sof(H18B)=Sof(H18C)=
 Sof(H18D)=Sof(C183)=Sof(H18E)=Sof(H18F)=Sof(H18G)=Sof(C173)=Sof(H17G)=
 Sof(H17H)=Sof(C176)=Sof(H17I)=Sof(H17J)=Sof(C179)=Sof(H17K)=Sof(H17L)=
 Sof(C182)=Sof(H18H)=Sof(H18I)=Sof(C187)=Sof(H18T)=Sof(H18U)=Sof(H18V)=FVAR(1)
 Sof(O9)=Sof(H9)=Sof(O10)=1-FVAR(2)
 Sof(O1)=Sof(O2)=Sof(H2A)=FVAR(2)
 Sof(O11)=Sof(H11A)=Sof(O12)=1-FVAR(3)
 Sof(O7)=Sof(H7A)=Sof(O8)=FVAR(3)
 Sof(C17A)=Sof(C22A)=Sof(H22A)=Sof(C21A)=Sof(H21A)=Sof(C20A)=Sof(C19A)=
 Sof(H19A)=Sof(C18A)=Sof(H18A)=Sof(C23A)=Sof(H23D)=Sof(H23E)=Sof(H23F)=1-FVAR(4)
 Sof(C21)=Sof(H21)=Sof(C20)=Sof(C19)=Sof(H19)=Sof(C18)=Sof(H18)=Sof(C17)=
 Sof(C22)=Sof(H22)=Sof(C23)=Sof(H23A)=Sof(H23B)=Sof(H23C)=FVAR(4)
7.a Secondary CH2 refined with riding coordinates:
 C149(H14H,H14I), C151(H15E,H15F), C153(H15J,H15K), C155(H15O,H15P), C157(H15T,
 H15U), C159(H15Y,H), C161(H16G,H16H), C163(H16L,H16M), C165(H16Q,H16R),
 C167(H16V,H16W), C169(H16Z,HB), C171(H17T,H17U), C173(H17G,H17H), C176(H17I,
 H17J), C179(H17K,H17L), C182(H18H,H18I), C175(H17M,H17N), C177(H17O,H17P),
 C181(H18J,H18K), C184(H18L,H18M)
7.b Aromatic/amide H refined with riding coordinates:
 C41(H41), C42(H42), C44(H44), C45(H45), C48(H48), C49(H49), C51(H51),
 C52(H52), C55(H55), C56(H56), C58(H58), C59(H59), C62(H62), C63(H63), C65(H65),
  C66(H66), C69(H69), C70(H70), C72(H72), C73(H73), C78(H78), C79(H79),
 C81(H81), C82(H82), C85(H85), C86(H86), C88(H88), C89(H89), C92(H92), C93(H93),
  C95(H95), C96(H96), C99(H99), C100(H100), C102(H102), C103(H103), C106(H106),
 C107(H107), C109(H109), C110(H110), C4(H4), C5(H5), C7(H7), C8(H8), C11(H11),
 C12(H12), C14(H14), C15(H15), C25(H25), C26(H26), C28(H28), C29(H29), C32(H32),
  C33(H33), C35(H35), C36(H36), C21(H21), C19(H19), C18(H18), C22(H22),
 C22A(H22A), C21A(H21A), C19A(H19A), C18A(H18A), C115(H115), C116(H116),
 C118(H118), C119(H119), C122(H122), C123(H123), C125(H125), C126(H126),
 C129(H129), C130(H130), C132(H132), C133(H133), C136(H136), C137(H137),
 C139(H139), C140(H140), C143(H143), C144(H144), C146(H146), C147(H147)
7.c Fitted hexagon refined as free rotating group:
 C21(C20,C19,C18,C17,C22), C17A(C22A,C21A,C20A,C19A,C18A)
7.d Tetrahedral OH refined with riding coordinates:
 O3(H3A)
7.e Idealised Me refined as rotating group:
 C46(H46A,H46B,H46C), C53(H53A,H53B,H53C), C60(H60A,H60B,H60C), C67(H67A,H67B,
 H67C), C74(H74A,H74B,H74C), C83(H83A,H83B,H83C), C90(H90A,H90B,H90C), C97(H97A,
 H97B,H97C), C104(H10A,H10B,H10C), C111(H11B,H11C,H11D), C150(H15B,H15C,H15D),
 C152(H15G,H15H,H15I), C154(H15L,H15M,H15N), C156(H15Q,H15R,H15S), C158(H15V,
 H15W,H15X), C160(H16D,H16E,H16F), C162(H16I,H16J,H16K), C164(H16N,H16O,H16P),
 C166(H16S,H16T,H16U), C168(H16X,H16Y,HA), C170(H17Q,H17R,H17S), C172(H17V,H17W,
 H17X), C174(H17A,H17B,H17C), C178(H17D,H17E,H17F), C180(H18B,H18C,H18D),
 C183(H18E,H18F,H18G), C9(H9A,H9B,H9C), C16(H16A,H16B,H16C), C30(H30A,H30B,
 H30C), C37(H37A,H37B,H37C), C23(H23A,H23B,H23C), C23A(H23D,H23E,H23F),
 C120(H12A,H12B,H12C), C127(H12D,H12E,H12F), C134(H13A,H13B,H13C), C141(H14A,
 H14B,H14C), C148(H14D,H14E,H14F), C185(H18N,H18O,H18P), C186(H18Q,H18R,H18S),
 C187(H18T,H18U,H18V), C188(H18W,H18X,H18Y)
7.f Idealised tetrahedral OH refined as rotating group:
 O5(H5B), O2(H2A), O9(H9), O7(H7A), O11(H11A)
7.g Boron cage BH refined with riding coordinates:
 C38(H38A), B12(H12G), B13(H13), B14(H14G), B15(H15A), B16(H16), C75(H75),
 B23(H23), B24(H24), B25(H25A), B26(H26A), B27(H27), C1(H1), B1(H1A), B2(H2),
 B3(H3), B4(H4A), B5(H5A), C112(H112), B34(H34), B35(H35A), B36(H36A), B37(H37),
  B38(H38)
;
_olex2_submission_special_instructions 'No special instructions were received'

loop_
_space_group_symop_operation_xyz
'x, y, z'
'-x, -y, z+1/2'
'-x+1/2, y+1/2, z+1/2'
'x+1/2, -y+1/2, z'

loop_
_atom_site_label
_atom_site_type_symbol
_atom_site_fract_x
_atom_site_fract_y
_atom_site_fract_z
_atom_site_U_iso_or_equiv
_atom_site_adp_type
_atom_site_occupancy
_atom_site_site_symmetry_order
_atom_site_calc_flag
_atom_site_refinement_flags_posn
_atom_site_refinement_flags_adp
_atom_site_refinement_flags_occupancy
_atom_site_disorder_assembly
_atom_site_disorder_group
O3 O 0.25706(10) 0.47997(7) 0.22370(12) 0.0342(6) Uani 1 1 d . . . . .
H3A H 0.283370 0.466447 0.209511 0.051 Uiso 1 1 calc R U . . .
O4 O 0.23192(10) 0.51644(9) 0.30025(13) 0.0410(7) Uani 1 1 d . . . . .
C38 C 0.45702(14) 0.49936(10) 0.35871(16) 0.0268(7) Uani 1 1 d . . . . .
H38A H 0.499732 0.500836 0.379177 0.032 Uiso 1 1 calc R U . . .
C39 C 0.27193(14) 0.49569(9) 0.27068(16) 0.0239(7) Uani 1 1 d . . . . .
C40 C 0.39551(13) 0.50181(9) 0.18016(15) 0.0225(7) Uani 1 1 d . . . . .
C41 C 0.42112(16) 0.53339(11) 0.15014(17) 0.0346(8) Uani 1 1 d . . . . .
H41 H 0.435966 0.554357 0.173837 0.041 Uiso 1 1 calc R U . . .
C42 C 0.42574(18) 0.53534(12) 0.08704(18) 0.0418(10) Uani 1 1 d . . . . .
H42 H 0.443471 0.557462 0.068856 0.050 Uiso 1 1 calc R U . . .
C43 C 0.40491(17) 0.50554(12) 0.05017(18) 0.0380(9) Uani 1 1 d . . . . .
C44 C 0.37827(16) 0.47449(11) 0.07890(17) 0.0349(8) Uani 1 1 d . . . . .
H44 H 0.362758 0.453888 0.054947 0.042 Uiso 1 1 calc R U . . .
C45 C 0.37372(15) 0.47276(11) 0.14145(16) 0.0305(8) Uani 1 1 d . . . . .
H45 H 0.354965 0.450891 0.159141 0.037 Uiso 1 1 calc R U . . .
C46 C 0.4118(3) 0.50622(15) -0.0181(2) 0.0613(14) Uani 1 1 d . . . . .
H46A H 0.410952 0.533568 -0.032500 0.092 Uiso 1 1 calc R U . . .
H46B H 0.381332 0.491378 -0.037065 0.092 Uiso 1 1 calc R U . . .
H46C H 0.447507 0.494149 -0.029032 0.092 Uiso 1 1 calc R U . . .
C47 C 0.37355(13) 0.41129(10) 0.26360(16) 0.0233(7) Uani 1 1 d . . . . .
C48 C 0.41908(14) 0.38544(10) 0.26244(17) 0.0299(8) Uani 1 1 d . . . . .
H48 H 0.452317 0.393000 0.282866 0.036 Uiso 1 1 calc R U . . .
C49 C 0.41785(15) 0.34936(11) 0.23286(19) 0.0348(9) Uani 1 1 d . . . . .
H49 H 0.449853 0.332858 0.233406 0.042 Uiso 1 1 calc R U . . .
C50 C 0.37004(15) 0.33712(11) 0.20236(19) 0.0331(8) Uani 1 1 d . . . . .
C51 C 0.32393(15) 0.36155(11) 0.20477(19) 0.0342(8) Uani 1 1 d . . . . .
H51 H 0.290386 0.353522 0.185393 0.041 Uiso 1 1 calc R U . . .
C52 C 0.32557(14) 0.39735(10) 0.23473(17) 0.0298(8) Uani 1 1 d . . . . .
H52 H 0.292826 0.413090 0.235736 0.036 Uiso 1 1 calc R U . . .
C53 C 0.36924(19) 0.29813(12) 0.1688(2) 0.0481(11) Uani 1 1 d . . . . .
H53A H 0.363032 0.302854 0.125271 0.072 Uiso 1 1 calc R U . . .
H53B H 0.339153 0.281600 0.184938 0.072 Uiso 1 1 calc R U . . .
H53C H 0.405020 0.284683 0.174502 0.072 Uiso 1 1 calc R U . . .
C54 C 0.31204(13) 0.43716(10) 0.40335(16) 0.0254(7) Uani 1 1 d . . . . .
C55 C 0.25912(16) 0.42555(12) 0.38529(19) 0.0395(9) Uani 1 1 d . . . . .
H55 H 0.245107 0.434507 0.347233 0.047 Uiso 1 1 calc R U . . .
C56 C 0.22607(16) 0.40131(12) 0.4210(2) 0.0434(10) Uani 1 1 d . . . . .
H56 H 0.190242 0.393858 0.406651 0.052 Uiso 1 1 calc R U . . .
C57 C 0.24396(17) 0.38770(12) 0.47714(18) 0.0367(9) Uani 1 1 d . . . . .
C58 C 0.29778(16) 0.39717(11) 0.49446(18) 0.0364(9) Uani 1 1 d . . . . .
H58 H 0.312124 0.387121 0.531709 0.044 Uiso 1 1 calc R U . . .
C59 C 0.33122(15) 0.42113(11) 0.45833(16) 0.0310(8) Uani 1 1 d . . . . .
H59 H 0.368135 0.426796 0.471294 0.037 Uiso 1 1 calc R U . . .
C60 C 0.20686(19) 0.36378(13) 0.5182(2) 0.0505(11) Uani 1 1 d . . . . .
H60A H 0.191877 0.380732 0.550452 0.076 Uiso 1 1 calc R U . . .
H60B H 0.228460 0.342304 0.536536 0.076 Uiso 1 1 calc R U . . .
H60C H 0.176059 0.352704 0.494367 0.076 Uiso 1 1 calc R U . . .
C61 C 0.30132(14) 0.54389(10) 0.41096(16) 0.0301(8) Uani 1 1 d . . . . .
C62 C 0.26468(16) 0.52538(12) 0.45112(18) 0.0379(9) Uani 1 1 d . . . . .
H62 H 0.263724 0.497368 0.451874 0.045 Uiso 1 1 calc R U . . .
C63 C 0.22965(16) 0.54584(14) 0.4899(2) 0.0456(10) Uani 1 1 d . . . . .
H63 H 0.205522 0.531792 0.516515 0.055 Uiso 1 1 calc R U . . .
C64 C 0.22951(18) 0.58707(14) 0.4902(2) 0.0476(11) Uani 1 1 d . . . . .
C65 C 0.2639(2) 0.60582(14) 0.4505(2) 0.0627(14) Uani 1 1 d . . . . .
H65 H 0.264172 0.633830 0.449380 0.075 Uiso 1 1 calc R U . . .
C66 C 0.2987(2) 0.58491(13) 0.4113(2) 0.0549(12) Uani 1 1 d . . . . .
H66 H 0.321606 0.599199 0.383668 0.066 Uiso 1 1 calc R U . . .
C67 C 0.1934(2) 0.60971(17) 0.5350(2) 0.0688(15) Uani 1 1 d . . . . .
H67A H 0.161840 0.593240 0.547481 0.103 Uiso 1 1 calc R U . . .
H67B H 0.179519 0.633799 0.515565 0.103 Uiso 1 1 calc R U . . .
H67C H 0.215581 0.616709 0.570954 0.103 Uiso 1 1 calc R U . . .
C68 C 0.35956(14) 0.58142(10) 0.26685(16) 0.0264(7) Uani 1 1 d . . . . .
C69 C 0.39494(15) 0.61371(10) 0.27639(18) 0.0348(8) Uani 1 1 d . . . . .
H69 H 0.422344 0.612033 0.307529 0.042 Uiso 1 1 calc R U . . .
C70 C 0.39158(15) 0.64788(10) 0.24235(19) 0.0358(9) Uani 1 1 d . . . . .
H70 H 0.416849 0.668809 0.250396 0.043 Uiso 1 1 calc R U . . .
C71 C 0.35234(15) 0.65229(10) 0.19693(18) 0.0322(8) Uani 1 1 d . . . . .
C72 C 0.31564(15) 0.62108(11) 0.18767(18) 0.0365(9) Uani 1 1 d . . . . .
H72 H 0.287378 0.623441 0.157562 0.044 Uiso 1 1 calc R U . . .
C73 C 0.31940(15) 0.58663(11) 0.22140(18) 0.0344(8) Uani 1 1 d . . . . .
H73 H 0.293845 0.565864 0.213377 0.041 Uiso 1 1 calc R U . . .
C74 C 0.34913(18) 0.68937(11) 0.1585(2) 0.0455(11) Uani 1 1 d . . . . .
H74A H 0.317834 0.705630 0.172415 0.068 Uiso 1 1 calc R U . . .
H74B H 0.343556 0.682166 0.115716 0.068 Uiso 1 1 calc R U . . .
H74C H 0.383906 0.704282 0.162679 0.068 Uiso 1 1 calc R U . . .
B12 B 0.44426(16) 0.52624(11) 0.29503(18) 0.0258(8) Uani 1 1 d . . . . .
H12G H 0.475868 0.545439 0.271984 0.031 Uiso 1 1 calc R U . . .
B13 B 0.41523(16) 0.53960(12) 0.36603(18) 0.0265(8) Uani 1 1 d . . . . .
H13 H 0.427463 0.567524 0.389788 0.032 Uiso 1 1 calc R U . . .
B14 B 0.40184(17) 0.49560(12) 0.40693(19) 0.0284(9) Uani 1 1 d . . . . .
H14G H 0.405196 0.494455 0.457815 0.034 Uiso 1 1 calc R U . . .
B15 B 0.42283(15) 0.45559(12) 0.36100(18) 0.0250(8) Uani 1 1 d . . . . .
H15A H 0.440217 0.428056 0.381838 0.030 Uiso 1 1 calc R U . . .
B16 B 0.44918(15) 0.47460(11) 0.29204(18) 0.0246(8) Uani 1 1 d . . . . .
H16 H 0.484079 0.459697 0.267152 0.030 Uiso 1 1 calc R U . . .
B17 B 0.39424(15) 0.49896(11) 0.25153(18) 0.0221(7) Uani 1 1 d . . . . .
B18 B 0.37321(16) 0.54020(11) 0.29915(18) 0.0243(8) Uani 1 1 d . . . . .
B19 B 0.34598(16) 0.52090(12) 0.37071(18) 0.0261(8) Uani 1 1 d . . . . .
B20 B 0.35082(16) 0.46714(12) 0.36672(18) 0.0259(8) Uani 1 1 d . . . . .
B21 B 0.38093(15) 0.45348(11) 0.29369(18) 0.0228(8) Uani 1 1 d . . . . .
B22 B 0.33335(15) 0.49520(11) 0.29955(18) 0.0227(8) Uani 1 1 d . . . . .
O5 O 0.50233(10) 0.76863(8) 0.69404(13) 0.0364(6) Uani 1 1 d . . . . .
H5B H 0.487762 0.781384 0.665349 0.055 Uiso 1 1 calc R U . . .
O6 O 0.47858(10) 0.72549(8) 0.76300(12) 0.0338(6) Uani 1 1 d . . . . .
C75 C 0.27715(13) 0.74858(10) 0.63376(16) 0.0259(7) Uani 1 1 d . . . . .
H75 H 0.234330 0.749613 0.613485 0.031 Uiso 1 1 calc R U . . .
C76 C 0.46310(13) 0.74479(10) 0.72029(16) 0.0244(7) Uani 1 1 d . . . . .
C77 C 0.43233(14) 0.79516(11) 0.58143(16) 0.0272(7) Uani 1 1 d . . . . .
C78 C 0.42987(16) 0.83648(11) 0.57881(19) 0.0392(9) Uani 1 1 d . . . . .
H78 H 0.402776 0.849888 0.602632 0.047 Uiso 1 1 calc R U . . .
C79 C 0.46569(19) 0.85835(13) 0.5426(2) 0.0481(11) Uani 1 1 d . . . . .
H79 H 0.462343 0.886270 0.542104 0.058 Uiso 1 1 calc R U . . .
C80 C 0.50619(16) 0.84056(13) 0.50716(19) 0.0410(10) Uani 1 1 d . . . . .
C81 C 0.50994(16) 0.80016(13) 0.5097(2) 0.0438(10) Uani 1 1 d . . . . .
H81 H 0.537652 0.787171 0.486190 0.053 Uiso 1 1 calc R U . . .
C82 C 0.47405(15) 0.77759(12) 0.54600(17) 0.0367(9) Uani 1 1 d . . . . .
H82 H 0.478100 0.749723 0.546594 0.044 Uiso 1 1 calc R U . . .
C83 C 0.5438(2) 0.86491(15) 0.4666(2) 0.0594(13) Uani 1 1 d . . . . .
H83A H 0.521263 0.883835 0.443450 0.089 Uiso 1 1 calc R U . . .
H83B H 0.563557 0.847493 0.438226 0.089 Uiso 1 1 calc R U . . .
H83C H 0.570854 0.879183 0.491695 0.089 Uiso 1 1 calc R U . . .
C84 C 0.42292(14) 0.68717(10) 0.58841(15) 0.0263(7) Uani 1 1 d . . . . .
C85 C 0.47951(14) 0.68158(11) 0.60082(17) 0.0315(8) Uani 1 1 d . . . . .
H85 H 0.496085 0.696374 0.632819 0.038 Uiso 1 1 calc R U . . .
C86 C 0.51229(16) 0.65547(12) 0.56853(19) 0.0390(9) Uani 1 1 d . . . . .
H86 H 0.550516 0.652567 0.578867 0.047 Uiso 1 1 calc R U . . .
C87 C 0.49001(17) 0.63338(12) 0.52107(19) 0.0402(10) Uani 1 1 d . . . . .
C88 C 0.43380(17) 0.63768(12) 0.50839(19) 0.0423(10) Uani 1 1 d . . . . .
H88 H 0.417391 0.622430 0.476795 0.051 Uiso 1 1 calc R U . . .
C89 C 0.40097(16) 0.66404(11) 0.54130(17) 0.0328(8) Uani 1 1 d . . . . .
H89 H 0.362549 0.666402 0.531495 0.039 Uiso 1 1 calc R U . . .
C90 C 0.5265(2) 0.60539(16) 0.4843(2) 0.0674(15) Uani 1 1 d . . . . .
H90A H 0.538182 0.618377 0.446497 0.101 Uiso 1 1 calc R U . . .
H90B H 0.505239 0.581527 0.474426 0.101 Uiso 1 1 calc R U . . .
H90C H 0.559407 0.598240 0.508252 0.101 Uiso 1 1 calc R U . . .
C91 C 0.36370(13) 0.66324(10) 0.73274(15) 0.0242(7) Uani 1 1 d . . . . .
C92 C 0.41385(14) 0.64311(10) 0.73399(18) 0.0304(8) Uani 1 1 d . . . . .
H92 H 0.444658 0.653491 0.712016 0.036 Uiso 1 1 calc R U . . .
C93 C 0.42061(15) 0.60821(11) 0.76636(19) 0.0348(9) Uani 1 1 d . . . . .
H93 H 0.456013 0.595671 0.766565 0.042 Uiso 1 1 calc R U . . .
C94 C 0.37729(16) 0.59139(11) 0.79809(18) 0.0342(8) Uani 1 1 d . . . . .
C95 C 0.32672(17) 0.61110(13) 0.7982(2) 0.0496(11) Uani 1 1 d . . . . .
H95 H 0.296151 0.600598 0.820455 0.060 Uiso 1 1 calc R U . . .
C96 C 0.32037(15) 0.64625(12) 0.7659(2) 0.0416(10) Uani 1 1 d . . . . .
H96 H 0.285192 0.659094 0.766598 0.050 Uiso 1 1 calc R U . . .
C97 C 0.38461(19) 0.55367(13) 0.8336(2) 0.0511(12) Uani 1 1 d . . . . .
H97A H 0.362246 0.532744 0.814914 0.077 Uiso 1 1 calc R U . . .
H97B H 0.372359 0.557752 0.875784 0.077 Uiso 1 1 calc R U . . .
H97C H 0.423998 0.546017 0.833328 0.077 Uiso 1 1 calc R U . . .
C98 C 0.34066(13) 0.75136(10) 0.81290(16) 0.0249(7) Uani 1 1 d . . . . .
C99 C 0.36864(15) 0.72370(11) 0.84832(17) 0.0323(8) Uani 1 1 d . . . . .
H99 H 0.391730 0.704708 0.828935 0.039 Uiso 1 1 calc R U . . .
C100 C 0.36360(16) 0.72321(11) 0.91145(17) 0.0344(8) Uani 1 1 d . . . . .
H100 H 0.383233 0.703904 0.934331 0.041 Uiso 1 1 calc R U . . .
C101 C 0.33061(16) 0.75026(11) 0.94141(17) 0.0344(9) Uani 1 1 d . . . . .
C102 C 0.30470(16) 0.77931(12) 0.90643(18) 0.0379(9) Uani 1 1 d . . . . .
H102 H 0.283254 0.799093 0.926188 0.045 Uiso 1 1 calc R U . . .
C103 C 0.30953(15) 0.77996(11) 0.84354(17) 0.0342(8) Uani 1 1 d . . . . .
H103 H 0.291431 0.800134 0.820932 0.041 Uiso 1 1 calc R U . . .
C104 C 0.3227(2) 0.74835(14) 1.0097(2) 0.0534(12) Uani 1 1 d . . . . .
H10A H 0.302239 0.724280 1.020300 0.080 Uiso 1 1 calc R U . . .
H10B H 0.301506 0.771439 1.023343 0.080 Uiso 1 1 calc R U . . .
H10C H 0.359172 0.748090 1.029786 0.080 Uiso 1 1 calc R U . . .
C105 C 0.37489(13) 0.83180(10) 0.72384(16) 0.0247(7) Uani 1 1 d . . . . .
C106 C 0.41812(15) 0.83822(11) 0.76434(18) 0.0344(8) Uani 1 1 d . . . . .
H106 H 0.444771 0.817905 0.770681 0.041 Uiso 1 1 calc R U . . .
C107 C 0.42375(15) 0.87353(11) 0.79608(19) 0.0374(9) Uani 1 1 d . . . . .
H107 H 0.454478 0.876893 0.822889 0.045 Uiso 1 1 calc R U . . .
C108 C 0.38555(15) 0.90394(11) 0.78950(18) 0.0320(8) Uani 1 1 d . . . . .
C109 C 0.34305(15) 0.89847(11) 0.74770(18) 0.0338(8) Uani 1 1 d . . . . .
H109 H 0.316764 0.918976 0.741006 0.041 Uiso 1 1 calc R U . . .
C110 C 0.33833(14) 0.86337(10) 0.71539(18) 0.0312(8) Uani 1 1 d . . . . .
H110 H 0.309106 0.860754 0.686459 0.037 Uiso 1 1 calc R U . . .
C111 C 0.39054(16) 0.94160(12) 0.8257(2) 0.0423(10) Uani 1 1 d . . . . .
H11B H 0.424635 0.940822 0.850289 0.063 Uiso 1 1 calc R U . . .
H11C H 0.358154 0.944302 0.852616 0.063 Uiso 1 1 calc R U . . .
H11D H 0.392079 0.964133 0.797796 0.063 Uiso 1 1 calc R U . . .
B23 B 0.33237(15) 0.74505(12) 0.58518(18) 0.0251(8) Uani 1 1 d . . . . .
H23 H 0.328865 0.743745 0.534314 0.030 Uiso 1 1 calc R U . . .
B24 B 0.31163(16) 0.70464(12) 0.63213(18) 0.0255(8) Uani 1 1 d . . . . .
H24 H 0.294436 0.676746 0.612281 0.031 Uiso 1 1 calc R U . . .
B25 B 0.28567(15) 0.72439(11) 0.70092(17) 0.0237(8) Uani 1 1 d . . . . .
H25A H 0.251036 0.709565 0.726347 0.028 Uiso 1 1 calc R U . . .
B26 B 0.29036(15) 0.77605(12) 0.69706(18) 0.0249(8) Uani 1 1 d . . . . .
H26A H 0.258835 0.795249 0.720240 0.030 Uiso 1 1 calc R U . . .
B27 B 0.31845(15) 0.78907(12) 0.62554(18) 0.0256(8) Uani 1 1 d . . . . .
H27 H 0.305538 0.816691 0.601371 0.031 Uiso 1 1 calc R U . . .
B28 B 0.38789(15) 0.77078(12) 0.62075(18) 0.0255(8) Uani 1 1 d . . . . .
B29 B 0.38400(15) 0.71683(11) 0.62481(17) 0.0232(8) Uani 1 1 d . . . . .
B30 B 0.35379(15) 0.70407(11) 0.69883(18) 0.0223(7) Uani 1 1 d . . . . .
B31 B 0.34076(15) 0.74927(11) 0.74041(18) 0.0228(8) Uani 1 1 d . . . . .
B32 B 0.36097(15) 0.79084(11) 0.69207(18) 0.0227(8) Uani 1 1 d . . . . .
B33 B 0.40122(15) 0.74547(11) 0.69168(18) 0.0224(8) Uani 1 1 d . . . . .
N1 N 0.39029(13) 0.24025(10) 0.37251(14) 0.0362(7) Uani 1 1 d . . . . .
C149 C 0.3750(2) 0.27634(13) 0.3347(2) 0.0538(12) Uani 1 1 d . . . . .
H14H H 0.409244 0.286247 0.314592 0.065 Uiso 1 1 calc R U . . .
H14I H 0.348978 0.268009 0.302119 0.065 Uiso 1 1 calc R U . . .
C150 C 0.3488(2) 0.30989(14) 0.3694(2) 0.0585(13) Uani 1 1 d . . . . .
H15B H 0.337564 0.330650 0.340827 0.088 Uiso 1 1 calc R U . . .
H15C H 0.375727 0.320575 0.398589 0.088 Uiso 1 1 calc R U . . .
H15D H 0.315900 0.300243 0.391340 0.088 Uiso 1 1 calc R U . . .
C151 C 0.42795(15) 0.25082(12) 0.42477(18) 0.0378(9) Uani 1 1 d . . . . .
H15E H 0.435683 0.226578 0.448459 0.045 Uiso 1 1 calc R U . . .
H15F H 0.407759 0.269250 0.451922 0.045 Uiso 1 1 calc R U . . .
C152 C 0.48336(18) 0.26957(16) 0.4073(2) 0.0604(13) Uani 1 1 d . . . . .
H15G H 0.505094 0.250931 0.382820 0.091 Uiso 1 1 calc R U . . .
H15H H 0.504154 0.276292 0.444333 0.091 Uiso 1 1 calc R U . . .
H15I H 0.476480 0.293567 0.383569 0.091 Uiso 1 1 calc R U . . .
C153 C 0.41917(19) 0.21197(13) 0.3283(2) 0.0481(11) Uani 1 1 d . . . . .
H15J H 0.392792 0.205201 0.295191 0.058 Uiso 1 1 calc R U . . .
H15K H 0.451297 0.225718 0.309556 0.058 Uiso 1 1 calc R U . . .
C154 C 0.4396(2) 0.17421(14) 0.3574(2) 0.0597(13) Uani 1 1 d . . . . .
H15L H 0.455850 0.157105 0.326047 0.090 Uiso 1 1 calc R U . . .
H15M H 0.408311 0.160626 0.376921 0.090 Uiso 1 1 calc R U . . .
H15N H 0.467996 0.180422 0.388064 0.090 Uiso 1 1 calc R U . . .
C155 C 0.33910(16) 0.22126(13) 0.39996(19) 0.0399(9) Uani 1 1 d . . . . .
H15O H 0.351562 0.200229 0.428140 0.048 Uiso 1 1 calc R U . . .
H15P H 0.319544 0.241381 0.424706 0.048 Uiso 1 1 calc R U . . .
C156 C 0.29760(18) 0.20356(15) 0.3563(2) 0.0572(13) Uani 1 1 d . . . . .
H15Q H 0.287097 0.223295 0.325697 0.086 Uiso 1 1 calc R U . . .
H15R H 0.264360 0.195158 0.378726 0.086 Uiso 1 1 calc R U . . .
H15S H 0.314356 0.180723 0.335907 0.086 Uiso 1 1 calc R U . . .
N2 N 0.86512(12) 0.48401(10) 0.60951(14) 0.0340(7) Uani 1 1 d . . . . .
C157 C 0.88001(19) 0.51742(13) 0.6518(2) 0.0469(10) Uani 1 1 d . . . . .
H15T H 0.906231 0.507301 0.682987 0.056 Uiso 1 1 calc R U . . .
H15U H 0.845779 0.525936 0.673318 0.056 Uiso 1 1 calc R U . . .
C158 C 0.9062(2) 0.55341(13) 0.6216(2) 0.0555(12) Uani 1 1 d . . . . .
H15V H 0.879241 0.565472 0.593731 0.083 Uiso 1 1 calc R U . . .
H15W H 0.939381 0.545323 0.598768 0.083 Uiso 1 1 calc R U . . .
H15X H 0.916839 0.572590 0.652969 0.083 Uiso 1 1 calc R U . . .
C159 C 0.91659(16) 0.46590(13) 0.58008(18) 0.0398(9) Uani 1 1 d . . . . .
H15Y H 0.937422 0.487014 0.558805 0.048 Uiso 1 1 calc R U . . .
H H 0.904330 0.446649 0.548903 0.048 Uiso 1 1 calc R U . . .
C160 C 0.95622(18) 0.44510(14) 0.6241(2) 0.0541(12) Uani 1 1 d . . . . .
H16D H 0.989243 0.436022 0.601897 0.081 Uiso 1 1 calc R U . . .
H16E H 0.937266 0.422419 0.642487 0.081 Uiso 1 1 calc R U . . .
H16F H 0.967558 0.463521 0.656235 0.081 Uiso 1 1 calc R U . . .
C161 C 0.83445(18) 0.45408(13) 0.64815(18) 0.0439(10) Uani 1 1 d . . . . .
H16G H 0.802015 0.467142 0.667401 0.053 Uiso 1 1 calc R U . . .
H16H H 0.859515 0.445088 0.681192 0.053 Uiso 1 1 calc R U . . .
C162 C 0.8141(2) 0.41839(14) 0.6131(2) 0.0595(13) Uani 1 1 d . . . . .
H16I H 0.784114 0.426283 0.585426 0.089 Uiso 1 1 calc R U . . .
H16J H 0.800139 0.398555 0.641798 0.089 Uiso 1 1 calc R U . . .
H16K H 0.845023 0.407234 0.589536 0.089 Uiso 1 1 calc R U . . .
C163 C 0.82884(17) 0.49802(13) 0.5568(2) 0.0423(10) Uani 1 1 d . . . . .
H16L H 0.850151 0.517623 0.532774 0.051 Uiso 1 1 calc R U . . .
H16M H 0.821166 0.475262 0.529754 0.051 Uiso 1 1 calc R U . . .
C164 C 0.77388(19) 0.51630(17) 0.5753(2) 0.0631(14) Uani 1 1 d . . . . .
H16N H 0.754229 0.525671 0.538917 0.095 Uiso 1 1 calc R U . . .
H16O H 0.780795 0.538547 0.602798 0.095 Uiso 1 1 calc R U . . .
H16P H 0.751023 0.496525 0.596189 0.095 Uiso 1 1 calc R U . . .
N3 N 0.36542(13) 0.76479(10) 0.36907(14) 0.0379(8) Uani 1 1 d . . . . .
C165 C 0.3374(2) 0.73489(15) 0.3274(2) 0.0629(13) Uani 1 1 d . . . . .
H16Q H 0.366234 0.722738 0.301158 0.075 Uiso 1 1 calc R U . . .
H16R H 0.310966 0.749006 0.300562 0.075 Uiso 1 1 calc R U . . .
C166 C 0.3061(3) 0.7022(2) 0.3606(4) 0.111(3) Uani 1 1 d . . . . .
H16S H 0.290339 0.683791 0.330671 0.166 Uiso 1 1 calc R U . . .
H16T H 0.275918 0.713680 0.384882 0.166 Uiso 1 1 calc R U . . .
H16U H 0.331792 0.687957 0.387452 0.166 Uiso 1 1 calc R U . . .
C167 C 0.40002(19) 0.74461(15) 0.4173(2) 0.0530(12) Uani 1 1 d . . . . .
H16V H 0.418264 0.765084 0.442558 0.064 Uiso 1 1 calc R U . . .
H16W H 0.374784 0.729436 0.444247 0.064 Uiso 1 1 calc R U . . .
C168 C 0.4442(2) 0.7172(2) 0.3933(3) 0.098(3) Uani 1 1 d . . . . .
H16X H 0.470054 0.731925 0.367398 0.147 Uiso 1 1 calc R U . . .
H16Y H 0.426579 0.696152 0.369439 0.147 Uiso 1 1 calc R U . . .
HA H 0.464616 0.705530 0.427579 0.147 Uiso 1 1 calc R U . . .
C169 C 0.3222(2) 0.78856(16) 0.4022(2) 0.0571(13) Uani 1 1 d . . . . .
H16Z H 0.341226 0.805270 0.432758 0.069 Uiso 1 1 calc R U . . .
HB H 0.297484 0.770188 0.424565 0.069 Uiso 1 1 calc R U . . .
C170 C 0.2863(3) 0.8149(2) 0.3624(3) 0.103(3) Uani 1 1 d . . . . .
H17Q H 0.273083 0.799871 0.327017 0.155 Uiso 1 1 calc R U . . .
H17R H 0.308288 0.837492 0.348432 0.155 Uiso 1 1 calc R U . . .
H17S H 0.254209 0.824287 0.385934 0.155 Uiso 1 1 calc R U . . .
C171 C 0.40058(18) 0.79047(15) 0.3277(2) 0.0524(12) Uani 1 1 d . . . . .
H17T H 0.376210 0.802270 0.296217 0.063 Uiso 1 1 calc R U . . .
H17U H 0.428261 0.773641 0.306690 0.063 Uiso 1 1 calc R U . . .
C172 C 0.4311(3) 0.82336(19) 0.3607(3) 0.099(2) Uani 1 1 d . . . . .
H17V H 0.449754 0.840348 0.330862 0.149 Uiso 1 1 calc R U . . .
H17W H 0.458971 0.811954 0.388255 0.149 Uiso 1 1 calc R U . . .
H17X H 0.404422 0.838996 0.384328 0.149 Uiso 1 1 calc R U . . .
N4 N 0.38340(14) 0.50432(10) 0.62756(15) 0.0430(8) Uani 1 1 d D . . . .
C174 C 0.4663(9) 0.5490(8) 0.6254(10) 0.049(5) Uani 0.504(5) 1 d D . P A 1
H17A H 0.495794 0.559053 0.598628 0.073 Uiso 0.504(5) 1 calc R U P A 1
H17B H 0.482859 0.532105 0.656822 0.073 Uiso 0.504(5) 1 calc R U P A 1
H17C H 0.447107 0.571190 0.644821 0.073 Uiso 0.504(5) 1 calc R U P A 1
C178 C 0.4274(13) 0.4327(5) 0.6243(12) 0.075(7) Uani 0.496(5) 1 d D . P A 2
H17D H 0.452012 0.416296 0.599174 0.112 Uiso 0.496(5) 1 calc R U P A 2
H17E H 0.392396 0.418602 0.631687 0.112 Uiso 0.496(5) 1 calc R U P A 2
H17F H 0.445627 0.438388 0.663257 0.112 Uiso 0.496(5) 1 calc R U P A 2
C180 C 0.2885(7) 0.4685(7) 0.6080(7) 0.115(9) Uani 0.504(5) 1 d D . P A 1
H18B H 0.263223 0.459647 0.575626 0.173 Uiso 0.504(5) 1 calc R U P A 1
H18C H 0.268403 0.486147 0.635725 0.173 Uiso 0.504(5) 1 calc R U P A 1
H18D H 0.302235 0.445599 0.630664 0.173 Uiso 0.504(5) 1 calc R U P A 1
C183 C 0.3257(10) 0.5714(5) 0.6370(7) 0.068(4) Uani 0.504(5) 1 d D . P A 1
H18E H 0.352912 0.583412 0.609351 0.102 Uiso 0.504(5) 1 calc R U P A 1
H18F H 0.314534 0.590704 0.667936 0.102 Uiso 0.504(5) 1 calc R U P A 1
H18G H 0.292815 0.563133 0.613701 0.102 Uiso 0.504(5) 1 calc R U P A 1
C173 C 0.4251(3) 0.5253(3) 0.5883(4) 0.041(2) Uani 0.504(5) 1 d D . P A 1
H17G H 0.405193 0.543229 0.560040 0.050 Uiso 0.504(5) 1 calc R U P A 1
H17H H 0.445598 0.505730 0.563449 0.050 Uiso 0.504(5) 1 calc R U P A 1
C176 C 0.4029(4) 0.4734(3) 0.6663(4) 0.057(2) Uani 0.504(5) 1 d D . P A 1
H17I H 0.370541 0.462407 0.688530 0.069 Uiso 0.504(5) 1 calc R U P A 1
H17J H 0.428294 0.485062 0.696946 0.069 Uiso 0.504(5) 1 calc R U P A 1
C179 C 0.3373(3) 0.4904(3) 0.5799(4) 0.061(3) Uani 0.504(5) 1 d D . P A 1
H17K H 0.322946 0.513868 0.558136 0.073 Uiso 0.504(5) 1 calc R U P A 1
H17L H 0.355215 0.473045 0.549312 0.073 Uiso 0.504(5) 1 calc R U P A 1
C182 C 0.3514(4) 0.5360(3) 0.6676(4) 0.049(2) Uani 0.504(5) 1 d D . P A 1
H18H H 0.321268 0.522036 0.689705 0.058 Uiso 0.504(5) 1 calc R U P A 1
H18I H 0.377802 0.545878 0.698749 0.058 Uiso 0.504(5) 1 calc R U P A 1
C175 C 0.4306(3) 0.5228(2) 0.6691(4) 0.0391(19) Uani 0.496(5) 1 d D . P A 2
H17M H 0.412634 0.540170 0.699621 0.047 Uiso 0.496(5) 1 calc R U P A 2
H17N H 0.449009 0.501110 0.691673 0.047 Uiso 0.496(5) 1 calc R U P A 2
C177 C 0.4156(4) 0.4703(3) 0.5919(4) 0.048(2) Uani 0.496(5) 1 d D . P A 2
H17O H 0.393592 0.463859 0.555006 0.057 Uiso 0.496(5) 1 calc R U P A 2
H17P H 0.451579 0.481260 0.577875 0.057 Uiso 0.496(5) 1 calc R U P A 2
C181 C 0.3436(3) 0.4853(3) 0.6714(4) 0.041(2) Uani 0.496(5) 1 d D . P A 2
H18J H 0.325259 0.506004 0.696122 0.049 Uiso 0.496(5) 1 calc R U P A 2
H18K H 0.364635 0.467929 0.699443 0.049 Uiso 0.496(5) 1 calc R U P A 2
C184 C 0.3622(4) 0.5320(3) 0.5834(4) 0.050(2) Uani 0.496(5) 1 d D . P A 2
H18L H 0.335434 0.518336 0.556276 0.060 Uiso 0.496(5) 1 calc R U P A 2
H18M H 0.393376 0.541702 0.557940 0.060 Uiso 0.496(5) 1 calc R U P A 2
C1 C 0.28794(13) 0.25847(10) 0.63650(16) 0.0262(7) Uani 1 1 d . . . . .
H1 H 0.244942 0.259408 0.616693 0.031 Uiso 1 1 calc R U . . .
C2 C 0.47317(15) 0.25296(10) 0.72457(17) 0.0289(8) Uani 1 1 d . . . . .
C3 C 0.43701(14) 0.20332(11) 0.58418(15) 0.0285(8) Uani 1 1 d . . . . .
C4 C 0.49078(16) 0.21403(14) 0.5682(2) 0.0541(13) Uani 1 1 d . . . . .
H4 H 0.505142 0.238482 0.582355 0.065 Uiso 1 1 calc R U . . .
C5 C 0.52434(17) 0.19016(16) 0.5322(2) 0.0614(14) Uani 1 1 d . . . . .
H5 H 0.560610 0.199087 0.521616 0.074 Uiso 1 1 calc R U . . .
C6 C 0.50674(18) 0.15410(13) 0.51136(19) 0.0438(10) Uani 1 1 d . . . . .
C7 C 0.4533(2) 0.14353(13) 0.5252(2) 0.0578(13) Uani 1 1 d . . . . .
H7 H 0.438773 0.119424 0.509862 0.069 Uiso 1 1 calc R U . . .
C8 C 0.41963(19) 0.16741(12) 0.5614(2) 0.0515(12) Uani 1 1 d . . . . .
H8 H 0.383049 0.158596 0.570845 0.062 Uiso 1 1 calc R U . . .
C9 C 0.5439(2) 0.12728(17) 0.4736(3) 0.0666(15) Uani 1 1 d . . . . .
H9A H 0.568349 0.143336 0.447851 0.100 Uiso 1 1 calc R U . . .
H9B H 0.520695 0.110310 0.447813 0.100 Uiso 1 1 calc R U . . .
H9C H 0.566544 0.110881 0.500781 0.100 Uiso 1 1 calc R U . . .
C10 C 0.37782(14) 0.17131(10) 0.72691(16) 0.0267(7) Uani 1 1 d . . . . .
C11 C 0.42823(14) 0.15893(11) 0.74961(19) 0.0355(9) Uani 1 1 d . . . . .
H11 H 0.460865 0.173581 0.740197 0.043 Uiso 1 1 calc R U . . .
C12 C 0.43278(15) 0.12514(11) 0.7864(2) 0.0385(9) Uani 1 1 d . . . . .
H12 H 0.468171 0.117818 0.802169 0.046 Uiso 1 1 calc R U . . .
C13 C 0.38646(15) 0.10231(10) 0.80009(17) 0.0308(8) Uani 1 1 d . . . . .
C14 C 0.33644(16) 0.11318(11) 0.77416(19) 0.0376(9) Uani 1 1 d . . . . .
H14 H 0.304308 0.097375 0.780762 0.045 Uiso 1 1 calc R U . . .
C15 C 0.33233(16) 0.14676(11) 0.73869(19) 0.0371(9) Uani 1 1 d . . . . .
H15 H 0.297169 0.153404 0.721640 0.045 Uiso 1 1 calc R U . . .
C16 C 0.39060(18) 0.06714(12) 0.8416(2) 0.0443(10) Uani 1 1 d . . . . .
H16A H 0.384407 0.042968 0.818080 0.066 Uiso 1 1 calc R U . . .
H16B H 0.362334 0.069191 0.873722 0.066 Uiso 1 1 calc R U . . .
H16C H 0.427743 0.066336 0.860159 0.066 Uiso 1 1 calc R U . . .
C24 C 0.38486(14) 0.34067(10) 0.72933(16) 0.0258(7) Uani 1 1 d . . . . .
C25 C 0.34296(14) 0.36871(10) 0.73726(18) 0.0332(8) Uani 1 1 d . . . . .
H25 H 0.308040 0.364566 0.717878 0.040 Uiso 1 1 calc R U . . .
C26 C 0.35013(15) 0.40237(11) 0.7722(2) 0.0369(9) Uani 1 1 d . . . . .
H26 H 0.320043 0.420350 0.776702 0.044 Uiso 1 1 calc R U . . .
C27 C 0.39991(16) 0.41018(11) 0.80050(19) 0.0359(9) Uani 1 1 d . . . . .
C28 C 0.44337(16) 0.38400(12) 0.7901(2) 0.0444(10) Uani 1 1 d . . . . .
H28 H 0.478839 0.389178 0.807643 0.053 Uiso 1 1 calc R U . . .
C29 C 0.43620(15) 0.35047(12) 0.7548(2) 0.0397(10) Uani 1 1 d . . . . .
H29 H 0.467231 0.333664 0.747802 0.048 Uiso 1 1 calc R U . . .
C30 C 0.4077(2) 0.44589(12) 0.8400(2) 0.0503(11) Uani 1 1 d . . . . .
H30A H 0.420664 0.468005 0.815027 0.075 Uiso 1 1 calc R U . . .
H30B H 0.435309 0.440146 0.871692 0.075 Uiso 1 1 calc R U . . .
H30C H 0.372093 0.452828 0.859174 0.075 Uiso 1 1 calc R U . . .
C31 C 0.43790(14) 0.31155(10) 0.58519(15) 0.0256(7) Uani 1 1 d . . . . .
C32 C 0.41759(15) 0.33035(10) 0.53353(16) 0.0293(8) Uani 1 1 d . . . . .
H32 H 0.379321 0.327127 0.523609 0.035 Uiso 1 1 calc R U . . .
C33 C 0.45032(15) 0.35364(11) 0.49554(17) 0.0332(8) Uani 1 1 d . . . . .
H33 H 0.433995 0.365860 0.460899 0.040 Uiso 1 1 calc R U . . .
C34 C 0.50642(16) 0.35922(11) 0.50763(18) 0.0341(8) Uani 1 1 d . . . . .
C35 C 0.52700(17) 0.34245(13) 0.5609(2) 0.0463(11) Uani 1 1 d . . . . .
H35 H 0.564768 0.346991 0.571845 0.056 Uiso 1 1 calc R U . . .
C36 C 0.49391(16) 0.31920(12) 0.59878(19) 0.0411(10) Uani 1 1 d . . . . .
H36 H 0.509734 0.308268 0.634700 0.049 Uiso 1 1 calc R U . . .
C37 C 0.54323(18) 0.38195(13) 0.4642(2) 0.0488(11) Uani 1 1 d . . . . .
H37A H 0.552194 0.365365 0.428962 0.073 Uiso 1 1 calc R U . . .
H37B H 0.577734 0.389524 0.485059 0.073 Uiso 1 1 calc R U . . .
H37C H 0.523661 0.405703 0.450440 0.073 Uiso 1 1 calc R U . . .
B1 B 0.34262(16) 0.25813(12) 0.58711(18) 0.0266(8) Uani 1 1 d . . . . .
H1A H 0.338487 0.258668 0.536265 0.032 Uiso 1 1 calc R U . . .
B2 B 0.32420(16) 0.21596(12) 0.62984(19) 0.0279(8) Uani 1 1 d . . . . .
H2 H 0.307994 0.188666 0.607205 0.034 Uiso 1 1 calc R U . . .
B3 B 0.29782(16) 0.23188(12) 0.70062(18) 0.0269(8) Uani 1 1 d . . . . .
H3 H 0.264159 0.215167 0.724780 0.032 Uiso 1 1 calc R U . . .
B4 B 0.29975(16) 0.28338(11) 0.70216(18) 0.0250(8) Uani 1 1 d . . . . .
H4A H 0.267341 0.300703 0.727327 0.030 Uiso 1 1 calc R U . . .
B5 B 0.32731(15) 0.30005(12) 0.63220(18) 0.0257(8) Uani 1 1 d . . . . .
H5A H 0.313012 0.328398 0.611174 0.031 Uiso 1 1 calc R U . . .
B6 B 0.39806(15) 0.28392(12) 0.62460(18) 0.0239(8) Uani 1 1 d . . . . .
B7 B 0.39618(15) 0.23018(12) 0.62340(17) 0.0241(8) Uani 1 1 d . . . . .
B8 B 0.36713(16) 0.21309(11) 0.69559(18) 0.0247(8) Uani 1 1 d . . . . .
B9 B 0.35166(15) 0.25629(11) 0.74199(18) 0.0238(8) Uani 1 1 d . . . . .
B10 B 0.37046(15) 0.29982(11) 0.69794(18) 0.0235(8) Uani 1 1 d . . . . .
B11 B 0.41270(15) 0.25591(11) 0.69351(18) 0.0235(8) Uani 1 1 d . . . . .
O1 O 0.51720(12) 0.25304(14) 0.70033(17) 0.0385(10) Uani 0.860(8) 1 d . . P B 1
O2 O 0.47365(13) 0.24868(12) 0.78702(14) 0.0429(12) Uani 0.860(8) 1 d . . P B 1
H2A H 0.440761 0.248587 0.800141 0.064 Uiso 0.860(8) 1 calc R U P B 1
C21 C 0.3423(10) 0.2927(3) 0.9106(5) 0.061(5) Uani 0.45(3) 1 d G . P C 1
H21 H 0.338564 0.317240 0.931214 0.073 Uiso 0.45(3) 1 calc R U P C 1
C20 C 0.3465(4) 0.2579(4) 0.9437(4) 0.0437(12) Uani 0.45(3) 1 d G . P C 1
C19 C 0.3519(6) 0.2221(3) 0.9136(5) 0.034(3) Uani 0.45(3) 1 d G . P C 1
H19 H 0.354728 0.198286 0.936228 0.040 Uiso 0.45(3) 1 calc R U P C 1
C18 C 0.3530(6) 0.2210(3) 0.8502(5) 0.029(3) Uani 0.45(3) 1 d G . P C 1
H18 H 0.356727 0.196540 0.829625 0.035 Uiso 0.45(3) 1 calc R U P C 1
C17 C 0.3488(4) 0.2559(3) 0.8171(4) 0.0265(8) Uani 0.45(3) 1 d G . P C 1
C22 C 0.3434(10) 0.2917(3) 0.8473(5) 0.052(4) Uani 0.45(3) 1 d G . P C 1
H22 H 0.340563 0.315494 0.824609 0.062 Uiso 0.45(3) 1 calc R U P C 1
C23 C 0.344(2) 0.258(2) 1.012(3) 0.070(4) Uani 0.45(3) 1 d . . P C 1
H23A H 0.375566 0.273019 1.028405 0.105 Uiso 0.45(3) 1 calc R U P C 1
H23B H 0.346656 0.230490 1.026973 0.105 Uiso 0.45(3) 1 calc R U P C 1
H23C H 0.309098 0.269491 1.025816 0.105 Uiso 0.45(3) 1 calc R U P C 1
O9 O 0.4976(8) 0.2714(6) 0.7657(9) 0.034(6) Uiso 0.140(8) 1 d . . P B 2
H9 H 0.474113 0.283831 0.786650 0.050 Uiso 0.140(8) 1 calc R U P B 2
O10 O 0.5189(11) 0.2341(9) 0.6886(13) 0.052(8) Uiso 0.140(8) 1 d . . P B 2
C17A C 0.3531(3) 0.2554(3) 0.8164(3) 0.0265(8) Uani 0.55(3) 1 d G . P C 2
C22A C 0.3709(6) 0.2875(3) 0.8507(4) 0.046(3) Uani 0.55(3) 1 d G . P C 2
H22A H 0.384830 0.310335 0.830820 0.056 Uiso 0.55(3) 1 calc R U P C 2
C21A C 0.3683(6) 0.2861(3) 0.9139(4) 0.045(3) Uani 0.55(3) 1 d G . P C 2
H21A H 0.380474 0.308069 0.937315 0.054 Uiso 0.55(3) 1 calc R U P C 2
C20A C 0.3479(3) 0.2527(3) 0.9430(3) 0.0437(12) Uani 0.55(3) 1 d G . P C 2
C19A C 0.3301(7) 0.2205(3) 0.9087(5) 0.043(3) Uani 0.55(3) 1 d G . P C 2
H19A H 0.316152 0.197674 0.928561 0.052 Uiso 0.55(3) 1 calc R U P C 2
C18A C 0.3327(6) 0.2219(3) 0.8455(5) 0.037(3) Uani 0.55(3) 1 d G . P C 2
H18A H 0.320507 0.199939 0.822066 0.045 Uiso 0.55(3) 1 calc R U P C 2
C23A C 0.3440(17) 0.2529(18) 1.015(3) 0.070(4) Uani 0.55(3) 1 d . . P C 2
H23D H 0.381542 0.251533 1.032200 0.105 Uiso 0.55(3) 1 calc R U P C 2
H23E H 0.322194 0.230127 1.028502 0.105 Uiso 0.55(3) 1 calc R U P C 2
H23F H 0.325737 0.277263 1.028324 0.105 Uiso 0.55(3) 1 calc R U P C 2
C112 C 0.97759(14) 0.50373(10) 0.34632(17) 0.0287(8) Uani 1 1 d . . . . .
H112 H 1.020345 0.504241 0.366782 0.034 Uiso 1 1 calc R U . . .
C113 C 0.79341(14) 0.49939(10) 0.25624(17) 0.0273(7) Uani 1 1 d . . . . .
C114 C 0.88628(15) 0.41777(10) 0.25406(16) 0.0295(8) Uani 1 1 d . . . . .
C115 C 0.83393(17) 0.40202(12) 0.2434(2) 0.0426(10) Uani 1 1 d . . . . .
H115 H 0.802302 0.414848 0.260257 0.051 Uiso 1 1 calc R U . . .
C116 C 0.82601(17) 0.36820(12) 0.2088(2) 0.0453(10) Uani 1 1 d . . . . .
H116 H 0.789139 0.359041 0.201827 0.054 Uiso 1 1 calc R U . . .
C117 C 0.87005(16) 0.34754(11) 0.18444(18) 0.0353(9) Uani 1 1 d . . . . .
C118 C 0.92298(18) 0.36161(12) 0.1970(2) 0.0496(11) Uani 1 1 d . . . . .
H118 H 0.954533 0.347698 0.182144 0.059 Uiso 1 1 calc R U . . .
C119 C 0.93066(17) 0.39542(12) 0.2307(2) 0.0487(11) Uani 1 1 d . . . . .
H119 H 0.967663 0.404013 0.238550 0.058 Uiso 1 1 calc R U . . .
C120 C 0.86240(19) 0.31176(12) 0.1447(2) 0.0485(11) Uani 1 1 d . . . . .
H12A H 0.874921 0.288221 0.166707 0.073 Uiso 1 1 calc R U . . .
H12B H 0.884382 0.314824 0.107346 0.073 Uiso 1 1 calc R U . . .
H12C H 0.822911 0.308942 0.134150 0.073 Uiso 1 1 calc R U . . .
C121 C 0.91357(14) 0.50183(10) 0.16795(16) 0.0260(7) Uani 1 1 d . . . . .
C122 C 0.94313(17) 0.47402(12) 0.13406(18) 0.0408(9) Uani 1 1 d . . . . .
H122 H 0.964180 0.454601 0.155144 0.049 Uiso 1 1 calc R U . . .
C123 C 0.94308(18) 0.47354(14) 0.07111(19) 0.0475(11) Uani 1 1 d . . . . .
H123 H 0.963676 0.453741 0.050353 0.057 Uiso 1 1 calc R U . . .
C124 C 0.91372(17) 0.50124(12) 0.03743(18) 0.0369(9) Uani 1 1 d . . . . .
C125 C 0.88374(18) 0.52860(12) 0.07002(18) 0.0422(10) Uani 1 1 d . . . . .
H125 H 0.862566 0.547837 0.048677 0.051 Uiso 1 1 calc R U . . .
C126 C 0.88358(16) 0.52888(12) 0.13308(17) 0.0373(9) Uani 1 1 d . . . . .
H126 H 0.862099 0.548355 0.153516 0.045 Uiso 1 1 calc R U . . .
C127 C 0.9150(2) 0.50150(17) -0.0306(2) 0.0646(15) Uani 1 1 d . . . . .
H12D H 0.942208 0.521018 -0.044757 0.097 Uiso 1 1 calc R U . . .
H12E H 0.877971 0.508355 -0.046300 0.097 Uiso 1 1 calc R U . . .
H12F H 0.925589 0.475306 -0.045544 0.097 Uiso 1 1 calc R U . . .
C128 C 0.88339(14) 0.58632(10) 0.25115(15) 0.0248(7) Uani 1 1 d . . . . .
C129 C 0.92636(15) 0.60803(12) 0.2238(2) 0.0407(10) Uani 1 1 d . . . . .
H129 H 0.963374 0.598285 0.226922 0.049 Uiso 1 1 calc R U . . .
C130 C 0.91767(15) 0.64273(12) 0.1927(2) 0.0396(10) Uani 1 1 d . . . . .
H130 H 0.948493 0.656602 0.175995 0.047 Uiso 1 1 calc R U . . .
C131 C 0.86444(15) 0.65752(10) 0.18564(17) 0.0293(8) Uani 1 1 d . . . . .
C132 C 0.82129(15) 0.63618(11) 0.2111(2) 0.0419(10) Uani 1 1 d . . . . .
H132 H 0.784153 0.645296 0.205906 0.050 Uiso 1 1 calc R U . . .
C133 C 0.83039(15) 0.60192(11) 0.24406(19) 0.0352(9) Uani 1 1 d . . . . .
H133 H 0.799588 0.588809 0.262213 0.042 Uiso 1 1 calc R U . . .
C134 C 0.85498(17) 0.69559(12) 0.1516(2) 0.0460(11) Uani 1 1 d . . . . .
H13A H 0.890523 0.709485 0.146859 0.069 Uiso 1 1 calc R U . . .
H13B H 0.828958 0.712194 0.174602 0.069 Uiso 1 1 calc R U . . .
H13C H 0.839298 0.689829 0.111367 0.069 Uiso 1 1 calc R U . . .
C135 C 0.82825(14) 0.55743(10) 0.39786(15) 0.0265(7) Uani 1 1 d . . . . .
C136 C 0.85013(16) 0.57935(11) 0.44602(17) 0.0326(8) Uani 1 1 d . . . . .
H136 H 0.889104 0.578178 0.453459 0.039 Uiso 1 1 calc R U . . .
C137 C 0.81741(17) 0.60281(12) 0.48358(19) 0.0404(9) Uani 1 1 d . . . . .
H137 H 0.834459 0.617543 0.515347 0.048 Uiso 1 1 calc R U . . .
C138 C 0.76001(17) 0.60505(13) 0.47533(19) 0.0408(10) Uani 1 1 d . . . . .
C139 C 0.73741(16) 0.58466(12) 0.42713(19) 0.0421(10) Uani 1 1 d . . . . .
H139 H 0.698461 0.586262 0.419723 0.050 Uiso 1 1 calc R U . . .
C140 C 0.77057(15) 0.56169(11) 0.38892(17) 0.0347(9) Uani 1 1 d . . . . .
H140 H 0.753566 0.548422 0.355624 0.042 Uiso 1 1 calc R U . . .
C141 C 0.7235(2) 0.62917(17) 0.5173(2) 0.0657(15) Uani 1 1 d . . . . .
H14A H 0.727275 0.619342 0.559125 0.099 Uiso 1 1 calc R U . . .
H14B H 0.684569 0.626925 0.504334 0.099 Uiso 1 1 calc R U . . .
H14C H 0.735054 0.656879 0.515722 0.099 Uiso 1 1 calc R U . . .
C142 C 0.82741(15) 0.44874(11) 0.39577(16) 0.0309(8) Uani 1 1 d . . . . .
C143 C 0.77295(16) 0.45906(14) 0.4086(2) 0.0536(12) Uani 1 1 d . . . . .
H143 H 0.758890 0.483513 0.394098 0.064 Uiso 1 1 calc R U . . .
C144 C 0.73812(18) 0.43440(15) 0.4425(2) 0.0591(14) Uani 1 1 d . . . . .
H144 H 0.701116 0.442737 0.450885 0.071 Uiso 1 1 calc R U . . .
C145 C 0.75580(19) 0.39833(13) 0.46402(19) 0.0447(10) Uani 1 1 d . . . . .
C146 C 0.8103(2) 0.38860(13) 0.4523(2) 0.0645(15) Uani 1 1 d . . . . .
H146 H 0.824395 0.364177 0.466954 0.077 Uiso 1 1 calc R U . . .
C147 C 0.8454(2) 0.41326(12) 0.4199(2) 0.0551(13) Uani 1 1 d . . . . .
H147 H 0.883097 0.405568 0.413965 0.066 Uiso 1 1 calc R U . . .
C148 C 0.7169(2) 0.37117(16) 0.4991(2) 0.0657(15) Uani 1 1 d . . . . .
H14D H 0.691599 0.387011 0.524282 0.099 Uiso 1 1 calc R U . . .
H14E H 0.738823 0.353685 0.525363 0.099 Uiso 1 1 calc R U . . .
H14F H 0.695079 0.355318 0.470357 0.099 Uiso 1 1 calc R U . . .
B34 B 0.96827(17) 0.47728(12) 0.28121(18) 0.0286(9) Uani 1 1 d . . . . .
H34 H 1.001798 0.460503 0.256943 0.034 Uiso 1 1 calc R U . . .
B35 B 0.96738(17) 0.52895(12) 0.28086(18) 0.0273(8) Uani 1 1 d . . . . .
H35A H 1.000464 0.546100 0.256480 0.033 Uiso 1 1 calc R U . . .
B36 B 0.93935(16) 0.54553(12) 0.35076(18) 0.0259(8) Uani 1 1 d . . . . .
H36A H 0.953928 0.573638 0.372314 0.031 Uiso 1 1 calc R U . . .
B37 B 0.92289(16) 0.50362(12) 0.39494(19) 0.0277(9) Uani 1 1 d . . . . .
H37 H 0.926669 0.503975 0.445816 0.033 Uiso 1 1 calc R U . . .
B38 B 0.94073(17) 0.46116(13) 0.35215(19) 0.0304(9) Uani 1 1 d . . . . .
H38 H 0.956126 0.433616 0.374763 0.037 Uiso 1 1 calc R U . . .
B39 B 0.89892(16) 0.45880(12) 0.28559(18) 0.0270(8) Uani 1 1 d . . . . .
B40 B 0.91513(16) 0.50241(11) 0.24042(19) 0.0258(8) Uani 1 1 d . . . . .
B41 B 0.89686(15) 0.54581(12) 0.28401(18) 0.0248(8) Uani 1 1 d . . . . .
B42 B 0.86823(16) 0.53013(12) 0.35746(18) 0.0250(8) Uani 1 1 d . . . . .
B43 B 0.86902(17) 0.47591(12) 0.35816(19) 0.0275(8) Uani 1 1 d . . . . .
B44 B 0.85374(16) 0.50218(11) 0.28839(19) 0.0243(8) Uani 1 1 d . . . . .
O7 O 0.79142(11) 0.48254(11) 0.19957(14) 0.0491(10) Uani 0.910(6) 1 d . . P D 1
H7A H 0.823994 0.478698 0.186873 0.074 Uiso 0.910(6) 1 calc R U P D 1
O8 O 0.75041(13) 0.50831(12) 0.27631(16) 0.0505(12) Uani 0.910(6) 1 d . . P D 1
O11 O 0.7655(12) 0.5246(8) 0.2277(14) 0.037(8) Uiso 0.090(6) 1 d . . P D 2
H11A H 0.786676 0.537724 0.204926 0.055 Uiso 0.090(6) 1 calc R U P D 2
O12 O 0.7429(13) 0.4792(11) 0.2941(15) 0.041(9) Uiso 0.090(6) 1 d . . P D 2
C185 C 0.2991(5) 0.4610(4) 0.6382(6) 0.061(4) Uani 0.496(5) 1 d D . P A 2
H18N H 0.286391 0.475438 0.602027 0.091 Uiso 0.496(5) 1 calc R U P A 2
H18O H 0.267428 0.456489 0.665536 0.091 Uiso 0.496(5) 1 calc R U P A 2
H18P H 0.314933 0.435633 0.625750 0.091 Uiso 0.496(5) 1 calc R U P A 2
C186 C 0.3334(9) 0.5669(5) 0.6131(8) 0.068(5) Uani 0.496(5) 1 d D . P A 2
H18Q H 0.316905 0.583719 0.581586 0.102 Uiso 0.496(5) 1 calc R U P A 2
H18R H 0.360627 0.582147 0.636619 0.102 Uiso 0.496(5) 1 calc R U P A 2
H18S H 0.303971 0.557361 0.640423 0.102 Uiso 0.496(5) 1 calc R U P A 2
C187 C 0.4336(10) 0.4390(5) 0.6349(10) 0.048(4) Uani 0.504(5) 1 d D . P A 1
H18T H 0.464131 0.449503 0.609948 0.073 Uiso 0.504(5) 1 calc R U P A 1
H18U H 0.407515 0.424560 0.608835 0.073 Uiso 0.504(5) 1 calc R U P A 1
H18V H 0.448807 0.421215 0.665887 0.073 Uiso 0.504(5) 1 calc R U P A 1
C188 C 0.4749(9) 0.5462(7) 0.6366(10) 0.044(4) Uani 0.496(5) 1 d D . P A 2
H18W H 0.457185 0.565892 0.610210 0.066 Uiso 0.496(5) 1 calc R U P A 2
H18X H 0.497743 0.528433 0.611826 0.066 Uiso 0.496(5) 1 calc R U P A 2
H18Y H 0.498503 0.559578 0.666634 0.066 Uiso 0.496(5) 1 calc R U P A 2

loop_
_atom_site_aniso_label
_atom_site_aniso_U_11
_atom_site_aniso_U_22
_atom_site_aniso_U_33
_atom_site_aniso_U_23
_atom_site_aniso_U_13
_atom_site_aniso_U_12
O3 0.0328(13) 0.0364(14) 0.0335(15) -0.0076(12) -0.0085(11) 0.0064(11)
O4 0.0309(13) 0.0505(17) 0.0415(16) -0.0084(13) -0.0037(12) 0.0140(12)
C38 0.0268(16) 0.0305(19) 0.0231(18) -0.0001(14) -0.0066(14) -0.0005(14)
C39 0.0302(17) 0.0202(16) 0.0214(18) 0.0027(14) -0.0025(13) 0.0014(13)
C40 0.0248(15) 0.0241(17) 0.0187(16) 0.0003(13) -0.0024(12) 0.0029(13)
C41 0.047(2) 0.0287(19) 0.028(2) 0.0007(15) -0.0005(17) -0.0001(17)
C42 0.060(3) 0.036(2) 0.030(2) 0.0097(17) 0.0016(19) -0.0016(19)
C43 0.051(2) 0.038(2) 0.025(2) 0.0068(16) -0.0001(17) 0.0086(18)
C44 0.044(2) 0.033(2) 0.027(2) -0.0057(16) -0.0050(16) 0.0008(17)
C45 0.0358(18) 0.0299(19) 0.0260(19) -0.0015(15) -0.0022(15) -0.0033(15)
C46 0.101(4) 0.057(3) 0.025(2) 0.002(2) 0.004(2) 0.001(3)
C47 0.0260(16) 0.0216(16) 0.0225(17) 0.0034(14) 0.0008(13) 0.0003(13)
C48 0.0262(17) 0.0253(18) 0.038(2) -0.0023(15) 0.0007(15) 0.0002(14)
C49 0.0305(18) 0.0253(18) 0.049(2) -0.0014(17) 0.0060(17) 0.0022(14)
C50 0.0355(19) 0.0260(18) 0.038(2) -0.0057(16) 0.0090(16) -0.0025(15)
C51 0.0329(18) 0.0280(19) 0.042(2) 0.0005(17) -0.0074(17) -0.0081(15)
C52 0.0262(16) 0.0241(17) 0.039(2) 0.0009(16) -0.0008(15) 0.0008(14)
C53 0.055(3) 0.035(2) 0.055(3) -0.017(2) 0.009(2) -0.0106(19)
C54 0.0278(16) 0.0255(18) 0.0228(17) 0.0028(14) -0.0003(13) 0.0043(14)
C55 0.038(2) 0.046(2) 0.034(2) 0.0167(18) -0.0067(17) -0.0018(17)
C56 0.033(2) 0.048(2) 0.050(3) 0.019(2) -0.0045(18) -0.0079(18)
C57 0.041(2) 0.035(2) 0.034(2) 0.0050(17) 0.0048(17) 0.0024(17)
C58 0.049(2) 0.034(2) 0.0256(19) 0.0062(16) -0.0023(17) 0.0027(17)
C59 0.0364(19) 0.0308(19) 0.0259(19) 0.0018(15) -0.0053(15) 0.0002(15)
C60 0.054(3) 0.047(3) 0.050(3) 0.015(2) 0.009(2) -0.007(2)
C61 0.0332(18) 0.0318(19) 0.0253(19) -0.0044(15) -0.0053(15) 0.0057(15)
C62 0.039(2) 0.036(2) 0.038(2) -0.0061(17) 0.0052(17) 0.0012(17)
C63 0.035(2) 0.059(3) 0.043(2) -0.008(2) 0.0075(18) 0.0028(19)
C64 0.046(2) 0.059(3) 0.038(2) -0.016(2) -0.0013(19) 0.013(2)
C65 0.084(4) 0.039(3) 0.065(3) -0.010(2) 0.024(3) 0.012(2)
C66 0.083(3) 0.035(2) 0.046(3) -0.004(2) 0.024(2) 0.008(2)
C67 0.059(3) 0.079(4) 0.068(4) -0.029(3) 0.012(3) 0.019(3)
C68 0.0304(17) 0.0237(17) 0.0251(18) -0.0032(14) 0.0012(14) 0.0000(14)
C69 0.040(2) 0.0255(19) 0.039(2) -0.0024(16) -0.0087(17) 0.0023(15)
C70 0.041(2) 0.0215(18) 0.045(2) -0.0021(16) -0.0005(17) -0.0009(15)
C71 0.0337(18) 0.0256(18) 0.037(2) 0.0055(16) 0.0096(16) 0.0072(15)
C72 0.0342(19) 0.037(2) 0.039(2) 0.0093(17) -0.0050(16) 0.0026(16)
C73 0.0311(18) 0.034(2) 0.038(2) 0.0037(17) -0.0020(16) -0.0005(15)
C74 0.048(2) 0.030(2) 0.058(3) 0.015(2) 0.014(2) 0.0109(18)
B12 0.0299(19) 0.026(2) 0.0216(19) -0.0008(16) -0.0055(16) -0.0020(15)
B13 0.033(2) 0.026(2) 0.021(2) -0.0029(16) -0.0085(16) 0.0001(16)
B14 0.033(2) 0.033(2) 0.019(2) 0.0003(16) -0.0041(16) -0.0031(17)
B15 0.0250(18) 0.028(2) 0.022(2) 0.0014(16) -0.0057(15) 0.0011(15)
B16 0.0247(18) 0.0242(19) 0.025(2) 0.0017(16) -0.0041(15) 0.0016(15)
B17 0.0278(18) 0.0196(18) 0.0189(19) -0.0017(14) -0.0037(14) 0.0002(15)
B18 0.0280(18) 0.0234(19) 0.0215(19) -0.0023(15) -0.0054(15) 0.0011(15)
B19 0.0289(19) 0.027(2) 0.022(2) -0.0004(16) -0.0038(15) 0.0012(16)
B20 0.0288(19) 0.027(2) 0.022(2) 0.0014(16) -0.0051(15) 0.0012(16)
B21 0.0229(17) 0.0225(19) 0.023(2) 0.0030(15) -0.0053(15) 0.0006(14)
B22 0.0282(18) 0.0215(18) 0.0183(18) -0.0006(15) -0.0029(15) 0.0037(15)
O5 0.0277(12) 0.0423(16) 0.0392(16) 0.0093(13) -0.0075(11) -0.0063(11)
O6 0.0339(13) 0.0376(14) 0.0300(14) 0.0041(12) -0.0094(11) 0.0042(11)
C75 0.0254(15) 0.0272(18) 0.0249(18) 0.0007(14) -0.0034(13) 0.0023(13)
C76 0.0277(16) 0.0217(16) 0.0237(18) -0.0071(14) 0.0040(13) 0.0019(13)
C77 0.0277(17) 0.0326(19) 0.0215(17) 0.0047(15) -0.0025(13) 0.0003(14)
C78 0.046(2) 0.031(2) 0.041(2) 0.0078(17) 0.0101(18) 0.0013(17)
C79 0.062(3) 0.032(2) 0.051(3) 0.0088(19) 0.010(2) -0.0020(19)
C80 0.038(2) 0.048(2) 0.038(2) 0.0106(19) 0.0031(17) -0.0088(18)
C81 0.034(2) 0.054(3) 0.044(2) 0.008(2) 0.0111(17) 0.0042(18)
C82 0.037(2) 0.039(2) 0.034(2) 0.0075(17) 0.0055(16) 0.0032(17)
C83 0.054(3) 0.062(3) 0.062(3) 0.018(3) 0.015(2) -0.016(2)
C84 0.0318(17) 0.0280(18) 0.0189(17) 0.0007(14) 0.0013(13) 0.0008(14)
C85 0.0317(18) 0.035(2) 0.0281(19) -0.0080(16) -0.0006(15) 0.0031(15)
C86 0.037(2) 0.045(2) 0.035(2) -0.0067(18) 0.0025(17) 0.0074(17)
C87 0.047(2) 0.039(2) 0.034(2) -0.0125(18) 0.0026(18) 0.0132(18)
C88 0.049(2) 0.044(2) 0.033(2) -0.0142(18) -0.0041(18) 0.0088(19)
C89 0.0360(19) 0.032(2) 0.030(2) -0.0075(16) -0.0051(15) 0.0057(15)
C90 0.068(3) 0.075(4) 0.060(3) -0.034(3) 0.001(3) 0.027(3)
C91 0.0271(16) 0.0239(17) 0.0216(17) 0.0007(14) -0.0017(13) 0.0008(13)
C92 0.0275(17) 0.0242(18) 0.039(2) 0.0040(16) 0.0037(15) 0.0021(14)
C93 0.0281(18) 0.0287(19) 0.047(2) 0.0022(17) -0.0016(16) 0.0064(14)
C94 0.0383(19) 0.031(2) 0.033(2) 0.0076(16) 0.0000(16) 0.0062(16)
C95 0.038(2) 0.052(3) 0.059(3) 0.026(2) 0.011(2) 0.0054(19)
C96 0.0312(19) 0.044(2) 0.049(3) 0.020(2) 0.0048(17) 0.0084(17)
C97 0.054(3) 0.042(2) 0.058(3) 0.022(2) 0.002(2) 0.010(2)
C98 0.0247(16) 0.0269(18) 0.0229(19) -0.0024(13) 0.0023(13) -0.0008(14)
C99 0.0338(18) 0.037(2) 0.0259(19) -0.0024(16) 0.0001(15) 0.0065(16)
C100 0.041(2) 0.040(2) 0.0226(19) 0.0020(16) -0.0048(16) 0.0006(17)
C101 0.045(2) 0.038(2) 0.0201(19) -0.0047(15) 0.0039(16) -0.0081(17)
C102 0.043(2) 0.042(2) 0.029(2) -0.0082(17) 0.0058(16) 0.0083(17)
C103 0.040(2) 0.034(2) 0.029(2) -0.0058(16) -0.0002(16) 0.0066(16)
C104 0.080(3) 0.055(3) 0.025(2) -0.0046(19) 0.011(2) 0.000(2)
C105 0.0258(16) 0.0240(17) 0.0243(18) 0.0000(14) 0.0029(13) 0.0013(13)
C106 0.0322(18) 0.0307(19) 0.040(2) -0.0084(17) -0.0074(16) 0.0082(15)
C107 0.0324(18) 0.039(2) 0.041(2) -0.0116(18) -0.0058(17) 0.0017(16)
C108 0.0299(18) 0.0284(19) 0.038(2) -0.0061(16) 0.0100(16) -0.0033(14)
C109 0.0316(18) 0.0233(18) 0.046(2) -0.0002(16) 0.0040(16) 0.0011(14)
C110 0.0265(17) 0.0248(18) 0.042(2) 0.0002(16) -0.0067(15) 0.0009(14)
C111 0.036(2) 0.035(2) 0.056(3) -0.016(2) 0.0097(19) -0.0043(17)
B23 0.0270(18) 0.030(2) 0.0182(19) -0.0002(15) -0.0016(15) 0.0016(16)
B24 0.0284(19) 0.025(2) 0.023(2) 0.0007(16) -0.0015(16) 0.0007(15)
B25 0.0255(17) 0.0267(19) 0.0188(18) -0.0009(16) -0.0022(15) 0.0018(15)
B26 0.0275(18) 0.028(2) 0.0192(19) -0.0010(16) -0.0027(15) 0.0038(15)
B27 0.0259(18) 0.028(2) 0.023(2) 0.0021(16) -0.0038(15) 0.0045(15)
B28 0.0259(18) 0.028(2) 0.022(2) 0.0011(16) -0.0031(15) 0.0035(15)
B29 0.0253(18) 0.0265(19) 0.0178(19) 0.0020(15) -0.0011(14) 0.0009(15)
B30 0.0223(17) 0.0246(19) 0.0199(19) -0.0022(15) -0.0021(14) 0.0019(14)
B31 0.0245(17) 0.024(2) 0.0204(19) -0.0002(15) -0.0006(14) 0.0038(15)
B32 0.0239(17) 0.0222(19) 0.0219(19) 0.0011(15) -0.0026(15) 0.0032(14)
B33 0.0269(18) 0.0216(18) 0.0189(19) 0.0005(14) -0.0024(15) 0.0035(14)
N1 0.0458(18) 0.0421(19) 0.0205(16) 0.0013(14) 0.0042(13) 0.0000(15)
C149 0.083(3) 0.045(3) 0.033(2) 0.008(2) -0.001(2) 0.008(2)
C150 0.068(3) 0.049(3) 0.058(3) 0.003(2) -0.005(2) 0.004(2)
C151 0.039(2) 0.046(2) 0.029(2) -0.0050(17) 0.0054(16) -0.0045(17)
C152 0.044(2) 0.074(3) 0.063(3) -0.016(3) 0.017(2) -0.017(2)
C153 0.060(3) 0.053(3) 0.032(2) -0.0098(19) 0.009(2) 0.004(2)
C154 0.072(3) 0.055(3) 0.053(3) -0.009(2) 0.008(2) 0.011(2)
C155 0.039(2) 0.047(2) 0.034(2) -0.0025(19) 0.0013(17) 0.0004(18)
C156 0.048(3) 0.067(3) 0.056(3) -0.018(3) -0.016(2) 0.006(2)
N2 0.0394(17) 0.0402(18) 0.0225(16) 0.0035(14) 0.0042(13) 0.0003(14)
C157 0.058(3) 0.044(2) 0.038(2) -0.008(2) 0.003(2) 0.000(2)
C158 0.059(3) 0.046(3) 0.061(3) -0.005(2) 0.010(2) -0.002(2)
C159 0.038(2) 0.047(2) 0.034(2) -0.0027(18) 0.0017(17) 0.0048(18)
C160 0.045(2) 0.062(3) 0.055(3) 0.004(2) -0.011(2) 0.007(2)
C161 0.051(2) 0.050(3) 0.030(2) 0.0114(19) 0.0063(18) -0.0083(19)
C162 0.070(3) 0.055(3) 0.053(3) 0.011(2) -0.002(2) -0.022(2)
C163 0.042(2) 0.053(3) 0.032(2) 0.0103(19) -0.0006(17) 0.0070(19)
C164 0.044(2) 0.081(4) 0.064(3) 0.012(3) 0.008(2) 0.022(2)
N3 0.0380(17) 0.048(2) 0.0280(17) 0.0049(15) 0.0076(14) 0.0038(15)
C165 0.079(3) 0.063(3) 0.047(3) -0.010(2) -0.001(3) -0.009(3)
C166 0.128(6) 0.096(5) 0.108(6) 0.000(5) -0.010(5) -0.060(5)
C167 0.056(3) 0.067(3) 0.036(2) 0.023(2) 0.005(2) 0.012(2)
C168 0.077(4) 0.134(6) 0.083(4) 0.069(4) 0.042(3) 0.055(4)
C169 0.060(3) 0.074(3) 0.037(3) -0.006(2) 0.009(2) 0.015(2)
C170 0.105(5) 0.150(7) 0.056(4) -0.008(4) -0.001(3) 0.087(5)
C171 0.049(2) 0.068(3) 0.041(3) 0.024(2) 0.007(2) 0.003(2)
C172 0.106(5) 0.095(5) 0.096(5) 0.042(4) -0.029(4) -0.056(4)
N4 0.0491(19) 0.055(2) 0.0252(17) -0.0123(15) 0.0041(14) -0.0106(16)
C174 0.035(7) 0.066(10) 0.045(8) 0.020(7) 0.000(7) -0.008(7)
C178 0.107(14) 0.040(7) 0.077(13) -0.024(7) -0.019(10) -0.017(7)
C180 0.073(10) 0.179(19) 0.093(13) -0.085(13) 0.040(9) -0.074(12)
C183 0.065(9) 0.064(8) 0.076(11) -0.024(7) 0.007(9) 0.008(6)
C173 0.041(4) 0.054(5) 0.029(4) 0.004(4) 0.010(3) -0.002(3)
C176 0.088(7) 0.051(5) 0.033(5) 0.007(4) 0.001(4) -0.014(4)
C179 0.039(4) 0.095(8) 0.048(6) -0.043(5) 0.001(4) -0.014(4)
C182 0.048(5) 0.065(5) 0.034(5) -0.020(4) 0.013(4) -0.008(4)
C175 0.038(4) 0.047(5) 0.032(4) 0.000(3) -0.005(3) -0.002(3)
C177 0.050(5) 0.057(5) 0.037(5) -0.009(4) 0.013(4) 0.004(4)
C181 0.036(4) 0.052(5) 0.035(4) -0.009(4) 0.009(3) -0.005(3)
C184 0.047(5) 0.059(5) 0.044(5) 0.000(4) -0.009(4) 0.005(4)
C1 0.0272(16) 0.0302(18) 0.0212(17) -0.0002(14) -0.0028(13) 0.0011(14)
C2 0.038(2) 0.0216(17) 0.0276(19) -0.0035(14) -0.0104(16) 0.0051(14)
C3 0.0345(18) 0.0322(19) 0.0188(17) -0.0022(14) -0.0029(14) 0.0062(15)
C4 0.031(2) 0.058(3) 0.073(3) -0.036(3) -0.001(2) -0.0033(19)
C5 0.025(2) 0.085(4) 0.074(3) -0.035(3) 0.002(2) 0.003(2)
C6 0.048(2) 0.052(3) 0.031(2) -0.0106(19) -0.0026(18) 0.018(2)
C7 0.081(3) 0.032(2) 0.060(3) -0.012(2) 0.031(3) -0.006(2)
C8 0.060(3) 0.032(2) 0.062(3) -0.014(2) 0.033(2) -0.012(2)
C9 0.057(3) 0.078(4) 0.064(3) -0.029(3) 0.000(3) 0.025(3)
C10 0.0359(18) 0.0234(17) 0.0208(17) -0.0035(14) -0.0016(14) 0.0008(14)
C11 0.0272(17) 0.0290(19) 0.050(3) 0.0108(17) 0.0078(16) 0.0034(15)
C12 0.0277(18) 0.034(2) 0.054(3) 0.0123(19) 0.0009(17) 0.0064(15)
C13 0.0352(18) 0.0232(18) 0.034(2) 0.0018(15) 0.0008(16) -0.0012(15)
C14 0.037(2) 0.0276(19) 0.049(2) 0.0024(17) -0.0079(18) -0.0084(15)
C15 0.040(2) 0.0268(19) 0.045(2) 0.0043(17) -0.0144(18) -0.0052(16)
C16 0.048(2) 0.033(2) 0.052(3) 0.0139(19) -0.002(2) 0.0005(18)
C24 0.0289(17) 0.0248(17) 0.0238(18) 0.0018(14) -0.0003(14) 0.0030(14)
C25 0.0263(17) 0.0279(19) 0.045(2) -0.0039(17) -0.0058(16) 0.0027(14)
C26 0.0319(18) 0.0264(19) 0.052(3) -0.0035(18) 0.0094(17) 0.0028(15)
C27 0.045(2) 0.0239(19) 0.039(2) -0.0068(16) 0.0047(18) -0.0073(16)
C28 0.034(2) 0.037(2) 0.061(3) -0.011(2) -0.011(2) -0.0039(17)
C29 0.0270(18) 0.036(2) 0.057(3) -0.0128(19) -0.0075(17) 0.0054(16)
C30 0.065(3) 0.032(2) 0.053(3) -0.017(2) 0.006(2) -0.007(2)
C31 0.0280(16) 0.0266(18) 0.0222(17) -0.0015(14) 0.0005(13) 0.0043(14)
C32 0.0309(18) 0.0281(19) 0.0289(19) 0.0028(15) -0.0031(14) -0.0015(14)
C33 0.042(2) 0.0301(19) 0.0276(19) 0.0060(15) -0.0037(16) 0.0019(16)
C34 0.038(2) 0.029(2) 0.035(2) 0.0055(17) 0.0033(16) -0.0021(16)
C35 0.034(2) 0.052(3) 0.053(3) 0.020(2) -0.0038(19) -0.0064(19)
C36 0.036(2) 0.049(2) 0.038(2) 0.0175(19) -0.0091(17) -0.0021(18)
C37 0.048(2) 0.047(3) 0.051(3) 0.013(2) 0.005(2) -0.006(2)
B1 0.0290(19) 0.032(2) 0.0185(19) -0.0017(16) -0.0028(15) 0.0011(16)
B2 0.0303(19) 0.031(2) 0.023(2) -0.0028(16) -0.0033(16) -0.0009(16)
B3 0.0308(19) 0.030(2) 0.0199(19) -0.0006(16) -0.0038(16) -0.0011(16)
B4 0.0301(19) 0.0254(19) 0.0195(19) 0.0005(15) -0.0034(15) -0.0005(15)
B5 0.0270(18) 0.029(2) 0.0215(19) 0.0005(16) -0.0024(15) 0.0039(15)
B6 0.0251(18) 0.028(2) 0.0184(19) -0.0002(15) -0.0047(14) 0.0023(15)
B7 0.0266(18) 0.028(2) 0.0182(18) -0.0023(15) -0.0044(15) 0.0008(15)
B8 0.0299(19) 0.0234(19) 0.0209(19) -0.0019(15) -0.0033(15) 0.0004(15)
B9 0.0274(18) 0.0240(19) 0.0198(19) 0.0016(15) -0.0036(15) 0.0021(15)
B10 0.0247(17) 0.0255(19) 0.0202(19) 0.0007(15) -0.0030(15) 0.0041(15)
B11 0.0272(17) 0.0231(18) 0.0201(19) -0.0017(15) -0.0014(15) 0.0025(15)
O1 0.0253(16) 0.051(3) 0.039(2) 0.0082(19) -0.0040(14) 0.0014(16)
O2 0.0300(17) 0.075(3) 0.0235(17) -0.0025(16) -0.0100(13) 0.0091(17)
C21 0.103(14) 0.048(6) 0.033(5) -0.006(4) 0.008(7) 0.020(7)
C20 0.054(3) 0.057(3) 0.020(2) 0.005(2) 0.0018(18) 0.013(2)
C19 0.037(7) 0.043(5) 0.020(4) 0.012(4) 0.001(5) 0.005(5)
C18 0.029(7) 0.035(5) 0.023(4) 0.002(3) -0.004(4) 0.002(4)
C17 0.0265(19) 0.0334(19) 0.0196(18) 0.0007(14) -0.0016(14) 0.0032(15)
C22 0.092(13) 0.040(5) 0.023(5) -0.002(4) 0.010(7) 0.001(6)
C23 0.110(5) 0.079(13) 0.021(4) 0.005(6) 0.007(3) 0.033(5)
C17A 0.0265(19) 0.0334(19) 0.0196(18) 0.0007(14) -0.0016(14) 0.0032(15)
C22A 0.073(8) 0.043(5) 0.022(4) 0.007(3) -0.005(5) -0.017(5)
C21A 0.071(8) 0.041(5) 0.022(4) -0.009(3) -0.006(4) 0.000(5)
C20A 0.054(3) 0.057(3) 0.020(2) 0.005(2) 0.0018(18) 0.013(2)
C19A 0.048(8) 0.053(5) 0.030(4) 0.009(4) 0.006(5) -0.002(5)
C18A 0.042(7) 0.044(5) 0.026(4) 0.004(3) -0.002(4) -0.001(4)
C23A 0.110(5) 0.079(13) 0.021(4) 0.005(6) 0.007(3) 0.033(5)
C112 0.0305(17) 0.0327(19) 0.0230(18) -0.0010(15) -0.0074(14) 0.0022(15)
C113 0.0318(18) 0.0239(17) 0.0262(19) 0.0037(14) -0.0080(15) -0.0037(14)
C114 0.0386(19) 0.0249(18) 0.0251(19) 0.0038(14) -0.0072(15) 0.0010(15)
C115 0.041(2) 0.032(2) 0.054(3) -0.0122(19) 0.0142(19) -0.0091(17)
C116 0.041(2) 0.036(2) 0.059(3) -0.012(2) 0.005(2) -0.0112(18)
C117 0.049(2) 0.0224(18) 0.034(2) 0.0021(15) -0.0055(17) -0.0009(16)
C118 0.045(2) 0.033(2) 0.071(3) -0.015(2) -0.006(2) 0.0109(18)
C119 0.036(2) 0.030(2) 0.080(3) -0.013(2) -0.016(2) 0.0052(17)
C120 0.059(3) 0.031(2) 0.056(3) -0.013(2) -0.001(2) -0.0053(19)
C121 0.0261(16) 0.0279(19) 0.0241(18) 0.0002(14) -0.0067(13) -0.0008(14)
C122 0.048(2) 0.044(2) 0.031(2) -0.0065(18) -0.0051(18) 0.0131(18)
C123 0.051(2) 0.057(3) 0.035(2) -0.016(2) 0.0013(19) 0.012(2)
C124 0.046(2) 0.046(2) 0.0194(18) -0.0036(16) 0.0023(16) -0.0077(18)
C125 0.060(3) 0.043(2) 0.024(2) -0.0001(18) -0.0074(18) 0.007(2)
C126 0.049(2) 0.037(2) 0.0252(19) -0.0014(16) -0.0042(17) 0.0117(18)
C127 0.075(3) 0.098(4) 0.021(2) -0.004(2) 0.004(2) -0.008(3)
C128 0.0331(17) 0.0233(17) 0.0180(17) -0.0012(13) -0.0052(14) -0.0007(14)
C129 0.0258(17) 0.041(2) 0.055(3) 0.019(2) -0.0057(17) -0.0016(16)
C130 0.0278(18) 0.040(2) 0.051(3) 0.0194(19) -0.0053(17) -0.0044(16)
C131 0.0337(18) 0.0248(18) 0.029(2) 0.0016(15) -0.0021(15) -0.0001(14)
C132 0.0292(18) 0.034(2) 0.063(3) 0.014(2) 0.0071(19) 0.0103(16)
C133 0.0287(17) 0.0263(18) 0.051(2) 0.0073(17) 0.0115(17) 0.0029(15)
C134 0.044(2) 0.037(2) 0.057(3) 0.020(2) -0.002(2) 0.0044(18)
C135 0.0343(18) 0.0271(18) 0.0181(17) 0.0014(14) -0.0024(14) -0.0013(14)
C136 0.0357(19) 0.0301(19) 0.032(2) -0.0018(16) -0.0063(15) 0.0022(15)
C137 0.049(2) 0.038(2) 0.034(2) -0.0117(17) -0.0071(18) 0.0018(18)
C138 0.043(2) 0.044(2) 0.035(2) -0.0111(19) 0.0014(18) 0.0033(18)
C139 0.035(2) 0.051(3) 0.040(2) -0.0121(19) 0.0025(17) 0.0025(18)
C140 0.0346(19) 0.040(2) 0.030(2) -0.0103(16) -0.0020(16) -0.0014(16)
C141 0.057(3) 0.079(4) 0.062(3) -0.038(3) 0.001(2) 0.012(3)
C142 0.042(2) 0.032(2) 0.0188(17) 0.0004(14) -0.0068(15) -0.0051(16)
C143 0.032(2) 0.054(3) 0.075(3) 0.033(3) -0.006(2) -0.0073(19)
C144 0.035(2) 0.068(3) 0.074(4) 0.030(3) -0.007(2) -0.010(2)
C145 0.057(3) 0.044(2) 0.033(2) 0.0081(19) -0.0059(19) -0.019(2)
C146 0.095(4) 0.029(2) 0.069(3) 0.015(2) 0.040(3) 0.009(2)
C147 0.068(3) 0.034(2) 0.063(3) 0.017(2) 0.033(2) 0.014(2)
C148 0.069(3) 0.068(3) 0.060(3) 0.020(3) -0.001(3) -0.034(3)
B34 0.036(2) 0.026(2) 0.024(2) -0.0007(16) -0.0097(16) 0.0038(16)
B35 0.033(2) 0.026(2) 0.023(2) 0.0009(16) -0.0076(16) 0.0022(16)
B36 0.0292(19) 0.026(2) 0.022(2) -0.0006(16) -0.0052(16) -0.0003(16)
B37 0.0302(19) 0.033(2) 0.020(2) -0.0003(16) -0.0071(15) -0.0005(16)
B38 0.037(2) 0.027(2) 0.027(2) 0.0019(17) -0.0078(17) 0.0018(17)
B39 0.033(2) 0.026(2) 0.022(2) 0.0030(16) -0.0067(16) -0.0001(16)
B40 0.0314(19) 0.0217(19) 0.024(2) 0.0015(16) -0.0064(16) 0.0017(15)
B41 0.0273(18) 0.026(2) 0.0212(19) -0.0008(15) -0.0045(15) -0.0001(15)
B42 0.0305(19) 0.025(2) 0.0195(19) -0.0023(15) -0.0036(15) -0.0011(15)
B43 0.034(2) 0.024(2) 0.025(2) 0.0016(16) -0.0080(16) -0.0019(16)
B44 0.0311(19) 0.0202(18) 0.022(2) 0.0004(15) -0.0070(15) -0.0008(15)
O7 0.0277(15) 0.090(3) 0.0295(17) -0.0189(17) -0.0067(13) 0.0009(16)
O8 0.0321(16) 0.076(3) 0.043(2) -0.027(2) -0.0105(14) 0.0129(16)
C185 0.041(5) 0.068(7) 0.072(10) -0.038(7) 0.011(6) -0.003(5)
C186 0.049(8) 0.067(8) 0.087(12) -0.003(9) -0.013(10) 0.022(6)
C187 0.063(7) 0.040(7) 0.042(7) -0.007(7) 0.001(7) -0.014(6)
C188 0.040(7) 0.044(7) 0.049(9) 0.005(7) -0.013(6) 0.006(5)

loop_
_atom_type_symbol
_atom_type_description
_atom_type_scat_dispersion_real
_atom_type_scat_dispersion_imag
_atom_type_scat_source
C C 0.0033 0.0016 'International Tables Vol C Tables 4.2.6.8 and 6.1.1.4'
H H 0.0000 0.0000 'International Tables Vol C Tables 4.2.6.8 and 6.1.1.4'
B B 0.0013 0.0007 'International Tables Vol C Tables 4.2.6.8 and 6.1.1.4'
N N 0.0061 0.0033 'International Tables Vol C Tables 4.2.6.8 and 6.1.1.4'
O O 0.0106 0.0060 'International Tables Vol C Tables 4.2.6.8 and 6.1.1.4'

loop_
_geom_angle_atom_site_label_1
_geom_angle_atom_site_label_2
_geom_angle_atom_site_label_3
_geom_angle
_geom_angle_site_symmetry_1
_geom_angle_site_symmetry_3
_geom_angle_publ_flag
C39 O3 H3A 109.5 . . ?
B12 C38 H38A 118.1 . . ?
B12 C38 B13 62.6(2) . . ?
B12 C38 B14 114.4(3) . . ?
B12 C38 B15 114.0(3) . . ?
B12 C38 B16 62.3(2) . . ?
B13 C38 H38A 117.8 . . ?
B14 C38 H38A 117.8 . . ?
B14 C38 B13 62.7(2) . . ?
B15 C38 H38A 118.0 . . ?
B15 C38 B13 114.4(3) . . ?
B15 C38 B14 62.6(2) . . ?
B15 C38 B16 62.6(2) . . ?
B16 C38 H38A 118.0 . . ?
B16 C38 B13 114.4(3) . . ?
B16 C38 B14 114.4(3) . . ?
O3 C39 O4 115.2(3) . . ?
O3 C39 B22 126.9(3) . . ?
O4 C39 B22 117.8(3) . . ?
C41 C40 C45 114.6(3) . . ?
C41 C40 B17 121.7(3) . . ?
C45 C40 B17 123.6(3) . . ?
C40 C41 H41 118.7 . . ?
C42 C41 C40 122.7(4) . . ?
C42 C41 H41 118.7 . . ?
C41 C42 H42 119.4 . . ?
C43 C42 C41 121.1(4) . . ?
C43 C42 H42 119.4 . . ?
C42 C43 C46 121.9(4) . . ?
C44 C43 C42 117.1(4) . . ?
C44 C43 C46 121.0(4) . . ?
C43 C44 H44 119.2 . . ?
C45 C44 C43 121.5(4) . . ?
C45 C44 H44 119.2 . . ?
C40 C45 H45 118.5 . . ?
C44 C45 C40 122.9(3) . . ?
C44 C45 H45 118.5 . . ?
C43 C46 H46A 109.5 . . ?
C43 C46 H46B 109.5 . . ?
C43 C46 H46C 109.5 . . ?
H46A C46 H46B 109.5 . . ?
H46A C46 H46C 109.5 . . ?
H46B C46 H46C 109.5 . . ?
C48 C47 B21 119.0(3) . . ?
C52 C47 C48 115.0(3) . . ?
C52 C47 B21 125.9(3) . . ?
C47 C48 H48 118.5 . . ?
C49 C48 C47 123.0(3) . . ?
C49 C48 H48 118.5 . . ?
C48 C49 H49 119.8 . . ?
C48 C49 C50 120.4(3) . . ?
C50 C49 H49 119.8 . . ?
C49 C50 C53 120.3(3) . . ?
C51 C50 C49 117.6(3) . . ?
C51 C50 C53 122.1(3) . . ?
C50 C51 H51 119.3 . . ?
C52 C51 C50 121.4(3) . . ?
C52 C51 H51 119.3 . . ?
C47 C52 H52 118.8 . . ?
C51 C52 C47 122.5(3) . . ?
C51 C52 H52 118.8 . . ?
C50 C53 H53A 109.5 . . ?
C50 C53 H53B 109.5 . . ?
C50 C53 H53C 109.5 . . ?
H53A C53 H53B 109.5 . . ?
H53A C53 H53C 109.5 . . ?
H53B C53 H53C 109.5 . . ?
C55 C54 C59 115.9(3) . . ?
C55 C54 B20 124.8(3) . . ?
C59 C54 B20 119.3(3) . . ?
C54 C55 H55 119.0 . . ?
C56 C55 C54 122.1(4) . . ?
C56 C55 H55 119.0 . . ?
C55 C56 H56 119.2 . . ?
C57 C56 C55 121.6(4) . . ?
C57 C56 H56 119.2 . . ?
C56 C57 C58 117.2(4) . . ?
C56 C57 C60 122.0(4) . . ?
C58 C57 C60 120.9(4) . . ?
C57 C58 H58 119.4 . . ?
C57 C58 C59 121.2(4) . . ?
C59 C58 H58 119.4 . . ?
C54 C59 H59 119.1 . . ?
C58 C59 C54 121.9(3) . . ?
C58 C59 H59 119.1 . . ?
C57 C60 H60A 109.5 . . ?
C57 C60 H60B 109.5 . . ?
C57 C60 H60C 109.5 . . ?
H60A C60 H60B 109.5 . . ?
H60A C60 H60C 109.5 . . ?
H60B C60 H60C 109.5 . . ?
C62 C61 B19 123.7(3) . . ?
C66 C61 C62 114.7(4) . . ?
C66 C61 B19 121.4(4) . . ?
C61 C62 H62 118.4 . . ?
C63 C62 C61 123.1(4) . . ?
C63 C62 H62 118.4 . . ?
C62 C63 H63 119.8 . . ?
C62 C63 C64 120.4(4) . . ?
C64 C63 H63 119.8 . . ?
C63 C64 C67 120.7(4) . . ?
C65 C64 C63 117.6(4) . . ?
C65 C64 C67 121.7(5) . . ?
C64 C65 H65 119.2 . . ?
C64 C65 C66 121.5(4) . . ?
C66 C65 H65 119.2 . . ?
C61 C66 C65 122.5(4) . . ?
C61 C66 H66 118.7 . . ?
C65 C66 H66 118.7 . . ?
C64 C67 H67A 109.5 . . ?
C64 C67 H67B 109.5 . . ?
C64 C67 H67C 109.5 . . ?
H67A C67 H67B 109.5 . . ?
H67A C67 H67C 109.5 . . ?
H67B C67 H67C 109.5 . . ?
C69 C68 B18 119.5(3) . . ?
C73 C68 C69 115.2(3) . . ?
C73 C68 B18 124.5(3) . . ?
C68 C69 H69 118.7 . . ?
C70 C69 C68 122.6(3) . . ?
C70 C69 H69 118.7 . . ?
C69 C70 H70 119.3 . . ?
C71 C70 C69 121.5(3) . . ?
C71 C70 H70 119.3 . . ?
C70 C71 C72 117.1(3) . . ?
C70 C71 C74 121.8(4) . . ?
C72 C71 C74 121.2(4) . . ?
C71 C72 H72 119.3 . . ?
C73 C72 C71 121.5(4) . . ?
C73 C72 H72 119.3 . . ?
C68 C73 H73 118.9 . . ?
C72 C73 C68 122.2(4) . . ?
C72 C73 H73 118.9 . . ?
C71 C74 H74A 109.5 . . ?
C71 C74 H74B 109.5 . . ?
C71 C74 H74C 109.5 . . ?
H74A C74 H74B 109.5 . . ?
H74A C74 H74C 109.5 . . ?
H74B C74 H74C 109.5 . . ?
C38 B12 H12G 124.2 . . ?
C38 B12 B13 58.8(2) . . ?
C38 B12 B16 58.9(2) . . ?
C38 B12 B17 106.4(3) . . ?
C38 B12 B18 106.0(3) . . ?
B13 B12 H12G 121.1 . . ?
B13 B12 B17 109.8(3) . . ?
B13 B12 B18 60.4(2) . . ?
B16 B12 H12G 121.1 . . ?
B16 B12 B13 108.4(3) . . ?
B16 B12 B17 60.7(2) . . ?
B16 B12 B18 109.4(3) . . ?
B17 B12 H12G 120.9 . . ?
B18 B12 H12G 121.3 . . ?
B18 B12 B17 61.3(2) . . ?
C38 B13 B12 58.6(2) . . ?
C38 B13 H13 124.6 . . ?
C38 B13 B14 58.6(2) . . ?
C38 B13 B18 105.4(3) . . ?
C38 B13 B19 105.7(3) . . ?
B12 B13 H13 121.6 . . ?
B12 B13 B14 107.6(3) . . ?
B12 B13 B18 60.0(2) . . ?
B12 B13 B19 109.1(3) . . ?
B14 B13 H13 121.6 . . ?
B14 B13 B18 108.9(3) . . ?
B14 B13 B19 60.1(2) . . ?
B18 B13 H13 121.5 . . ?
B18 B13 B19 61.5(2) . . ?
B19 B13 H13 121.2 . . ?
C38 B14 B13 58.7(2) . . ?
C38 B14 H14G 124.5 . . ?
C38 B14 B15 58.6(2) . . ?
C38 B14 B19 105.8(3) . . ?
C38 B14 B20 105.4(3) . . ?
B13 B14 H14G 121.4 . . ?
B13 B14 B19 60.3(2) . . ?
B13 B14 B20 109.2(3) . . ?
B15 B14 B13 107.9(3) . . ?
B15 B14 H14G 121.5 . . ?
B15 B14 B19 109.3(3) . . ?
B15 B14 B20 60.0(2) . . ?
B19 B14 H14G 121.1 . . ?
B19 B14 B20 61.6(2) . . ?
B20 B14 H14G 121.4 . . ?
C38 B15 B14 58.8(2) . . ?
C38 B15 H15A 124.1 . . ?
C38 B15 B16 58.7(2) . . ?
C38 B15 B20 106.2(3) . . ?
C38 B15 B21 106.4(3) . . ?
B14 B15 H15A 121.0 . . ?
B14 B15 B20 60.8(2) . . ?
B14 B15 B21 110.0(3) . . ?
B16 B15 B14 108.2(3) . . ?
B16 B15 H15A 121.4 . . ?
B16 B15 B20 109.2(3) . . ?
B16 B15 B21 60.5(2) . . ?
B20 B15 H15A 121.1 . . ?
B20 B15 B21 61.3(2) . . ?
B21 B15 H15A 120.9 . . ?
C38 B16 B12 58.8(2) . . ?
C38 B16 B15 58.7(2) . . ?
C38 B16 H16 124.1 . . ?
C38 B16 B17 106.3(3) . . ?
C38 B16 B21 106.4(3) . . ?
B12 B16 B15 108.0(3) . . ?
B12 B16 H16 121.2 . . ?
B12 B16 B17 60.6(2) . . ?
B12 B16 B21 109.7(3) . . ?
B15 B16 H16 121.5 . . ?
B15 B16 B17 109.3(3) . . ?
B15 B16 B21 60.5(2) . . ?
B17 B16 H16 121.1 . . ?
B21 B16 H16 120.9 . . ?
B21 B16 B17 61.3(2) . . ?
C40 B17 B12 119.1(3) . . ?
C40 B17 B16 120.6(3) . . ?
C40 B17 B18 122.1(3) . . ?
C40 B17 B21 124.1(3) . . ?
C40 B17 B22 127.0(3) . . ?
B12 B17 B16 58.7(2) . . ?
B12 B17 B18 58.8(2) . . ?
B12 B17 B21 106.5(3) . . ?
B12 B17 B22 105.5(3) . . ?
B16 B17 B18 105.9(3) . . ?
B16 B17 B21 59.2(2) . . ?
B16 B17 B22 105.9(3) . . ?
B18 B17 B21 108.1(3) . . ?
B22 B17 B18 59.6(2) . . ?
B22 B17 B21 60.2(2) . . ?
C68 B18 B12 114.0(3) . . ?
C68 B18 B13 119.4(3) . . ?
C68 B18 B17 118.3(3) . . ?
C68 B18 B19 128.4(3) . . ?
C68 B18 B22 129.3(3) . . ?
B12 B18 B13 59.6(2) . . ?
B12 B18 B17 59.9(2) . . ?
B12 B18 B19 107.0(3) . . ?
B12 B18 B22 106.6(3) . . ?
B13 B18 B17 107.9(3) . . ?
B13 B18 B19 59.3(2) . . ?
B13 B18 B22 106.7(3) . . ?
B17 B18 B19 108.6(3) . . ?
B22 B18 B17 59.9(2) . . ?
B22 B18 B19 60.1(2) . . ?
C61 B19 B13 119.0(3) . . ?
C61 B19 B14 119.7(3) . . ?
C61 B19 B18 122.9(3) . . ?
C61 B19 B20 123.9(3) . . ?
C61 B19 B22 126.9(3) . . ?
B13 B19 B18 59.2(2) . . ?
B13 B19 B20 107.0(3) . . ?
B13 B19 B22 106.1(3) . . ?
B14 B19 B13 59.6(2) . . ?
B14 B19 B18 106.7(3) . . ?
B14 B19 B20 59.5(2) . . ?
B14 B19 B22 106.2(3) . . ?
B18 B19 B20 107.1(3) . . ?
B22 B19 B18 59.4(2) . . ?
B22 B19 B20 59.4(2) . . ?
C54 B20 B14 119.6(3) . . ?
C54 B20 B15 117.6(3) . . ?
C54 B20 B19 125.0(3) . . ?
C54 B20 B21 120.9(3) . . ?
C54 B20 B22 127.7(3) . . ?
B14 B20 B19 58.9(2) . . ?
B14 B20 B21 107.4(3) . . ?
B14 B20 B22 106.1(3) . . ?
B15 B20 B14 59.2(2) . . ?
B15 B20 B19 106.6(3) . . ?
B15 B20 B21 59.7(2) . . ?
B15 B20 B22 106.5(3) . . ?
B21 B20 B19 108.8(3) . . ?
B22 B20 B19 59.9(2) . . ?
B22 B20 B21 60.4(2) . . ?
C47 B21 B15 116.3(3) . . ?
C47 B21 B16 117.1(3) . . ?
C47 B21 B17 124.8(3) . . ?
C47 B21 B20 123.5(3) . . ?
C47 B21 B22 131.3(3) . . ?
B15 B21 B17 106.6(3) . . ?
B15 B21 B20 59.0(2) . . ?
B15 B21 B22 105.2(3) . . ?
B16 B21 B15 59.0(2) . . ?
B16 B21 B17 59.4(2) . . ?
B16 B21 B20 106.3(3) . . ?
B16 B21 B22 105.3(3) . . ?
B20 B21 B17 107.5(3) . . ?
B20 B21 B22 59.4(2) . . ?
B22 B21 B17 59.3(2) . . ?
C39 B22 B17 120.8(3) . . ?
C39 B22 B18 118.5(3) . . ?
C39 B22 B19 119.2(3) . . ?
C39 B22 B20 122.8(3) . . ?
C39 B22 B21 123.8(3) . . ?
B17 B22 B19 109.5(3) . . ?
B17 B22 B21 60.4(2) . . ?
B18 B22 B17 60.5(2) . . ?
B18 B22 B19 60.5(2) . . ?
B18 B22 B20 109.1(3) . . ?
B18 B22 B21 108.9(3) . . ?
B19 B22 B21 109.2(3) . . ?
B20 B22 B17 109.0(3) . . ?
B20 B22 B19 60.7(2) . . ?
B20 B22 B21 60.2(2) . . ?
C76 O5 H5B 109.5 . . ?
B23 C75 H75 117.8 . . ?
B24 C75 H75 117.7 . . ?
B24 C75 B23 63.1(2) . . ?
B25 C75 H75 118.0 . . ?
B25 C75 B23 114.5(3) . . ?
B25 C75 B24 62.5(2) . . ?
B25 C75 B26 62.2(2) . . ?
B25 C75 B27 114.3(3) . . ?
B26 C75 H75 118.5 . . ?
B26 C75 B23 113.8(3) . . ?
B26 C75 B24 113.9(3) . . ?
B26 C75 B27 62.4(2) . . ?
B27 C75 H75 117.8 . . ?
B27 C75 B23 62.5(2) . . ?
B27 C75 B24 114.8(3) . . ?
O5 C76 B33 117.5(3) . . ?
O6 C76 O5 115.9(3) . . ?
O6 C76 B33 126.6(3) . . ?
C78 C77 B28 120.6(3) . . ?
C82 C77 C78 115.6(3) . . ?
C82 C77 B28 123.8(3) . . ?
C77 C78 H78 118.9 . . ?
C79 C78 C77 122.1(4) . . ?
C79 C78 H78 118.9 . . ?
C78 C79 H79 119.2 . . ?
C80 C79 C78 121.7(4) . . ?
C80 C79 H79 119.2 . . ?
C79 C80 C83 120.8(4) . . ?
C81 C80 C79 117.2(4) . . ?
C81 C80 C83 122.0(4) . . ?
C80 C81 H81 119.1 . . ?
C80 C81 C82 121.9(4) . . ?
C82 C81 H81 119.1 . . ?
C77 C82 H82 119.2 . . ?
C81 C82 C77 121.5(4) . . ?
C81 C82 H82 119.2 . . ?
C80 C83 H83A 109.5 . . ?
C80 C83 H83B 109.5 . . ?
C80 C83 H83C 109.5 . . ?
H83A C83 H83B 109.5 . . ?
H83A C83 H83C 109.5 . . ?
H83B C83 H83C 109.5 . . ?
C85 C84 C89 115.7(3) . . ?
C85 C84 B29 124.0(3) . . ?
C89 C84 B29 120.3(3) . . ?
C84 C85 H85 118.6 . . ?
C86 C85 C84 122.7(3) . . ?
C86 C85 H85 118.6 . . ?
C85 C86 H86 119.6 . . ?
C85 C86 C87 120.7(4) . . ?
C87 C86 H86 119.6 . . ?
C86 C87 C90 120.8(4) . . ?
C88 C87 C86 117.9(3) . . ?
C88 C87 C90 121.2(4) . . ?
C87 C88 H88 119.5 . . ?
C87 C88 C89 120.9(4) . . ?
C89 C88 H88 119.5 . . ?
C84 C89 H89 119.0 . . ?
C88 C89 C84 122.0(3) . . ?
C88 C89 H89 119.0 . . ?
C87 C90 H90A 109.5 . . ?
C87 C90 H90B 109.5 . . ?
C87 C90 H90C 109.5 . . ?
H90A C90 H90B 109.5 . . ?
H90A C90 H90C 109.5 . . ?
H90B C90 H90C 109.5 . . ?
C92 C91 C96 115.8(3) . . ?
C92 C91 B30 124.7(3) . . ?
C96 C91 B30 119.5(3) . . ?
C91 C92 H92 118.9 . . ?
C91 C92 C93 122.1(3) . . ?
C93 C92 H92 118.9 . . ?
C92 C93 H93 119.2 . . ?
C94 C93 C92 121.6(3) . . ?
C94 C93 H93 119.2 . . ?
C93 C94 C95 117.6(3) . . ?
C93 C94 C97 121.7(3) . . ?
C95 C94 C97 120.7(4) . . ?
C94 C95 H95 119.8 . . ?
C94 C95 C96 120.4(4) . . ?
C96 C95 H95 119.8 . . ?
C91 C96 C95 122.5(3) . . ?
C91 C96 H96 118.8 . . ?
C95 C96 H96 118.8 . . ?
C94 C97 H97A 109.5 . . ?
C94 C97 H97B 109.5 . . ?
C94 C97 H97C 109.5 . . ?
H97A C97 H97B 109.5 . . ?
H97A C97 H97C 109.5 . . ?
H97B C97 H97C 109.5 . . ?
C99 C98 C103 117.2(3) . . ?
C99 C98 B31 121.8(3) . . ?
C103 C98 B31 120.8(3) . . ?
C98 C99 H99 119.2 . . ?
C100 C99 C98 121.5(3) . . ?
C100 C99 H99 119.2 . . ?
C99 C100 H100 119.4 . . ?
C101 C100 C99 121.1(4) . . ?
C101 C100 H100 119.4 . . ?
C100 C101 C102 117.6(3) . . ?
C100 C101 C104 121.1(4) . . ?
C102 C101 C104 121.3(4) . . ?
C101 C102 H102 119.3 . . ?
C103 C102 C101 121.5(4) . . ?
C103 C102 H102 119.3 . . ?
C98 C103 H103 119.6 . . ?
C102 C103 C98 120.9(4) . . ?
C102 C103 H103 119.6 . . ?
C101 C104 H10A 109.5 . . ?
C101 C104 H10B 109.5 . . ?
C101 C104 H10C 109.5 . . ?
H10A C104 H10B 109.5 . . ?
H10A C104 H10C 109.5 . . ?
H10B C104 H10C 109.5 . . ?
C106 C105 C110 115.8(3) . . ?
C106 C105 B32 125.2(3) . . ?
C110 C105 B32 118.7(3) . . ?
C105 C106 H106 119.0 . . ?
C105 C106 C107 122.0(3) . . ?
C107 C106 H106 119.0 . . ?
C106 C107 H107 119.2 . . ?
C108 C107 C106 121.5(3) . . ?
C108 C107 H107 119.2 . . ?
C107 C108 C111 121.4(4) . . ?
C109 C108 C107 117.2(3) . . ?
C109 C108 C111 121.4(3) . . ?
C108 C109 H109 119.6 . . ?
C108 C109 C110 120.8(3) . . ?
C110 C109 H109 119.6 . . ?
C105 C110 H110 118.7 . . ?
C109 C110 C105 122.5(3) . . ?
C109 C110 H110 118.7 . . ?
C108 C111 H11B 109.5 . . ?
C108 C111 H11C 109.5 . . ?
C108 C111 H11D 109.5 . . ?
H11B C111 H11C 109.5 . . ?
H11B C111 H11D 109.5 . . ?
H11C C111 H11D 109.5 . . ?
C75 B23 H23 124.6 . . ?
C75 B23 B24 58.4(2) . . ?
C75 B23 B27 58.7(2) . . ?
C75 B23 B28 105.9(3) . . ?
C75 B23 B29 105.8(3) . . ?
B24 B23 H23 121.6 . . ?
B24 B23 B29 60.2(2) . . ?
B27 B23 H23 121.2 . . ?
B27 B23 B24 107.8(3) . . ?
B27 B23 B28 60.4(2) . . ?
B27 B23 B29 109.8(3) . . ?
B28 B23 H23 121.0 . . ?
B28 B23 B24 109.4(3) . . ?
B28 B23 B29 61.9(2) . . ?
B29 B23 H23 121.0 . . ?
C75 B24 B23 58.4(2) . . ?
C75 B24 H24 124.6 . . ?
C75 B24 B25 58.6(2) . . ?
C75 B24 B29 105.7(3) . . ?
C75 B24 B30 105.6(3) . . ?
B23 B24 H24 121.8 . . ?
B23 B24 B29 60.1(2) . . ?
B25 B24 B23 107.5(3) . . ?
B25 B24 H24 121.5 . . ?
B25 B24 B29 109.3(3) . . ?
B25 B24 B30 60.1(2) . . ?
B29 B24 H24 121.1 . . ?
B30 B24 B23 108.9(3) . . ?
B30 B24 H24 121.3 . . ?
B30 B24 B29 61.7(2) . . ?
C75 B25 B24 58.9(2) . . ?
C75 B25 H25A 124.0 . . ?
C75 B25 B26 59.0(2) . . ?
C75 B25 B30 106.0(3) . . ?
C75 B25 B31 106.3(3) . . ?
B24 B25 H25A 121.2 . . ?
B24 B25 B30 60.4(2) . . ?
B24 B25 B31 109.4(3) . . ?
B26 B25 B24 108.3(3) . . ?
B26 B25 H25A 121.3 . . ?
B26 B25 B30 109.1(3) . . ?
B26 B25 B31 60.4(2) . . ?
B30 B25 H25A 121.5 . . ?
B30 B25 B31 61.0(2) . . ?
B31 B25 H25A 121.2 . . ?
C75 B26 B25 58.8(2) . . ?
C75 B26 H26A 124.2 . . ?
C75 B26 B27 58.8(2) . . ?
C75 B26 B31 106.4(3) . . ?
C75 B26 B32 106.4(3) . . ?
B25 B26 H26A 120.9 . . ?
B25 B26 B27 108.5(3) . . ?
B25 B26 B31 60.7(2) . . ?
B25 B26 B32 110.3(3) . . ?
B27 B26 H26A 121.1 . . ?
B27 B26 B31 110.0(3) . . ?
B27 B26 B32 60.6(2) . . ?
B31 B26 H26A 120.7 . . ?
B32 B26 H26A 120.7 . . ?
B32 B26 B31 61.9(2) . . ?
C75 B27 B23 58.8(2) . . ?
C75 B27 B26 58.8(2) . . ?
C75 B27 H27 124.3 . . ?
C75 B27 B28 105.7(3) . . ?
C75 B27 B32 105.9(3) . . ?
B23 B27 H27 121.4 . . ?
B23 B27 B28 60.0(2) . . ?
B23 B27 B32 109.3(3) . . ?
B26 B27 B23 107.9(3) . . ?
B26 B27 H27 121.6 . . ?
B26 B27 B28 108.8(3) . . ?
B26 B27 B32 59.9(2) . . ?
B28 B27 H27 121.5 . . ?
B28 B27 B32 61.6(2) . . ?
B32 B27 H27 121.2 . . ?
C77 B28 B23 121.1(3) . . ?
C77 B28 B27 118.4(3) . . ?
C77 B28 B29 125.1(3) . . ?
C77 B28 B32 120.4(3) . . ?
C77 B28 B33 126.3(3) . . ?
B23 B28 B27 59.6(2) . . ?
B23 B28 B29 59.5(2) . . ?
B23 B28 B32 107.2(3) . . ?
B23 B28 B33 106.2(3) . . ?
B27 B28 B29 107.3(3) . . ?
B27 B28 B32 59.2(2) . . ?
B27 B28 B33 106.3(3) . . ?
B32 B28 B29 108.2(3) . . ?
B33 B28 B29 59.5(2) . . ?
B33 B28 B32 60.0(2) . . ?
C84 B29 B23 120.1(3) . . ?
C84 B29 B24 118.0(3) . . ?
C84 B29 B28 125.3(3) . . ?
C84 B29 B30 122.0(3) . . ?
C84 B29 B33 127.9(3) . . ?
B23 B29 B24 59.8(2) . . ?
B23 B29 B28 58.6(2) . . ?
B23 B29 B30 106.4(3) . . ?
B23 B29 B33 105.4(3) . . ?
B24 B29 B28 106.5(3) . . ?
B24 B29 B30 58.8(2) . . ?
B24 B29 B33 105.8(3) . . ?
B30 B29 B28 107.4(3) . . ?
B33 B29 B28 59.5(2) . . ?
B33 B29 B30 59.8(2) . . ?
C91 B30 B24 118.7(3) . . ?
C91 B30 B25 117.6(3) . . ?
C91 B30 B29 124.2(3) . . ?
C91 B30 B31 121.8(3) . . ?
C91 B30 B33 128.4(3) . . ?
B24 B30 B29 59.5(2) . . ?
B24 B30 B31 107.9(3) . . ?
B24 B30 B33 106.1(3) . . ?
B25 B30 B24 59.5(2) . . ?
B25 B30 B29 107.2(3) . . ?
B25 B30 B31 60.0(2) . . ?
B25 B30 B33 106.2(3) . . ?
B31 B30 B29 108.4(3) . . ?
B31 B30 B33 59.8(2) . . ?
B33 B30 B29 59.5(2) . . ?
C98 B31 B25 120.2(3) . . ?
C98 B31 B26 120.5(3) . . ?
C98 B31 B30 122.8(3) . . ?
C98 B31 B32 123.0(3) . . ?
C98 B31 B33 126.5(3) . . ?
B25 B31 B30 59.0(2) . . ?
B25 B31 B32 106.1(3) . . ?
B25 B31 B33 105.8(3) . . ?
B26 B31 B25 58.8(2) . . ?
B26 B31 B30 106.2(3) . . ?
B26 B31 B32 58.6(2) . . ?
B26 B31 B33 105.4(3) . . ?
B30 B31 B32 108.3(3) . . ?
B33 B31 B30 60.2(2) . . ?
B33 B31 B32 59.9(2) . . ?
C105 B32 B26 114.9(3) . . ?
C105 B32 B27 120.6(3) . . ?
C105 B32 B28 128.9(3) . . ?
C105 B32 B31 118.3(3) . . ?
C105 B32 B33 129.1(3) . . ?
B26 B32 B27 59.5(2) . . ?
B26 B32 B28 106.6(3) . . ?
B26 B32 B31 59.5(2) . . ?
B26 B32 B33 105.6(3) . . ?
B27 B32 B28 59.2(2) . . ?
B27 B32 B31 107.3(3) . . ?
B27 B32 B33 105.8(3) . . ?
B28 B32 B31 107.7(3) . . ?
B33 B32 B28 59.5(2) . . ?
B33 B32 B31 59.4(2) . . ?
C76 B33 B28 120.4(3) . . ?
C76 B33 B29 121.3(3) . . ?
C76 B33 B30 122.2(3) . . ?
C76 B33 B31 120.7(3) . . ?
C76 B33 B32 120.0(3) . . ?
B28 B33 B29 61.0(2) . . ?
B28 B33 B30 109.3(3) . . ?
B28 B33 B31 109.5(2) . . ?
B28 B33 B32 60.5(2) . . ?
B29 B33 B30 60.7(2) . . ?
B29 B33 B32 109.7(3) . . ?
B30 B33 B32 108.7(2) . . ?
B31 B33 B29 109.6(3) . . ?
B31 B33 B30 60.0(2) . . ?
B31 B33 B32 60.7(2) . . ?
C149 N1 C153 105.4(3) . . ?
C151 N1 C149 111.6(3) . . ?
C151 N1 C153 111.2(3) . . ?
C151 N1 C155 106.6(3) . . ?
C155 N1 C149 111.3(3) . . ?
C155 N1 C153 110.7(3) . . ?
N1 C149 H14H 108.4 . . ?
N1 C149 H14I 108.4 . . ?
H14H C149 H14I 107.5 . . ?
C150 C149 N1 115.5(4) . . ?
C150 C149 H14H 108.4 . . ?
C150 C149 H14I 108.4 . . ?
C149 C150 H15B 109.5 . . ?
C149 C150 H15C 109.5 . . ?
C149 C150 H15D 109.5 . . ?
H15B C150 H15C 109.5 . . ?
H15B C150 H15D 109.5 . . ?
H15C C150 H15D 109.5 . . ?
N1 C151 H15E 108.4 . . ?
N1 C151 H15F 108.4 . . ?
N1 C151 C152 115.6(3) . . ?
H15E C151 H15F 107.4 . . ?
C152 C151 H15E 108.4 . . ?
C152 C151 H15F 108.4 . . ?
C151 C152 H15G 109.5 . . ?
C151 C152 H15H 109.5 . . ?
C151 C152 H15I 109.5 . . ?
H15G C152 H15H 109.5 . . ?
H15G C152 H15I 109.5 . . ?
H15H C152 H15I 109.5 . . ?
N1 C153 H15J 108.7 . . ?
N1 C153 H15K 108.7 . . ?
H15J C153 H15K 107.6 . . ?
C154 C153 N1 114.2(4) . . ?
C154 C153 H15J 108.7 . . ?
C154 C153 H15K 108.7 . . ?
C153 C154 H15L 109.5 . . ?
C153 C154 H15M 109.5 . . ?
C153 C154 H15N 109.5 . . ?
H15L C154 H15M 109.5 . . ?
H15L C154 H15N 109.5 . . ?
H15M C154 H15N 109.5 . . ?
N1 C155 H15O 108.1 . . ?
N1 C155 H15P 108.1 . . ?
H15O C155 H15P 107.3 . . ?
C156 C155 N1 116.9(4) . . ?
C156 C155 H15O 108.1 . . ?
C156 C155 H15P 108.1 . . ?
C155 C156 H15Q 109.5 . . ?
C155 C156 H15R 109.5 . . ?
C155 C156 H15S 109.5 . . ?
H15Q C156 H15R 109.5 . . ?
H15Q C156 H15S 109.5 . . ?
H15R C156 H15S 109.5 . . ?
C157 N2 C159 111.8(3) . . ?
C157 N2 C161 105.9(3) . . ?
C157 N2 C163 111.7(3) . . ?
C159 N2 C163 105.5(3) . . ?
C161 N2 C159 111.2(3) . . ?
C161 N2 C163 110.9(3) . . ?
N2 C157 H15T 108.4 . . ?
N2 C157 H15U 108.4 . . ?
N2 C157 C158 115.5(4) . . ?
H15T C157 H15U 107.5 . . ?
C158 C157 H15T 108.4 . . ?
C158 C157 H15U 108.4 . . ?
C157 C158 H15V 109.5 . . ?
C157 C158 H15W 109.5 . . ?
C157 C158 H15X 109.5 . . ?
H15V C158 H15W 109.5 . . ?
H15V C158 H15X 109.5 . . ?
H15W C158 H15X 109.5 . . ?
N2 C159 H15Y 108.5 . . ?
N2 C159 H 108.5 . . ?
N2 C159 C160 115.0(3) . . ?
H15Y C159 H 107.5 . . ?
C160 C159 H15Y 108.5 . . ?
C160 C159 H 108.5 . . ?
C159 C160 H16D 109.5 . . ?
C159 C160 H16E 109.5 . . ?
C159 C160 H16F 109.5 . . ?
H16D C160 H16E 109.5 . . ?
H16D C160 H16F 109.5 . . ?
H16E C160 H16F 109.5 . . ?
N2 C161 H16G 108.7 . . ?
N2 C161 H16H 108.7 . . ?
N2 C161 C162 114.1(3) . . ?
H16G C161 H16H 107.6 . . ?
C162 C161 H16G 108.7 . . ?
C162 C161 H16H 108.7 . . ?
C161 C162 H16I 109.5 . . ?
C161 C162 H16J 109.5 . . ?
C161 C162 H16K 109.5 . . ?
H16I C162 H16J 109.5 . . ?
H16I C162 H16K 109.5 . . ?
H16J C162 H16K 109.5 . . ?
N2 C163 H16L 108.5 . . ?
N2 C163 H16M 108.5 . . ?
H16L C163 H16M 107.5 . . ?
C164 C163 N2 114.9(4) . . ?
C164 C163 H16L 108.5 . . ?
C164 C163 H16M 108.5 . . ?
C163 C164 H16N 109.5 . . ?
C163 C164 H16O 109.5 . . ?
C163 C164 H16P 109.5 . . ?
H16N C164 H16O 109.5 . . ?
H16N C164 H16P 109.5 . . ?
H16O C164 H16P 109.5 . . ?
C167 N3 C165 111.2(4) . . ?
C167 N3 C171 112.0(3) . . ?
C169 N3 C165 110.1(4) . . ?
C169 N3 C167 106.5(3) . . ?
C169 N3 C171 111.5(4) . . ?
C171 N3 C165 105.6(3) . . ?
N3 C165 H16Q 108.6 . . ?
N3 C165 H16R 108.6 . . ?
N3 C165 C166 114.6(5) . . ?
H16Q C165 H16R 107.6 . . ?
C166 C165 H16Q 108.6 . . ?
C166 C165 H16R 108.6 . . ?
C165 C166 H16S 109.5 . . ?
C165 C166 H16T 109.5 . . ?
C165 C166 H16U 109.5 . . ?
H16S C166 H16T 109.5 . . ?
H16S C166 H16U 109.5 . . ?
H16T C166 H16U 109.5 . . ?
N3 C167 H16V 108.5 . . ?
N3 C167 H16W 108.5 . . ?
H16V C167 H16W 107.5 . . ?
C168 C167 N3 115.0(4) . . ?
C168 C167 H16V 108.5 . . ?
C168 C167 H16W 108.5 . . ?
C167 C168 H16X 109.5 . . ?
C167 C168 H16Y 109.5 . . ?
C167 C168 HA 109.5 . . ?
H16X C168 H16Y 109.5 . . ?
H16X C168 HA 109.5 . . ?
H16Y C168 HA 109.5 . . ?
N3 C169 H16Z 108.4 . . ?
N3 C169 HB 108.4 . . ?
N3 C169 C170 115.5(4) . . ?
H16Z C169 HB 107.5 . . ?
C170 C169 H16Z 108.4 . . ?
C170 C169 HB 108.4 . . ?
C169 C170 H17Q 109.5 . . ?
C169 C170 H17R 109.5 . . ?
C169 C170 H17S 109.5 . . ?
H17Q C170 H17R 109.5 . . ?
H17Q C170 H17S 109.5 . . ?
H17R C170 H17S 109.5 . . ?
N3 C171 H17T 108.8 . . ?
N3 C171 H17U 108.8 . . ?
N3 C171 C172 114.0(4) . . ?
H17T C171 H17U 107.7 . . ?
C172 C171 H17T 108.8 . . ?
C172 C171 H17U 108.8 . . ?
C171 C172 H17V 109.5 . . ?
C171 C172 H17W 109.5 . . ?
C171 C172 H17X 109.5 . . ?
H17V C172 H17W 109.5 . . ?
H17V C172 H17X 109.5 . . ?
H17W C172 H17X 109.5 . . ?
C173 N4 C179 103.1(5) . . ?
C173 N4 C182 108.7(5) . . ?
C176 N4 C173 118.1(6) . . ?
C176 N4 C179 113.6(6) . . ?
C176 N4 C182 109.0(6) . . ?
C182 N4 C179 103.2(5) . . ?
C175 N4 C177 102.9(5) . . ?
C181 N4 C175 104.8(5) . . ?
C181 N4 C177 108.2(5) . . ?
C184 N4 C175 112.5(5) . . ?
C184 N4 C177 108.2(5) . . ?
C184 N4 C181 119.1(6) . . ?
H17A C174 H17B 109.5 . . ?
H17A C174 H17C 109.5 . . ?
H17B C174 H17C 109.5 . . ?
C173 C174 H17A 109.5 . . ?
C173 C174 H17B 109.5 . . ?
C173 C174 H17C 109.5 . . ?
H17D C178 H17E 109.5 . . ?
H17D C178 H17F 109.5 . . ?
H17E C178 H17F 109.5 . . ?
C177 C178 H17D 109.5 . . ?
C177 C178 H17E 109.5 . . ?
C177 C178 H17F 109.5 . . ?
H18B C180 H18C 109.5 . . ?
H18B C180 H18D 109.5 . . ?
H18C C180 H18D 109.5 . . ?
C179 C180 H18B 109.5 . . ?
C179 C180 H18C 109.5 . . ?
C179 C180 H18D 109.5 . . ?
H18E C183 H18F 109.5 . . ?
H18E C183 H18G 109.5 . . ?
H18F C183 H18G 109.5 . . ?
C182 C183 H18E 109.5 . . ?
C182 C183 H18F 109.5 . . ?
C182 C183 H18G 109.5 . . ?
N4 C173 C174 112.3(9) . . ?
N4 C173 H17G 109.2 . . ?
N4 C173 H17H 109.2 . . ?
C174 C173 H17G 109.2 . . ?
C174 C173 H17H 109.2 . . ?
H17G C173 H17H 107.9 . . ?
N4 C176 H17I 108.2 . . ?
N4 C176 H17J 108.2 . . ?
N4 C176 C187 116.5(10) . . ?
H17I C176 H17J 107.3 . . ?
C187 C176 H17I 108.2 . . ?
C187 C176 H17J 108.2 . . ?
N4 C179 H17K 108.6 . . ?
N4 C179 H17L 108.6 . . ?
C180 C179 N4 114.5(9) . . ?
C180 C179 H17K 108.6 . . ?
C180 C179 H17L 108.6 . . ?
H17K C179 H17L 107.6 . . ?
N4 C182 H18H 107.5 . . ?
N4 C182 H18I 107.5 . . ?
C183 C182 N4 119.3(8) . . ?
C183 C182 H18H 107.5 . . ?
C183 C182 H18I 107.5 . . ?
H18H C182 H18I 107.0 . . ?
N4 C175 H17M 108.3 . . ?
N4 C175 H17N 108.3 . . ?
H17M C175 H17N 107.4 . . ?
C188 C175 N4 116.1(9) . . ?
C188 C175 H17M 108.3 . . ?
C188 C175 H17N 108.3 . . ?
N4 C177 H17O 107.7 . . ?
N4 C177 H17P 107.7 . . ?
C178 C177 N4 118.6(12) . . ?
C178 C177 H17O 107.7 . . ?
C178 C177 H17P 107.7 . . ?
H17O C177 H17P 107.1 . . ?
N4 C181 H18J 109.3 . . ?
N4 C181 H18K 109.3 . . ?
N4 C181 C185 111.7(8) . . ?
H18J C181 H18K 107.9 . . ?
C185 C181 H18J 109.3 . . ?
C185 C181 H18K 109.3 . . ?
N4 C184 H18L 109.1 . . ?
N4 C184 H18M 109.1 . . ?
N4 C184 C186 112.3(9) . . ?
H18L C184 H18M 107.9 . . ?
C186 C184 H18L 109.1 . . ?
C186 C184 H18M 109.1 . . ?
B1 C1 H1 117.6 . . ?
B2 C1 H1 117.7 . . ?
B2 C1 B1 62.8(2) . . ?
B2 C1 B4 114.4(3) . . ?
B2 C1 B5 114.6(3) . . ?
B3 C1 H1 117.9 . . ?
B3 C1 B1 114.8(3) . . ?
B3 C1 B2 62.9(2) . . ?
B3 C1 B4 62.2(2) . . ?
B3 C1 B5 114.3(3) . . ?
B4 C1 H1 118.0 . . ?
B4 C1 B1 114.6(3) . . ?
B4 C1 B5 62.7(2) . . ?
B5 C1 H1 117.8 . . ?
B5 C1 B1 62.7(2) . . ?
O1 C2 B11 128.0(4) . . ?
O1 C2 O2 116.1(3) . . ?
O2 C2 B11 115.9(3) . . ?
O9 C2 B11 134.6(9) . . ?
O9 C2 O10 104.6(14) . . ?
O10 C2 B11 117.8(11) . . ?
C4 C3 B7 124.1(3) . . ?
C8 C3 C4 114.9(3) . . ?
C8 C3 B7 121.0(3) . . ?
C3 C4 H4 119.0 . . ?
C3 C4 C5 122.1(4) . . ?
C5 C4 H4 119.0 . . ?
C4 C5 H5 119.0 . . ?
C6 C5 C4 122.0(4) . . ?
C6 C5 H5 119.0 . . ?
C5 C6 C9 122.3(4) . . ?
C7 C6 C5 116.6(4) . . ?
C7 C6 C9 121.0(4) . . ?
C6 C7 H7 119.4 . . ?
C6 C7 C8 121.3(4) . . ?
C8 C7 H7 119.4 . . ?
C3 C8 C7 123.0(4) . . ?
C3 C8 H8 118.5 . . ?
C7 C8 H8 118.5 . . ?
C6 C9 H9A 109.5 . . ?
C6 C9 H9B 109.5 . . ?
C6 C9 H9C 109.5 . . ?
H9A C9 H9B 109.5 . . ?
H9A C9 H9C 109.5 . . ?
H9B C9 H9C 109.5 . . ?
C11 C10 C15 116.0(3) . . ?
C11 C10 B8 124.7(3) . . ?
C15 C10 B8 118.9(3) . . ?
C10 C11 H11 119.1 . . ?
C10 C11 C12 121.7(3) . . ?
C12 C11 H11 119.1 . . ?
C11 C12 H12 119.4 . . ?
C13 C12 C11 121.1(3) . . ?
C13 C12 H12 119.4 . . ?
C12 C13 C16 121.4(3) . . ?
C14 C13 C12 117.3(3) . . ?
C14 C13 C16 121.3(3) . . ?
C13 C14 H14 119.5 . . ?
C13 C14 C15 121.0(3) . . ?
C15 C14 H14 119.5 . . ?
C10 C15 H15 118.7 . . ?
C14 C15 C10 122.6(3) . . ?
C14 C15 H15 118.7 . . ?
C13 C16 H16A 109.5 . . ?
C13 C16 H16B 109.5 . . ?
C13 C16 H16C 109.5 . . ?
H16A C16 H16B 109.5 . . ?
H16A C16 H16C 109.5 . . ?
H16B C16 H16C 109.5 . . ?
C25 C24 B10 119.5(3) . . ?
C29 C24 C25 115.2(3) . . ?
C29 C24 B10 125.1(3) . . ?
C24 C25 H25 118.6 . . ?
C26 C25 C24 122.7(3) . . ?
C26 C25 H25 118.6 . . ?
C25 C26 H26 119.4 . . ?
C27 C26 C25 121.2(3) . . ?
C27 C26 H26 119.4 . . ?
C26 C27 C28 117.2(3) . . ?
C26 C27 C30 121.7(4) . . ?
C28 C27 C30 121.1(4) . . ?
C27 C28 H28 119.2 . . ?
C29 C28 C27 121.5(4) . . ?
C29 C28 H28 119.2 . . ?
C24 C29 H29 119.0 . . ?
C28 C29 C24 122.0(3) . . ?
C28 C29 H29 119.0 . . ?
C27 C30 H30A 109.5 . . ?
C27 C30 H30B 109.5 . . ?
C27 C30 H30C 109.5 . . ?
H30A C30 H30B 109.5 . . ?
H30A C30 H30C 109.5 . . ?
H30B C30 H30C 109.5 . . ?
C32 C31 C36 115.2(3) . . ?
C32 C31 B6 120.1(3) . . ?
C36 C31 B6 124.7(3) . . ?
C31 C32 H32 118.3 . . ?
C31 C32 C33 123.5(3) . . ?
C33 C32 H32 118.3 . . ?
C32 C33 H33 119.6 . . ?
C34 C33 C32 120.8(3) . . ?
C34 C33 H33 119.6 . . ?
C33 C34 C35 116.8(4) . . ?
C33 C34 C37 121.2(4) . . ?
C35 C34 C37 122.1(4) . . ?
C34 C35 H35 119.0 . . ?
C34 C35 C36 122.0(4) . . ?
C36 C35 H35 119.0 . . ?
C31 C36 H36 119.2 . . ?
C35 C36 C31 121.6(4) . . ?
C35 C36 H36 119.2 . . ?
C34 C37 H37A 109.5 . . ?
C34 C37 H37B 109.5 . . ?
C34 C37 H37C 109.5 . . ?
H37A C37 H37B 109.5 . . ?
H37A C37 H37C 109.5 . . ?
H37B C37 H37C 109.5 . . ?
C1 B1 H1A 124.5 . . ?
C1 B1 B2 58.3(2) . . ?
C1 B1 B5 58.6(2) . . ?
C1 B1 B6 106.1(3) . . ?
C1 B1 B7 105.9(3) . . ?
B2 B1 H1A 121.3 . . ?
B2 B1 B5 107.5(3) . . ?
B2 B1 B6 109.7(3) . . ?
B2 B1 B7 60.9(2) . . ?
B5 B1 H1A 121.7 . . ?
B5 B1 B6 60.4(2) . . ?
B5 B1 B7 109.1(3) . . ?
B6 B1 H1A 121.0 . . ?
B7 B1 H1A 121.1 . . ?
B7 B1 B6 61.3(2) . . ?
C1 B2 B1 59.0(2) . . ?
C1 B2 H2 124.4 . . ?
C1 B2 B3 58.5(2) . . ?
C1 B2 B7 105.8(3) . . ?
C1 B2 B8 106.0(3) . . ?
B1 B2 H2 121.4 . . ?
B1 B2 B7 60.1(2) . . ?
B1 B2 B8 109.3(3) . . ?
B3 B2 B1 108.1(3) . . ?
B3 B2 H2 121.3 . . ?
B3 B2 B7 109.4(3) . . ?
B3 B2 B8 60.6(2) . . ?
B7 B2 H2 121.3 . . ?
B8 B2 H2 121.1 . . ?
B8 B2 B7 61.4(2) . . ?
C1 B3 B2 58.6(2) . . ?
C1 B3 H3 124.3 . . ?
C1 B3 B4 59.1(2) . . ?
C1 B3 B8 105.7(3) . . ?
C1 B3 B9 106.2(3) . . ?
B2 B3 H3 121.4 . . ?
B2 B3 B8 60.1(2) . . ?
B2 B3 B9 109.3(3) . . ?
B4 B3 B2 108.3(3) . . ?
B4 B3 H3 121.0 . . ?
B4 B3 B8 109.5(3) . . ?
B4 B3 B9 60.5(2) . . ?
B8 B3 H3 121.4 . . ?
B9 B3 H3 121.1 . . ?
B9 B3 B8 61.4(2) . . ?
C1 B4 B3 58.7(2) . . ?
C1 B4 H4A 124.4 . . ?
C1 B4 B5 58.8(2) . . ?
C1 B4 B9 106.1(3) . . ?
C1 B4 B10 105.7(3) . . ?
B3 B4 H4A 121.0 . . ?
B3 B4 B5 108.3(3) . . ?
B3 B4 B9 60.8(2) . . ?
B3 B4 B10 109.6(3) . . ?
B5 B4 H4A 121.4 . . ?
B5 B4 B9 109.3(3) . . ?
B5 B4 B10 60.0(2) . . ?
B9 B4 H4A 121.0 . . ?
B9 B4 B10 61.4(2) . . ?
B10 B4 H4A 121.4 . . ?
C1 B5 B1 58.7(2) . . ?
C1 B5 B4 58.5(2) . . ?
C1 B5 H5A 124.4 . . ?
C1 B5 B6 106.2(3) . . ?
C1 B5 B10 106.0(3) . . ?
B1 B5 H5A 121.5 . . ?
B1 B5 B6 60.4(2) . . ?
B1 B5 B10 109.2(3) . . ?
B4 B5 B1 107.9(3) . . ?
B4 B5 H5A 121.2 . . ?
B4 B5 B6 109.8(3) . . ?
B4 B5 B10 60.7(2) . . ?
B6 B5 H5A 120.9 . . ?
B10 B5 H5A 121.1 . . ?
B10 B5 B6 61.4(2) . . ?
C31 B6 B1 118.9(3) . . ?
C31 B6 B5 116.1(3) . . ?
C31 B6 B7 126.5(3) . . ?
C31 B6 B10 121.6(3) . . ?
C31 B6 B11 129.9(3) . . ?
B1 B6 B7 59.2(2) . . ?
B1 B6 B10 106.3(3) . . ?
B1 B6 B11 105.7(3) . . ?
B5 B6 B1 59.2(2) . . ?
B5 B6 B7 106.4(3) . . ?
B5 B6 B10 58.9(2) . . ?
B5 B6 B11 105.4(3) . . ?
B10 B6 B7 107.4(3) . . ?
B11 B6 B7 59.7(2) . . ?
B11 B6 B10 59.4(2) . . ?
C3 B7 B1 120.4(3) . . ?
C3 B7 B2 118.7(3) . . ?
C3 B7 B6 124.4(3) . . ?
C3 B7 B8 121.5(3) . . ?
C3 B7 B11 126.9(3) . . ?
B1 B7 B2 59.1(2) . . ?
B1 B7 B6 59.6(2) . . ?
B1 B7 B8 106.3(3) . . ?
B1 B7 B11 106.3(3) . . ?
B2 B7 B6 106.9(3) . . ?
B2 B7 B8 58.7(2) . . ?
B2 B7 B11 105.8(3) . . ?
B6 B7 B8 108.3(3) . . ?
B11 B7 B6 60.1(2) . . ?
B11 B7 B8 60.0(2) . . ?
C10 B8 B2 119.5(3) . . ?
C10 B8 B3 116.1(3) . . ?
C10 B8 B7 126.5(3) . . ?
C10 B8 B9 120.4(3) . . ?
C10 B8 B11 128.6(3) . . ?
B2 B8 B3 59.3(2) . . ?
B2 B8 B7 59.9(2) . . ?
B2 B8 B9 107.0(3) . . ?
B2 B8 B11 106.5(3) . . ?
B3 B8 B7 107.2(3) . . ?
B3 B8 B9 59.2(2) . . ?
B3 B8 B11 106.1(3) . . ?
B9 B8 B7 107.9(3) . . ?
B11 B8 B7 59.7(2) . . ?
B11 B8 B9 59.6(2) . . ?
B3 B9 B8 59.3(2) . . ?
B3 B9 B10 106.6(3) . . ?
B3 B9 B11 106.5(3) . . ?
B4 B9 B3 58.8(2) . . ?
B4 B9 B8 106.5(3) . . ?
B4 B9 B10 59.6(2) . . ?
B4 B9 B11 106.4(3) . . ?
B10 B9 B8 107.7(3) . . ?
B11 B9 B8 60.1(2) . . ?
B11 B9 B10 59.6(2) . . ?
C17 B9 B3 118.3(5) . . ?
C17 B9 B4 117.8(4) . . ?
C17 B9 B8 124.0(5) . . ?
C17 B9 B10 123.2(5) . . ?
C17 B9 B11 128.3(4) . . ?
C17A B9 B3 121.0(4) . . ?
C17A B9 B4 121.1(4) . . ?
C17A B9 B8 122.6(4) . . ?
C17A B9 B10 122.8(4) . . ?
C17A B9 B11 124.8(4) . . ?
C24 B10 B4 117.2(3) . . ?
C24 B10 B5 118.4(3) . . ?
C24 B10 B6 124.3(3) . . ?
C24 B10 B9 122.1(3) . . ?
C24 B10 B11 128.5(3) . . ?
B4 B10 B6 107.4(3) . . ?
B4 B10 B9 59.0(2) . . ?
B4 B10 B11 106.2(3) . . ?
B5 B10 B4 59.3(2) . . ?
B5 B10 B6 59.7(2) . . ?
B5 B10 B9 106.9(3) . . ?
B5 B10 B11 106.7(3) . . ?
B9 B10 B6 108.6(3) . . ?
B11 B10 B6 60.3(2) . . ?
B11 B10 B9 59.9(2) . . ?
C2 B11 B6 124.0(3) . . ?
C2 B11 B7 121.9(3) . . ?
C2 B11 B8 118.9(3) . . ?
C2 B11 B9 118.8(3) . . ?
C2 B11 B10 122.4(3) . . ?
B7 B11 B6 60.2(2) . . ?
B7 B11 B8 60.4(2) . . ?
B8 B11 B6 108.7(3) . . ?
B9 B11 B6 109.2(2) . . ?
B9 B11 B7 109.0(3) . . ?
B9 B11 B8 60.3(2) . . ?
B10 B11 B6 60.4(2) . . ?
B10 B11 B7 108.7(3) . . ?
B10 B11 B8 108.6(3) . . ?
B10 B11 B9 60.5(2) . . ?
C2 O2 H2A 109.5 . . ?
C20 C21 H21 120.0 . . ?
C20 C21 C22 120.0 . . ?
C22 C21 H21 120.0 . . ?
C21 C20 C19 120.0 . . ?
C21 C20 C23 122(3) . . ?
C19 C20 C23 118(3) . . ?
C20 C19 H19 120.0 . . ?
C18 C19 C20 120.0 . . ?
C18 C19 H19 120.0 . . ?
C19 C18 H18 120.0 . . ?
C17 C18 C19 120.0 . . ?
C17 C18 H18 120.0 . . ?
C18 C17 B9 121.8(7) . . ?
C18 C17 C22 120.0 . . ?
C22 C17 B9 118.2(7) . . ?
C21 C22 H22 120.0 . . ?
C17 C22 C21 120.0 . . ?
C17 C22 H22 120.0 . . ?
C20 C23 H23A 109.5 . . ?
C20 C23 H23B 109.5 . . ?
C20 C23 H23C 109.5 . . ?
H23A C23 H23B 109.5 . . ?
H23A C23 H23C 109.5 . . ?
H23B C23 H23C 109.5 . . ?
C2 O9 H9 109.5 . . ?
C22A C17A B9 122.1(6) . . ?
C22A C17A C18A 120.0 . . ?
C18A C17A B9 117.8(6) . . ?
C17A C22A H22A 120.0 . . ?
C21A C22A C17A 120.0 . . ?
C21A C22A H22A 120.0 . . ?
C22A C21A H21A 120.0 . . ?
C22A C21A C20A 120.0 . . ?
C20A C21A H21A 120.0 . . ?
C21A C20A C23A 118(2) . . ?
C19A C20A C21A 120.0 . . ?
C19A C20A C23A 122(2) . . ?
C20A C19A H19A 120.0 . . ?
C18A C19A C20A 120.0 . . ?
C18A C19A H19A 120.0 . . ?
C17A C18A H18A 120.0 . . ?
C19A C18A C17A 120.0 . . ?
C19A C18A H18A 120.0 . . ?
C20A C23A H23D 109.5 . . ?
C20A C23A H23E 109.5 . . ?
C20A C23A H23F 109.5 . . ?
H23D C23A H23E 109.5 . . ?
H23D C23A H23F 109.5 . . ?
H23E C23A H23F 109.5 . . ?
B34 C112 H112 117.7 . . ?
B35 C112 H112 117.8 . . ?
B35 C112 B34 62.2(2) . . ?
B35 C112 B36 63.0(2) . . ?
B35 C112 B37 115.1(3) . . ?
B35 C112 B38 114.8(3) . . ?
B36 C112 H112 117.5 . . ?
B36 C112 B34 114.8(3) . . ?
B36 C112 B37 62.9(2) . . ?
B36 C112 B38 115.2(3) . . ?
B37 C112 H112 117.3 . . ?
B37 C112 B34 115.2(3) . . ?
B37 C112 B38 63.0(2) . . ?
B38 C112 H112 117.4 . . ?
B38 C112 B34 63.0(2) . . ?
B44 C113 O12 118.1(12) . . ?
O7 C113 B44 116.9(3) . . ?
O8 C113 B44 128.0(4) . . ?
O8 C113 O7 114.9(3) . . ?
O11 C113 B44 131.1(13) . . ?
O11 C113 O12 98.3(18) . . ?
C115 C114 C119 114.7(3) . . ?
C115 C114 B39 125.9(3) . . ?
C119 C114 B39 119.2(3) . . ?
C114 C115 H115 118.8 . . ?
C114 C115 C116 122.4(4) . . ?
C116 C115 H115 118.8 . . ?
C115 C116 H116 119.1 . . ?
C117 C116 C115 121.8(4) . . ?
C117 C116 H116 119.1 . . ?
C116 C117 C118 116.8(4) . . ?
C116 C117 C120 122.8(4) . . ?
C118 C117 C120 120.3(4) . . ?
C117 C118 H118 119.4 . . ?
C119 C118 C117 121.1(4) . . ?
C119 C118 H118 119.4 . . ?
C114 C119 H119 118.5 . . ?
C118 C119 C114 122.9(4) . . ?
C118 C119 H119 118.5 . . ?
C117 C120 H12A 109.5 . . ?
C117 C120 H12B 109.5 . . ?
C117 C120 H12C 109.5 . . ?
H12A C120 H12B 109.5 . . ?
H12A C120 H12C 109.5 . . ?
H12B C120 H12C 109.5 . . ?
C122 C121 B40 122.0(3) . . ?
C126 C121 C122 114.5(3) . . ?
C126 C121 B40 123.5(3) . . ?
C121 C122 H122 118.6 . . ?
C123 C122 C121 122.7(4) . . ?
C123 C122 H122 118.6 . . ?
C122 C123 H123 119.2 . . ?
C122 C123 C124 121.7(4) . . ?
C124 C123 H123 119.2 . . ?
C123 C124 C127 121.8(4) . . ?
C125 C124 C123 116.5(4) . . ?
C125 C124 C127 121.8(4) . . ?
C124 C125 H125 119.1 . . ?
C124 C125 C126 121.8(4) . . ?
C126 C125 H125 119.1 . . ?
C121 C126 H126 118.6 . . ?
C125 C126 C121 122.9(4) . . ?
C125 C126 H126 118.6 . . ?
C124 C127 H12D 109.5 . . ?
C124 C127 H12E 109.5 . . ?
C124 C127 H12F 109.5 . . ?
H12D C127 H12E 109.5 . . ?
H12D C127 H12F 109.5 . . ?
H12E C127 H12F 109.5 . . ?
C129 C128 B41 120.0(3) . . ?
C133 C128 C129 115.3(3) . . ?
C133 C128 B41 124.7(3) . . ?
C128 C129 H129 118.3 . . ?
C130 C129 C128 123.4(3) . . ?
C130 C129 H129 118.3 . . ?
C129 C130 H130 119.8 . . ?
C129 C130 C131 120.4(3) . . ?
C131 C130 H130 119.8 . . ?
C130 C131 C132 117.2(3) . . ?
C130 C131 C134 120.4(3) . . ?
C132 C131 C134 122.4(3) . . ?
C131 C132 H132 118.9 . . ?
C131 C132 C133 122.1(3) . . ?
C133 C132 H132 118.9 . . ?
C128 C133 H133 119.2 . . ?
C132 C133 C128 121.5(3) . . ?
C132 C133 H133 119.2 . . ?
C131 C134 H13A 109.5 . . ?
C131 C134 H13B 109.5 . . ?
C131 C134 H13C 109.5 . . ?
H13A C134 H13B 109.5 . . ?
H13A C134 H13C 109.5 . . ?
H13B C134 H13C 109.5 . . ?
C136 C135 C140 114.9(3) . . ?
C136 C135 B42 120.1(3) . . ?
C140 C135 B42 124.9(3) . . ?
C135 C136 H136 118.6 . . ?
C137 C136 C135 122.8(3) . . ?
C137 C136 H136 118.6 . . ?
C136 C137 H137 119.5 . . ?
C136 C137 C138 120.9(4) . . ?
C138 C137 H137 119.5 . . ?
C137 C138 C141 121.6(4) . . ?
C139 C138 C137 117.6(4) . . ?
C139 C138 C141 120.8(4) . . ?
C138 C139 H139 119.4 . . ?
C138 C139 C140 121.2(4) . . ?
C140 C139 H139 119.4 . . ?
C135 C140 H140 118.8 . . ?
C139 C140 C135 122.4(3) . . ?
C139 C140 H140 118.8 . . ?
C138 C141 H14A 109.5 . . ?
C138 C141 H14B 109.5 . . ?
C138 C141 H14C 109.5 . . ?
H14A C141 H14B 109.5 . . ?
H14A C141 H14C 109.5 . . ?
H14B C141 H14C 109.5 . . ?
C143 C142 C147 115.9(4) . . ?
C143 C142 B43 123.6(3) . . ?
C147 C142 B43 120.4(3) . . ?
C142 C143 H143 119.2 . . ?
C142 C143 C144 121.5(4) . . ?
C144 C143 H143 119.2 . . ?
C143 C144 H144 119.0 . . ?
C145 C144 C143 122.0(4) . . ?
C145 C144 H144 119.0 . . ?
C144 C145 C148 121.5(4) . . ?
C146 C145 C144 116.2(4) . . ?
C146 C145 C148 122.3(4) . . ?
C145 C146 H146 119.0 . . ?
C145 C146 C147 122.0(4) . . ?
C147 C146 H146 119.0 . . ?
C142 C147 C146 122.2(4) . . ?
C142 C147 H147 118.9 . . ?
C146 C147 H147 118.9 . . ?
C145 C148 H14D 109.5 . . ?
C145 C148 H14E 109.5 . . ?
C145 C148 H14F 109.5 . . ?
H14D C148 H14E 109.5 . . ?
H14D C148 H14F 109.5 . . ?
H14E C148 H14F 109.5 . . ?
C112 B34 H34 124.9 . . ?
C112 B34 B35 58.6(2) . . ?
C112 B34 B38 58.4(2) . . ?
C112 B34 B39 105.2(3) . . ?
C112 B34 B40 105.3(3) . . ?
B35 B34 H34 121.0 . . ?
B35 B34 B38 107.9(3) . . ?
B35 B34 B39 109.9(3) . . ?
B35 B34 B40 60.6(2) . . ?
B38 B34 H34 121.8 . . ?
B38 B34 B39 59.8(2) . . ?
B39 B34 H34 121.2 . . ?
B40 B34 H34 121.3 . . ?
B40 B34 B38 108.8(3) . . ?
B40 B34 B39 61.6(2) . . ?
C112 B35 B34 59.2(2) . . ?
C112 B35 H35A 124.5 . . ?
C112 B35 B36 58.5(2) . . ?
C112 B35 B40 105.7(3) . . ?
C112 B35 B41 105.4(3) . . ?
B34 B35 H35A 120.8 . . ?
B34 B35 B36 108.6(3) . . ?
B34 B35 B40 60.4(2) . . ?
B34 B35 B41 109.3(3) . . ?
B36 B35 H35A 121.3 . . ?
B36 B35 B40 109.0(3) . . ?
B36 B35 B41 60.3(2) . . ?
B40 B35 H35A 121.6 . . ?
B40 B35 B41 60.9(2) . . ?
B41 B35 H35A 121.6 . . ?
C112 B36 B35 58.4(2) . . ?
C112 B36 H36A 124.6 . . ?
C112 B36 B37 58.6(2) . . ?
C112 B36 B41 105.5(3) . . ?
C112 B36 B42 106.1(3) . . ?
B35 B36 H36A 121.2 . . ?
B35 B36 B41 60.4(2) . . ?
B35 B36 B42 110.0(3) . . ?
B37 B36 B35 107.8(3) . . ?
B37 B36 H36A 121.5 . . ?
B37 B36 B41 109.1(3) . . ?
B37 B36 B42 60.4(2) . . ?
B41 B36 H36A 121.4 . . ?
B41 B36 B42 61.6(2) . . ?
B42 B36 H36A 120.7 . . ?
C112 B37 B36 58.5(2) . . ?
C112 B37 H37 124.4 . . ?
C112 B37 B38 58.7(2) . . ?
C112 B37 B42 106.1(3) . . ?
C112 B37 B43 106.1(3) . . ?
B36 B37 H37 121.4 . . ?
B36 B37 B38 108.0(3) . . ?
B36 B37 B42 60.5(2) . . ?
B36 B37 B43 109.7(3) . . ?
B38 B37 H37 121.2 . . ?
B38 B37 B42 110.0(3) . . ?
B38 B37 B43 60.6(2) . . ?
B42 B37 H37 120.8 . . ?
B42 B37 B43 61.8(2) . . ?
B43 B37 H37 120.9 . . ?
C112 B38 B34 58.6(2) . . ?
C112 B38 B37 58.3(2) . . ?
C112 B38 H38 124.8 . . ?
C112 B38 B39 105.7(3) . . ?
C112 B38 B43 105.5(3) . . ?
B34 B38 H38 121.5 . . ?
B34 B38 B43 109.6(3) . . ?
B37 B38 B34 107.7(3) . . ?
B37 B38 H38 121.5 . . ?
B37 B38 B39 109.6(3) . . ?
B37 B38 B43 60.2(2) . . ?
B39 B38 B34 60.2(2) . . ?
B39 B38 H38 120.9 . . ?
B39 B38 B43 62.0(2) . . ?
B43 B38 H38 121.0 . . ?
C114 B39 B34 117.7(3) . . ?
C114 B39 B38 120.5(3) . . ?
C114 B39 B40 121.1(3) . . ?
C114 B39 B43 125.5(3) . . ?
C114 B39 B44 127.4(3) . . ?
B34 B39 B40 59.0(2) . . ?
B34 B39 B43 107.5(3) . . ?
B34 B39 B44 105.8(3) . . ?
B38 B39 B34 60.0(2) . . ?
B38 B39 B40 106.9(3) . . ?
B38 B39 B43 59.6(2) . . ?
B38 B39 B44 105.8(3) . . ?
B40 B39 B43 107.3(3) . . ?
B40 B39 B44 59.5(2) . . ?
B44 B39 B43 59.1(2) . . ?
C121 B40 B34 121.0(3) . . ?
C121 B40 B35 121.4(3) . . ?
C121 B40 B39 121.9(3) . . ?
C121 B40 B41 122.2(3) . . ?
C121 B40 B44 124.2(3) . . ?
B34 B40 B35 59.0(2) . . ?
B34 B40 B39 59.3(2) . . ?
B34 B40 B41 107.3(3) . . ?
B34 B40 B44 106.8(3) . . ?
B35 B40 B39 106.8(3) . . ?
B35 B40 B41 59.7(2) . . ?
B35 B40 B44 106.6(3) . . ?
B41 B40 B39 108.7(3) . . ?
B41 B40 B44 59.9(2) . . ?
B44 B40 B39 60.4(2) . . ?
C128 B41 B35 116.9(3) . . ?
C128 B41 B36 119.7(3) . . ?
C128 B41 B40 120.9(3) . . ?
C128 B41 B42 125.2(3) . . ?
C128 B41 B44 128.1(3) . . ?
B35 B41 B40 59.3(2) . . ?
B35 B41 B42 107.2(3) . . ?
B35 B41 B44 106.4(3) . . ?
B36 B41 B35 59.3(2) . . ?
B36 B41 B40 106.9(3) . . ?
B36 B41 B42 59.4(2) . . ?
B36 B41 B44 106.2(3) . . ?
B40 B41 B42 108.7(3) . . ?
B44 B41 B40 60.1(2) . . ?
B44 B41 B42 60.0(2) . . ?
C135 B42 B36 116.6(3) . . ?
C135 B42 B37 118.4(3) . . ?
C135 B42 B41 123.0(3) . . ?
C135 B42 B43 125.4(3) . . ?
C135 B42 B44 130.3(3) . . ?
B36 B42 B41 59.0(2) . . ?
B36 B42 B43 106.4(3) . . ?
B36 B42 B44 105.4(3) . . ?
B37 B42 B36 59.1(2) . . ?
B37 B42 B41 106.0(3) . . ?
B37 B42 B43 59.1(2) . . ?
B37 B42 B44 105.1(3) . . ?
B41 B42 B43 107.1(3) . . ?
B44 B42 B41 59.4(2) . . ?
B44 B42 B43 59.2(2) . . ?
C142 B43 B37 121.6(3) . . ?
C142 B43 B38 118.6(3) . . ?
C142 B43 B39 120.8(3) . . ?
C142 B43 B42 125.3(3) . . ?
C142 B43 B44 126.7(3) . . ?
B37 B43 B38 59.2(2) . . ?
B37 B43 B39 105.9(3) . . ?
B37 B43 B42 59.1(2) . . ?
B37 B43 B44 105.6(3) . . ?
B38 B43 B39 58.4(2) . . ?
B38 B43 B42 106.7(3) . . ?
B38 B43 B44 105.6(3) . . ?
B42 B43 B39 108.2(3) . . ?
B44 B43 B39 60.1(2) . . ?
B44 B43 B42 59.9(2) . . ?
C113 B44 B39 118.1(3) . . ?
C113 B44 B40 118.4(3) . . ?
C113 B44 B41 122.6(3) . . ?
C113 B44 B42 124.5(3) . . ?
C113 B44 B43 121.6(3) . . ?
B40 B44 B39 60.1(2) . . ?
B40 B44 B42 109.0(3) . . ?
B41 B44 B39 108.5(3) . . ?
B41 B44 B40 60.0(2) . . ?
B41 B44 B42 60.6(2) . . ?
B41 B44 B43 109.4(3) . . ?
B42 B44 B39 109.5(3) . . ?
B43 B44 B39 60.8(2) . . ?
B43 B44 B40 109.2(3) . . ?
B43 B44 B42 60.9(2) . . ?
C113 O7 H7A 109.5 . . ?
C113 O11 H11A 109.5 . . ?
C181 C185 H18N 109.5 . . ?
C181 C185 H18O 109.5 . . ?
C181 C185 H18P 109.5 . . ?
H18N C185 H18O 109.5 . . ?
H18N C185 H18P 109.5 . . ?
H18O C185 H18P 109.5 . . ?
C184 C186 H18Q 109.5 . . ?
C184 C186 H18R 109.5 . . ?
C184 C186 H18S 109.5 . . ?
H18Q C186 H18R 109.5 . . ?
H18Q C186 H18S 109.5 . . ?
H18R C186 H18S 109.5 . . ?
C176 C187 H18T 109.5 . . ?
C176 C187 H18U 109.5 . . ?
C176 C187 H18V 109.5 . . ?
H18T C187 H18U 109.5 . . ?
H18T C187 H18V 109.5 . . ?
H18U C187 H18V 109.5 . . ?
C175 C188 H18W 109.5 . . ?
C175 C188 H18X 109.5 . . ?
C175 C188 H18Y 109.5 . . ?
H18W C188 H18X 109.5 . . ?
H18W C188 H18Y 109.5 . . ?
H18X C188 H18Y 109.5 . . ?

loop_
_geom_bond_atom_site_label_1
_geom_bond_atom_site_label_2
_geom_bond_distance
_geom_bond_site_symmetry_2
_geom_bond_publ_flag
O3 H3A 0.8400 . ?
O3 C39 1.214(4) . ?
O4 C39 1.355(4) . ?
C38 H38A 1.1200 . ?
C38 B12 1.696(5) . ?
C38 B13 1.701(5) . ?
C38 B14 1.700(5) . ?
C38 B15 1.696(5) . ?
C38 B16 1.697(5) . ?
C39 B22 1.604(5) . ?
C40 C41 1.399(5) . ?
C40 C45 1.402(5) . ?
C40 B17 1.569(5) . ?
C41 H41 0.9500 . ?
C41 C42 1.390(5) . ?
C42 H42 0.9500 . ?
C42 C43 1.387(6) . ?
C43 C44 1.383(5) . ?
C43 C46 1.506(6) . ?
C44 H44 0.9500 . ?
C44 C45 1.378(5) . ?
C45 H45 0.9500 . ?
C46 H46A 0.9800 . ?
C46 H46B 0.9800 . ?
C46 H46C 0.9800 . ?
C47 C48 1.401(5) . ?
C47 C52 1.396(5) . ?
C47 B21 1.585(5) . ?
C48 H48 0.9500 . ?
C48 C49 1.385(5) . ?
C49 H49 0.9500 . ?
C49 C50 1.391(5) . ?
C50 C51 1.383(5) . ?
C50 C53 1.513(5) . ?
C51 H51 0.9500 . ?
C51 C52 1.381(5) . ?
C52 H52 0.9500 . ?
C53 H53A 0.9800 . ?
C53 H53B 0.9800 . ?
C53 H53C 0.9800 . ?
C54 C55 1.387(5) . ?
C54 C59 1.401(5) . ?
C54 B20 1.595(5) . ?
C55 H55 0.9500 . ?
C55 C56 1.385(5) . ?
C56 H56 0.9500 . ?
C56 C57 1.383(6) . ?
C57 C58 1.384(6) . ?
C57 C60 1.504(5) . ?
C58 H58 0.9500 . ?
C58 C59 1.390(5) . ?
C59 H59 0.9500 . ?
C60 H60A 0.9800 . ?
C60 H60B 0.9800 . ?
C60 H60C 0.9800 . ?
C61 C62 1.394(5) . ?
C61 C66 1.392(5) . ?
C61 B19 1.592(5) . ?
C62 H62 0.9500 . ?
C62 C63 1.383(5) . ?
C63 H63 0.9500 . ?
C63 C64 1.398(6) . ?
C64 C65 1.358(7) . ?
C64 C67 1.518(6) . ?
C65 H65 0.9500 . ?
C65 C66 1.394(6) . ?
C66 H66 0.9500 . ?
C67 H67A 0.9800 . ?
C67 H67B 0.9800 . ?
C67 H67C 0.9800 . ?
C68 C69 1.401(5) . ?
C68 C73 1.398(5) . ?
C68 B18 1.601(5) . ?
C69 H69 0.9500 . ?
C69 C70 1.380(5) . ?
C70 H70 0.9500 . ?
C70 C71 1.379(5) . ?
C71 C72 1.392(5) . ?
C71 C74 1.515(5) . ?
C72 H72 0.9500 . ?
C72 C73 1.386(5) . ?
C73 H73 0.9500 . ?
C74 H74A 0.9800 . ?
C74 H74B 0.9800 . ?
C74 H74C 0.9800 . ?
B12 H12G 1.1200 . ?
B12 B13 1.765(6) . ?
B12 B16 1.756(6) . ?
B12 B17 1.791(5) . ?
B12 B18 1.772(5) . ?
B13 H13 1.1200 . ?
B13 B14 1.770(6) . ?
B13 B18 1.780(5) . ?
B13 B19 1.781(6) . ?
B14 H14G 1.1200 . ?
B14 B15 1.763(6) . ?
B14 B19 1.779(5) . ?
B14 B20 1.791(6) . ?
B15 H15A 1.1200 . ?
B15 B16 1.762(6) . ?
B15 B20 1.776(5) . ?
B15 B21 1.788(5) . ?
B16 H16 1.1200 . ?
B16 B17 1.792(5) . ?
B16 B21 1.788(5) . ?
B17 B18 1.817(5) . ?
B17 B21 1.826(5) . ?
B17 B22 1.806(5) . ?
B18 B19 1.822(6) . ?
B18 B22 1.801(5) . ?
B19 B20 1.828(6) . ?
B19 B22 1.813(5) . ?
B20 B21 1.818(6) . ?
B20 B22 1.803(5) . ?
B21 B22 1.822(5) . ?
O5 H5B 0.8400 . ?
O5 C76 1.368(4) . ?
O6 C76 1.202(4) . ?
C75 H75 1.1200 . ?
C75 B23 1.705(5) . ?
C75 B24 1.704(5) . ?
C75 B25 1.699(5) . ?
C75 B26 1.702(5) . ?
C75 B27 1.703(5) . ?
C76 B33 1.612(5) . ?
C77 C78 1.403(5) . ?
C77 C82 1.400(5) . ?
C77 B28 1.602(5) . ?
C78 H78 0.9500 . ?
C78 C79 1.385(5) . ?
C79 H79 0.9500 . ?
C79 C80 1.383(6) . ?
C80 C81 1.374(6) . ?
C80 C83 1.513(6) . ?
C81 H81 0.9500 . ?
C81 C82 1.400(5) . ?
C82 H82 0.9500 . ?
C83 H83A 0.9800 . ?
C83 H83B 0.9800 . ?
C83 H83C 0.9800 . ?
C84 C85 1.398(5) . ?
C84 C89 1.400(5) . ?
C84 B29 1.588(5) . ?
C85 H85 0.9500 . ?
C85 C86 1.380(5) . ?
C86 H86 0.9500 . ?
C86 C87 1.390(6) . ?
C87 C88 1.385(6) . ?
C87 C90 1.522(5) . ?
C88 H88 0.9500 . ?
C88 C89 1.393(5) . ?
C89 H89 0.9500 . ?
C90 H90A 0.9800 . ?
C90 H90B 0.9800 . ?
C90 H90C 0.9800 . ?
C91 C92 1.384(5) . ?
C91 C96 1.394(5) . ?
C91 B30 1.589(5) . ?
C92 H92 0.9500 . ?
C92 C93 1.389(5) . ?
C93 H93 0.9500 . ?
C93 C94 1.375(5) . ?
C94 C95 1.385(5) . ?
C94 C97 1.508(5) . ?
C95 H95 0.9500 . ?
C95 C96 1.395(5) . ?
C96 H96 0.9500 . ?
C97 H97A 0.9800 . ?
C97 H97B 0.9800 . ?
C97 H97C 0.9800 . ?
C98 C99 1.391(5) . ?
C98 C103 1.396(5) . ?
C98 B31 1.592(5) . ?
C99 H99 0.9500 . ?
C99 C100 1.391(5) . ?
C100 H100 0.9500 . ?
C100 C101 1.378(5) . ?
C101 C102 1.395(6) . ?
C101 C104 1.512(6) . ?
C102 H102 0.9500 . ?
C102 C103 1.385(5) . ?
C103 H103 0.9500 . ?
C104 H10A 0.9800 . ?
C104 H10B 0.9800 . ?
C104 H10C 0.9800 . ?
C105 C106 1.383(5) . ?
C105 C110 1.396(5) . ?
C105 B32 1.589(5) . ?
C106 H106 0.9500 . ?
C106 C107 1.392(5) . ?
C107 H107 0.9500 . ?
C107 C108 1.387(5) . ?
C108 C109 1.384(5) . ?
C108 C111 1.509(5) . ?
C109 H109 0.9500 . ?
C109 C110 1.390(5) . ?
C110 H110 0.9500 . ?
C111 H11B 0.9800 . ?
C111 H11C 0.9800 . ?
C111 H11D 0.9800 . ?
B23 H23 1.1200 . ?
B23 B24 1.785(6) . ?
B23 B27 1.767(6) . ?
B23 B28 1.773(5) . ?
B23 B29 1.791(5) . ?
B24 H24 1.1200 . ?
B24 B25 1.765(6) . ?
B24 B29 1.792(5) . ?
B24 B30 1.779(5) . ?
B25 H25A 1.1200 . ?
B25 B26 1.757(6) . ?
B25 B30 1.774(5) . ?
B25 B31 1.791(5) . ?
B26 H26A 1.1200 . ?
B26 B27 1.764(6) . ?
B26 B31 1.786(5) . ?
B26 B32 1.770(5) . ?
B27 H27 1.1200 . ?
B27 B28 1.781(5) . ?
B27 B32 1.782(5) . ?
B28 B29 1.834(6) . ?
B28 B32 1.824(6) . ?
B28 B33 1.806(5) . ?
B29 B30 1.830(5) . ?
B29 B33 1.807(5) . ?
B30 B31 1.810(5) . ?
B30 B33 1.814(5) . ?
B31 B32 1.829(5) . ?
B31 B33 1.807(5) . ?
B32 B33 1.816(5) . ?
N1 C149 1.523(5) . ?
N1 C151 1.503(5) . ?
N1 C153 1.530(5) . ?
N1 C155 1.512(5) . ?
C149 H14H 0.9900 . ?
C149 H14I 0.9900 . ?
C149 C150 1.507(6) . ?
C150 H15B 0.9800 . ?
C150 H15C 0.9800 . ?
C150 H15D 0.9800 . ?
C151 H15E 0.9900 . ?
C151 H15F 0.9900 . ?
C151 C152 1.522(5) . ?
C152 H15G 0.9800 . ?
C152 H15H 0.9800 . ?
C152 H15I 0.9800 . ?
C153 H15J 0.9900 . ?
C153 H15K 0.9900 . ?
C153 C154 1.513(6) . ?
C154 H15L 0.9800 . ?
C154 H15M 0.9800 . ?
C154 H15N 0.9800 . ?
C155 H15O 0.9900 . ?
C155 H15P 0.9900 . ?
C155 C156 1.507(6) . ?
C156 H15Q 0.9800 . ?
C156 H15R 0.9800 . ?
C156 H15S 0.9800 . ?
N2 C157 1.508(5) . ?
N2 C159 1.523(5) . ?
N2 C161 1.513(5) . ?
N2 C163 1.524(5) . ?
C157 H15T 0.9900 . ?
C157 H15U 0.9900 . ?
C157 C158 1.524(6) . ?
C158 H15V 0.9800 . ?
C158 H15W 0.9800 . ?
C158 H15X 0.9800 . ?
C159 H15Y 0.9900 . ?
C159 H 0.9900 . ?
C159 C160 1.528(6) . ?
C160 H16D 0.9800 . ?
C160 H16E 0.9800 . ?
C160 H16F 0.9800 . ?
C161 H16G 0.9900 . ?
C161 H16H 0.9900 . ?
C161 C162 1.514(6) . ?
C162 H16I 0.9800 . ?
C162 H16J 0.9800 . ?
C162 H16K 0.9800 . ?
C163 H16L 0.9900 . ?
C163 H16M 0.9900 . ?
C163 C164 1.513(6) . ?
C164 H16N 0.9800 . ?
C164 H16O 0.9800 . ?
C164 H16P 0.9800 . ?
N3 C165 1.521(6) . ?
N3 C167 1.509(5) . ?
N3 C169 1.501(5) . ?
N3 C171 1.514(5) . ?
C165 H16Q 0.9900 . ?
C165 H16R 0.9900 . ?
C165 C166 1.525(8) . ?
C166 H16S 0.9800 . ?
C166 H16T 0.9800 . ?
C166 H16U 0.9800 . ?
C167 H16V 0.9900 . ?
C167 H16W 0.9900 . ?
C167 C168 1.505(7) . ?
C168 H16X 0.9800 . ?
C168 H16Y 0.9800 . ?
C168 HA 0.9800 . ?
C169 H16Z 0.9900 . ?
C169 HB 0.9900 . ?
C169 C170 1.517(7) . ?
C170 H17Q 0.9800 . ?
C170 H17R 0.9800 . ?
C170 H17S 0.9800 . ?
C171 H17T 0.9900 . ?
C171 H17U 0.9900 . ?
C171 C172 1.518(8) . ?
C172 H17V 0.9800 . ?
C172 H17W 0.9800 . ?
C172 H17X 0.9800 . ?
N4 C173 1.501(8) . ?
N4 C176 1.429(9) . ?
N4 C179 1.594(8) . ?
N4 C182 1.587(8) . ?
N4 C175 1.583(8) . ?
N4 C177 1.593(8) . ?
N4 C181 1.500(8) . ?
N4 C184 1.442(9) . ?
C174 H17A 0.9800 . ?
C174 H17B 0.9800 . ?
C174 H17C 0.9800 . ?
C174 C173 1.512(17) . ?
C178 H17D 0.9800 . ?
C178 H17E 0.9800 . ?
C178 H17F 0.9800 . ?
C178 C177 1.487(18) . ?
C180 H18B 0.9800 . ?
C180 H18C 0.9800 . ?
C180 H18D 0.9800 . ?
C180 C179 1.518(14) . ?
C183 H18E 0.9800 . ?
C183 H18F 0.9800 . ?
C183 H18G 0.9800 . ?
C183 C182 1.508(16) . ?
C173 H17G 0.9900 . ?
C173 H17H 0.9900 . ?
C176 H17I 0.9900 . ?
C176 H17J 0.9900 . ?
C176 C187 1.541(16) . ?
C179 H17K 0.9900 . ?
C179 H17L 0.9900 . ?
C182 H18H 0.9900 . ?
C182 H18I 0.9900 . ?
C175 H17M 0.9900 . ?
C175 H17N 0.9900 . ?
C175 C188 1.506(18) . ?
C177 H17O 0.9900 . ?
C177 H17P 0.9900 . ?
C181 H18J 0.9900 . ?
C181 H18K 0.9900 . ?
C181 C185 1.534(12) . ?
C184 H18L 0.9900 . ?
C184 H18M 0.9900 . ?
C184 C186 1.518(13) . ?
C1 H1 1.1200 . ?
C1 B1 1.702(5) . ?
C1 B2 1.690(5) . ?
C1 B3 1.688(5) . ?
C1 B4 1.694(5) . ?
C1 B5 1.699(5) . ?
C2 B11 1.606(5) . ?
C2 O1 1.183(5) . ?
C2 O2 1.378(5) . ?
C2 O9 1.244(19) . ?
C2 O10 1.49(3) . ?
C3 C4 1.385(5) . ?
C3 C8 1.381(5) . ?
C3 B7 1.591(5) . ?
C4 H4 0.9500 . ?
C4 C5 1.389(6) . ?
C5 H5 0.9500 . ?
C5 C6 1.372(6) . ?
C6 C7 1.366(6) . ?
C6 C9 1.519(6) . ?
C7 H7 0.9500 . ?
C7 C8 1.392(6) . ?
C8 H8 0.9500 . ?
C9 H9A 0.9800 . ?
C9 H9B 0.9800 . ?
C9 H9C 0.9800 . ?
C10 C11 1.374(5) . ?
C10 C15 1.397(5) . ?
C10 B8 1.595(5) . ?
C11 H11 0.9500 . ?
C11 C12 1.405(5) . ?
C12 H12 0.9500 . ?
C12 C13 1.387(5) . ?
C13 C14 1.378(5) . ?
C13 C16 1.504(5) . ?
C14 H14 0.9500 . ?
C14 C15 1.382(5) . ?
C15 H15 0.9500 . ?
C16 H16A 0.9800 . ?
C16 H16B 0.9800 . ?
C16 H16C 0.9800 . ?
C24 C25 1.394(5) . ?
C24 C29 1.393(5) . ?
C24 B10 1.585(5) . ?
C25 H25 0.9500 . ?
C25 C26 1.386(5) . ?
C26 H26 0.9500 . ?
C26 C27 1.372(5) . ?
C27 C28 1.388(6) . ?
C27 C30 1.501(5) . ?
C28 H28 0.9500 . ?
C28 C29 1.386(5) . ?
C29 H29 0.9500 . ?
C30 H30A 0.9800 . ?
C30 H30B 0.9800 . ?
C30 H30C 0.9800 . ?
C31 C32 1.388(5) . ?
C31 C36 1.401(5) . ?
C31 B6 1.593(5) . ?
C32 H32 0.9500 . ?
C32 C33 1.391(5) . ?
C33 H33 0.9500 . ?
C33 C34 1.385(5) . ?
C34 C35 1.391(6) . ?
C34 C37 1.510(5) . ?
C35 H35 0.9500 . ?
C35 C36 1.393(5) . ?
C36 H36 0.9500 . ?
C37 H37A 0.9800 . ?
C37 H37B 0.9800 . ?
C37 H37C 0.9800 . ?
B1 H1A 1.1200 . ?
B1 B2 1.766(6) . ?
B1 B5 1.770(6) . ?
B1 B6 1.792(5) . ?
B1 B7 1.784(5) . ?
B2 H2 1.1200 . ?
B2 B3 1.761(6) . ?
B2 B7 1.799(5) . ?
B2 B8 1.775(5) . ?
B3 H3 1.1200 . ?
B3 B4 1.747(5) . ?
B3 B8 1.784(5) . ?
B3 B9 1.783(5) . ?
B4 H4A 1.1200 . ?
B4 B5 1.764(6) . ?
B4 B9 1.777(5) . ?
B4 B10 1.788(5) . ?
B5 H5A 1.1200 . ?
B5 B6 1.791(5) . ?
B5 B10 1.775(5) . ?
B6 B7 1.823(6) . ?
B6 B10 1.822(6) . ?
B6 B11 1.820(5) . ?
B7 B8 1.825(6) . ?
B7 B11 1.812(5) . ?
B8 B9 1.822(5) . ?
B8 B11 1.818(5) . ?
B9 B10 1.821(6) . ?
B9 B11 1.810(5) . ?
B9 C17 1.649(9) . ?
B9 C17A 1.634(8) . ?
B10 B11 1.803(5) . ?
O2 H2A 0.8400 . ?
C21 H21 0.9500 . ?
C21 C20 1.3900 . ?
C21 C22 1.3900 . ?
C20 C19 1.3900 . ?
C20 C23 1.50(7) . ?
C19 H19 0.9500 . ?
C19 C18 1.3900 . ?
C18 H18 0.9500 . ?
C18 C17 1.3900 . ?
C17 C22 1.3900 . ?
C22 H22 0.9500 . ?
C23 H23A 0.9800 . ?
C23 H23B 0.9800 . ?
C23 H23C 0.9800 . ?
O9 H9 0.8400 . ?
C17A C22A 1.3900 . ?
C17A C18A 1.3900 . ?
C22A H22A 0.9500 . ?
C22A C21A 1.3900 . ?
C21A H21A 0.9500 . ?
C21A C20A 1.3900 . ?
C20A C19A 1.3900 . ?
C20A C23A 1.58(6) . ?
C19A H19A 0.9500 . ?
C19A C18A 1.3900 . ?
C18A H18A 0.9500 . ?
C23A H23D 0.9800 . ?
C23A H23E 0.9800 . ?
C23A H23F 0.9800 . ?
C112 H112 1.1200 . ?
C112 B34 1.701(5) . ?
C112 B35 1.689(5) . ?
C112 B36 1.691(5) . ?
C112 B37 1.691(6) . ?
C112 B38 1.698(5) . ?
C113 B44 1.613(5) . ?
C113 O7 1.369(5) . ?
C113 O8 1.162(5) . ?
C113 O11 1.25(3) . ?
C113 O12 1.62(3) . ?
C114 C115 1.385(5) . ?
C114 C119 1.404(5) . ?
C114 B39 1.583(5) . ?
C115 H115 0.9500 . ?
C115 C116 1.387(5) . ?
C116 H116 0.9500 . ?
C116 C117 1.376(6) . ?
C117 C118 1.384(6) . ?
C117 C120 1.505(5) . ?
C118 H118 0.9500 . ?
C118 C119 1.376(6) . ?
C119 H119 0.9500 . ?
C120 H12A 0.9800 . ?
C120 H12B 0.9800 . ?
C120 H12C 0.9800 . ?
C121 C122 1.395(5) . ?
C121 C126 1.394(5) . ?
C121 B40 1.591(5) . ?
C122 H122 0.9500 . ?
C122 C123 1.381(6) . ?
C123 H123 0.9500 . ?
C123 C124 1.387(6) . ?
C124 C125 1.374(6) . ?
C124 C127 1.494(6) . ?
C125 H125 0.9500 . ?
C125 C126 1.384(5) . ?
C126 H126 0.9500 . ?
C127 H12D 0.9800 . ?
C127 H12E 0.9800 . ?
C127 H12F 0.9800 . ?
C128 C129 1.401(5) . ?
C128 C133 1.386(5) . ?
C128 B41 1.584(5) . ?
C129 H129 0.9500 . ?
C129 C130 1.376(5) . ?
C130 H130 0.9500 . ?
C130 C131 1.381(5) . ?
C131 C132 1.382(5) . ?
C131 C134 1.508(5) . ?
C132 H132 0.9500 . ?
C132 C133 1.385(5) . ?
C133 H133 0.9500 . ?
C134 H13A 0.9800 . ?
C134 H13B 0.9800 . ?
C134 H13C 0.9800 . ?
C135 C136 1.394(5) . ?
C135 C140 1.405(5) . ?
C135 B42 1.601(5) . ?
C136 H136 0.9500 . ?
C136 C137 1.389(5) . ?
C137 H137 0.9500 . ?
C137 C138 1.391(6) . ?
C138 C139 1.375(6) . ?
C138 C141 1.511(6) . ?
C139 H139 0.9500 . ?
C139 C140 1.394(5) . ?
C140 H140 0.9500 . ?
C141 H14A 0.9800 . ?
C141 H14B 0.9800 . ?
C141 H14C 0.9800 . ?
C142 C143 1.382(5) . ?
C142 C147 1.383(5) . ?
C142 B43 1.589(5) . ?
C143 H143 0.9500 . ?
C143 C144 1.396(6) . ?
C144 H144 0.9500 . ?
C144 C145 1.378(6) . ?
C145 C146 1.374(7) . ?
C145 C148 1.521(6) . ?
C146 H146 0.9500 . ?
C146 C147 1.383(6) . ?
C147 H147 0.9500 . ?
C148 H14D 0.9800 . ?
C148 H14E 0.9800 . ?
C148 H14F 0.9800 . ?
B34 H34 1.1200 . ?
B34 B35 1.752(6) . ?
B34 B38 1.777(6) . ?
B34 B39 1.781(6) . ?
B34 B40 1.775(5) . ?
B35 H35A 1.1200 . ?
B35 B36 1.766(6) . ?
B35 B40 1.780(5) . ?
B35 B41 1.787(5) . ?
B36 H36A 1.1200 . ?
B36 B37 1.765(6) . ?
B36 B41 1.784(5) . ?
B36 B42 1.791(5) . ?
B37 H37 1.1200 . ?
B37 B38 1.771(6) . ?
B37 B42 1.790(5) . ?
B37 B43 1.790(5) . ?
B38 H38 1.1200 . ?
B38 B39 1.773(6) . ?
B38 B43 1.797(6) . ?
B39 B40 1.822(6) . ?
B39 B43 1.840(6) . ?
B39 B44 1.828(5) . ?
B40 B41 1.809(6) . ?
B40 B44 1.810(6) . ?
B41 B42 1.831(6) . ?
B41 B44 1.808(5) . ?
B42 B43 1.838(6) . ?
B42 B44 1.821(6) . ?
B43 B44 1.808(6) . ?
O7 H7A 0.8400 . ?
O11 H11A 0.8400 . ?
C185 H18N 0.9800 . ?
C185 H18O 0.9800 . ?
C185 H18P 0.9800 . ?
C186 H18Q 0.9800 . ?
C186 H18R 0.9800 . ?
C186 H18S 0.9800 . ?
C187 H18T 0.9800 . ?
C187 H18U 0.9800 . ?
C187 H18V 0.9800 . ?
C188 H18W 0.9800 . ?
C188 H18X 0.9800 . ?
C188 H18Y 0.9800 . ?

loop_
_geom_torsion_atom_site_label_1
_geom_torsion_atom_site_label_2
_geom_torsion_atom_site_label_3
_geom_torsion_atom_site_label_4
_geom_torsion
_geom_torsion_site_symmetry_1
_geom_torsion_site_symmetry_2
_geom_torsion_site_symmetry_3
_geom_torsion_site_symmetry_4
_geom_torsion_publ_flag
O3 C39 B22 B17 38.9(5) . . . . ?
O3 C39 B22 B18 109.8(4) . . . . ?
O3 C39 B22 B19 -180.0(3) . . . . ?
O3 C39 B22 B20 -107.8(4) . . . . ?
O3 C39 B22 B21 -34.1(5) . . . . ?
O4 C39 B22 B17 -139.4(3) . . . . ?
O4 C39 B22 B18 -68.6(4) . . . . ?
O4 C39 B22 B19 1.7(5) . . . . ?
O4 C39 B22 B20 73.9(4) . . . . ?
O4 C39 B22 B21 147.6(3) . . . . ?
C38 B12 B13 B14 -33.4(2) . . . . ?
C38 B12 B13 B18 -135.5(3) . . . . ?
C38 B12 B13 B19 -97.1(3) . . . . ?
C38 B12 B16 B15 33.4(2) . . . . ?
C38 B12 B16 B17 135.9(3) . . . . ?
C38 B12 B16 B21 97.7(3) . . . . ?
C38 B12 B17 C40 -148.5(3) . . . . ?
C38 B12 B17 B16 -38.4(3) . . . . ?
C38 B12 B17 B18 99.6(3) . . . . ?
C38 B12 B17 B21 -1.9(3) . . . . ?
C38 B12 B17 B22 61.0(3) . . . . ?
C38 B12 B18 C68 149.8(3) . . . . ?
C38 B12 B18 B13 38.6(2) . . . . ?
C38 B12 B18 B17 -100.3(3) . . . . ?
C38 B12 B18 B19 1.7(3) . . . . ?
C38 B12 B18 B22 -61.3(3) . . . . ?
C38 B13 B14 B15 -33.2(2) . . . . ?
C38 B13 B14 B19 -135.7(3) . . . . ?
C38 B13 B14 B20 -96.8(3) . . . . ?
C38 B13 B18 C68 -140.6(3) . . . . ?
C38 B13 B18 B12 -38.3(2) . . . . ?
C38 B13 B18 B17 -1.6(3) . . . . ?
C38 B13 B18 B19 99.8(3) . . . . ?
C38 B13 B18 B22 61.4(3) . . . . ?
C38 B13 B19 C61 147.6(3) . . . . ?
C38 B13 B19 B14 38.2(3) . . . . ?
C38 B13 B19 B18 -99.3(3) . . . . ?
C38 B13 B19 B20 0.8(3) . . . . ?
C38 B13 B19 B22 -61.4(3) . . . . ?
C38 B14 B15 B16 -33.2(2) . . . . ?
C38 B14 B15 B20 -135.5(3) . . . . ?
C38 B14 B15 B21 -97.5(3) . . . . ?
C38 B14 B19 C61 -146.6(3) . . . . ?
C38 B14 B19 B13 -38.3(2) . . . . ?
C38 B14 B19 B18 -1.0(3) . . . . ?
C38 B14 B19 B20 99.3(3) . . . . ?
C38 B14 B19 B22 61.2(3) . . . . ?
C38 B14 B20 C54 144.7(3) . . . . ?
C38 B14 B20 B15 38.4(3) . . . . ?
C38 B14 B20 B19 -99.9(3) . . . . ?
C38 B14 B20 B21 1.8(3) . . . . ?
C38 B14 B20 B22 -61.6(3) . . . . ?
C38 B15 B16 B12 -33.4(2) . . . . ?
C38 B15 B16 B17 -97.8(3) . . . . ?
C38 B15 B16 B21 -136.4(3) . . . . ?
C38 B15 B20 C54 -148.4(3) . . . . ?
C38 B15 B20 B14 -38.7(3) . . . . ?
C38 B15 B20 B19 -2.3(3) . . . . ?
C38 B15 B20 B21 100.1(3) . . . . ?
C38 B15 B20 B22 60.5(3) . . . . ?
C38 B15 B21 C47 145.2(3) . . . . ?
C38 B15 B21 B16 38.0(2) . . . . ?
C38 B15 B21 B17 0.9(3) . . . . ?
C38 B15 B21 B20 -99.9(3) . . . . ?
C38 B15 B21 B22 -61.0(3) . . . . ?
C38 B16 B17 C40 145.9(3) . . . . ?
C38 B16 B17 B12 38.3(3) . . . . ?
C38 B16 B17 B18 1.8(3) . . . . ?
C38 B16 B17 B21 -100.1(3) . . . . ?
C38 B16 B17 B22 -60.5(3) . . . . ?
C38 B16 B21 C47 -143.8(3) . . . . ?
C38 B16 B21 B15 -37.9(2) . . . . ?
C38 B16 B21 B17 100.0(3) . . . . ?
C38 B16 B21 B20 -1.1(3) . . . . ?
C38 B16 B21 B22 60.9(3) . . . . ?
C40 C41 C42 C43 -0.1(6) . . . . ?
C40 B17 B18 C68 -4.1(5) . . . . ?
C40 B17 B18 B12 -107.0(3) . . . . ?
C40 B17 B18 B13 -143.6(3) . . . . ?
C40 B17 B18 B19 153.7(3) . . . . ?
C40 B17 B18 B22 117.2(3) . . . . ?
C40 B17 B21 C47 4.7(5) . . . . ?
C40 B17 B21 B15 145.1(3) . . . . ?
C40 B17 B21 B16 108.2(4) . . . . ?
C40 B17 B21 B20 -152.9(3) . . . . ?
C40 B17 B21 B22 -116.8(4) . . . . ?
C40 B17 B22 C39 -1.7(5) . . . . ?
C40 B17 B22 B18 -109.3(4) . . . . ?
C40 B17 B22 B19 -146.2(3) . . . . ?
C40 B17 B22 B20 149.0(3) . . . . ?
C40 B17 B22 B21 112.2(4) . . . . ?
C41 C40 C45 C44 1.6(5) . . . . ?
C41 C40 B17 B12 -20.8(5) . . . . ?
C41 C40 B17 B16 -89.6(4) . . . . ?
C41 C40 B17 B18 48.7(5) . . . . ?
C41 C40 B17 B21 -161.1(3) . . . . ?
C41 C40 B17 B22 122.8(4) . . . . ?
C41 C42 C43 C44 1.6(6) . . . . ?
C41 C42 C43 C46 -177.2(4) . . . . ?
C42 C43 C44 C45 -1.4(6) . . . . ?
C43 C44 C45 C40 -0.2(6) . . . . ?
C45 C40 C41 C42 -1.4(5) . . . . ?
C45 C40 B17 B12 156.4(3) . . . . ?
C45 C40 B17 B16 87.5(4) . . . . ?
C45 C40 B17 B18 -134.1(3) . . . . ?
C45 C40 B17 B21 16.0(5) . . . . ?
C45 C40 B17 B22 -60.1(5) . . . . ?
C46 C43 C44 C45 177.3(4) . . . . ?
C47 C48 C49 C50 0.0(6) . . . . ?
C47 B21 B22 C39 -2.0(6) . . . . ?
C47 B21 B22 B17 -111.2(4) . . . . ?
C47 B21 B22 B18 -148.8(3) . . . . ?
C47 B21 B22 B19 146.8(3) . . . . ?
C47 B21 B22 B20 109.6(4) . . . . ?
C48 C47 C52 C51 -2.9(5) . . . . ?
C48 C47 B21 B15 -38.6(4) . . . . ?
C48 C47 B21 B16 28.4(5) . . . . ?
C48 C47 B21 B17 98.5(4) . . . . ?
C48 C47 B21 B20 -107.4(4) . . . . ?
C48 C47 B21 B22 176.0(3) . . . . ?
C48 C49 C50 C51 -2.3(6) . . . . ?
C48 C49 C50 C53 178.5(4) . . . . ?
C49 C50 C51 C52 1.9(6) . . . . ?
C50 C51 C52 C47 0.8(6) . . . . ?
C52 C47 C48 C49 2.5(5) . . . . ?
C52 C47 B21 B15 144.6(3) . . . . ?
C52 C47 B21 B16 -148.5(3) . . . . ?
C52 C47 B21 B17 -78.3(5) . . . . ?
C52 C47 B21 B20 75.8(5) . . . . ?
C52 C47 B21 B22 -0.8(6) . . . . ?
C53 C50 C51 C52 -178.9(4) . . . . ?
C54 C55 C56 C57 0.7(7) . . . . ?
C54 B20 B21 C47 -3.1(5) . . . . ?
C54 B20 B21 B15 -105.9(3) . . . . ?
C54 B20 B21 B16 -142.8(3) . . . . ?
C54 B20 B21 B17 154.8(3) . . . . ?
C54 B20 B21 B22 118.7(3) . . . . ?
C54 B20 B22 C39 5.2(5) . . . . ?
C54 B20 B22 B17 -144.9(3) . . . . ?
C54 B20 B22 B18 150.7(3) . . . . ?
C54 B20 B22 B19 113.0(4) . . . . ?
C54 B20 B22 B21 -107.9(4) . . . . ?
C55 C54 C59 C58 -4.1(5) . . . . ?
C55 C54 B20 B14 153.2(4) . . . . ?
C55 C54 B20 B15 -138.3(4) . . . . ?
C55 C54 B20 B19 82.4(5) . . . . ?
C55 C54 B20 B21 -68.9(5) . . . . ?
C55 C54 B20 B22 5.8(6) . . . . ?
C55 C56 C57 C58 -4.1(6) . . . . ?
C55 C56 C57 C60 175.5(4) . . . . ?
C56 C57 C58 C59 3.4(6) . . . . ?
C57 C58 C59 C54 0.8(6) . . . . ?
C59 C54 C55 C56 3.4(6) . . . . ?
C59 C54 B20 B14 -26.0(5) . . . . ?
C59 C54 B20 B15 42.4(5) . . . . ?
C59 C54 B20 B19 -96.9(4) . . . . ?
C59 C54 B20 B21 111.8(4) . . . . ?
C59 C54 B20 B22 -173.5(3) . . . . ?
C60 C57 C58 C59 -176.3(4) . . . . ?
C61 C62 C63 C64 0.2(6) . . . . ?
C61 B19 B20 C54 -1.0(5) . . . . ?
C61 B19 B20 B14 -107.3(4) . . . . ?
C61 B19 B20 B15 -143.9(3) . . . . ?
C61 B19 B20 B21 153.2(3) . . . . ?
C61 B19 B20 B22 116.3(4) . . . . ?
C61 B19 B22 C39 2.0(5) . . . . ?
C61 B19 B22 B17 147.1(3) . . . . ?
C61 B19 B22 B18 110.2(4) . . . . ?
C61 B19 B22 B20 -111.4(4) . . . . ?
C61 B19 B22 B21 -148.4(3) . . . . ?
C62 C61 C66 C65 2.6(7) . . . . ?
C62 C61 B19 B13 -135.1(4) . . . . ?
C62 C61 B19 B14 -65.6(5) . . . . ?
C62 C61 B19 B18 154.6(3) . . . . ?
C62 C61 B19 B20 5.7(5) . . . . ?
C62 C61 B19 B22 80.4(5) . . . . ?
C62 C63 C64 C65 1.4(7) . . . . ?
C62 C63 C64 C67 -176.7(4) . . . . ?
C63 C64 C65 C66 -0.9(8) . . . . ?
C64 C65 C66 C61 -1.1(9) . . . . ?
C66 C61 C62 C63 -2.1(6) . . . . ?
C66 C61 B19 B13 40.5(5) . . . . ?
C66 C61 B19 B14 110.1(4) . . . . ?
C66 C61 B19 B18 -29.7(5) . . . . ?
C66 C61 B19 B20 -178.6(4) . . . . ?
C66 C61 B19 B22 -103.9(5) . . . . ?
C67 C64 C65 C66 177.2(5) . . . . ?
C68 C69 C70 C71 0.7(6) . . . . ?
C68 B18 B19 C61 1.8(5) . . . . ?
C68 B18 B19 B13 -104.9(4) . . . . ?
C68 B18 B19 B14 -142.4(3) . . . . ?
C68 B18 B19 B20 155.1(3) . . . . ?
C68 B18 B19 B22 118.4(4) . . . . ?
C68 B18 B22 C39 -7.7(5) . . . . ?
C68 B18 B22 B17 103.5(4) . . . . ?
C68 B18 B22 B19 -117.1(4) . . . . ?
C68 B18 B22 B20 -154.9(3) . . . . ?
C68 B18 B22 B21 141.0(3) . . . . ?
C69 C68 C73 C72 1.0(5) . . . . ?
C69 C68 B18 B12 -44.5(4) . . . . ?
C69 C68 B18 B13 22.9(5) . . . . ?
C69 C68 B18 B17 -111.9(4) . . . . ?
C69 C68 B18 B19 95.3(4) . . . . ?
C69 C68 B18 B22 175.3(3) . . . . ?
C69 C70 C71 C72 1.1(6) . . . . ?
C69 C70 C71 C74 -178.8(4) . . . . ?
C70 C71 C72 C73 -1.8(6) . . . . ?
C71 C72 C73 C68 0.8(6) . . . . ?
C73 C68 C69 C70 -1.7(5) . . . . ?
C73 C68 B18 B12 124.8(4) . . . . ?
C73 C68 B18 B13 -167.8(3) . . . . ?
C73 C68 B18 B17 57.4(5) . . . . ?
C73 C68 B18 B19 -95.4(4) . . . . ?
C73 C68 B18 B22 -15.4(6) . . . . ?
C74 C71 C72 C73 178.1(4) . . . . ?
B12 C38 B13 B14 142.1(3) . . . . ?
B12 C38 B13 B18 39.0(3) . . . . ?
B12 C38 B13 B19 103.2(3) . . . . ?
B12 C38 B14 B13 -36.8(3) . . . . ?
B12 C38 B14 B15 105.6(3) . . . . ?
B12 C38 B14 B19 2.3(4) . . . . ?
B12 C38 B14 B20 66.6(3) . . . . ?
B12 C38 B15 B14 -106.1(3) . . . . ?
B12 C38 B15 B16 36.5(3) . . . . ?
B12 C38 B15 B20 -66.5(3) . . . . ?
B12 C38 B15 B21 -2.3(4) . . . . ?
B12 C38 B16 B15 -142.2(3) . . . . ?
B12 C38 B16 B17 -39.2(3) . . . . ?
B12 C38 B16 B21 -103.4(3) . . . . ?
B12 B13 B14 C38 33.4(2) . . . . ?
B12 B13 B14 B15 0.1(4) . . . . ?
B12 B13 B14 B19 -102.4(3) . . . . ?
B12 B13 B14 B20 -63.4(3) . . . . ?
B12 B13 B18 C68 -102.2(3) . . . . ?
B12 B13 B18 B17 36.7(3) . . . . ?
B12 B13 B18 B19 138.1(3) . . . . ?
B12 B13 B18 B22 99.7(3) . . . . ?
B12 B13 B19 C61 -150.8(3) . . . . ?
B12 B13 B19 B14 99.8(3) . . . . ?
B12 B13 B19 B18 -37.7(3) . . . . ?
B12 B13 B19 B20 62.4(3) . . . . ?
B12 B13 B19 B22 0.2(4) . . . . ?
B12 B16 B17 C40 107.6(3) . . . . ?
B12 B16 B17 B18 -36.6(2) . . . . ?
B12 B16 B17 B21 -138.4(3) . . . . ?
B12 B16 B17 B22 -98.8(3) . . . . ?
B12 B16 B21 C47 154.1(3) . . . . ?
B12 B16 B21 B15 -100.0(3) . . . . ?
B12 B16 B21 B17 37.9(3) . . . . ?
B12 B16 B21 B20 -63.2(3) . . . . ?
B12 B16 B21 B22 -1.2(3) . . . . ?
B12 B17 B18 C68 102.9(3) . . . . ?
B12 B17 B18 B13 -36.6(3) . . . . ?
B12 B17 B18 B19 -99.3(3) . . . . ?
B12 B17 B18 B22 -135.9(3) . . . . ?
B12 B17 B21 C47 -139.8(3) . . . . ?
B12 B17 B21 B15 0.6(3) . . . . ?
B12 B17 B21 B16 -36.2(3) . . . . ?
B12 B17 B21 B20 62.6(3) . . . . ?
B12 B17 B21 B22 98.8(3) . . . . ?
B12 B17 B22 C39 145.7(3) . . . . ?
B12 B17 B22 B18 38.2(2) . . . . ?
B12 B17 B22 B19 1.2(3) . . . . ?
B12 B17 B22 B20 -63.5(3) . . . . ?
B12 B17 B22 B21 -100.4(3) . . . . ?
B12 B18 B19 C61 143.8(3) . . . . ?
B12 B18 B19 B13 37.1(2) . . . . ?
B12 B18 B19 B14 -0.4(3) . . . . ?
B12 B18 B19 B20 -62.9(3) . . . . ?
B12 B18 B19 B22 -99.6(3) . . . . ?
B12 B18 B22 C39 -150.2(3) . . . . ?
B12 B18 B22 B17 -38.9(2) . . . . ?
B12 B18 B22 B19 100.5(3) . . . . ?
B12 B18 B22 B20 62.6(3) . . . . ?
B12 B18 B22 B21 -1.4(4) . . . . ?
B13 C38 B12 B16 -142.8(3) . . . . ?
B13 C38 B12 B17 -103.5(3) . . . . ?
B13 C38 B12 B18 -39.4(2) . . . . ?
B13 C38 B14 B15 142.4(3) . . . . ?
B13 C38 B14 B19 39.1(3) . . . . ?
B13 C38 B14 B20 103.3(3) . . . . ?
B13 C38 B15 B14 -36.6(3) . . . . ?
B13 C38 B15 B16 106.0(3) . . . . ?
B13 C38 B15 B20 3.0(4) . . . . ?
B13 C38 B15 B21 67.2(4) . . . . ?
B13 C38 B16 B12 36.2(3) . . . . ?
B13 C38 B16 B15 -106.1(3) . . . . ?
B13 C38 B16 B17 -3.0(4) . . . . ?
B13 C38 B16 B21 -67.3(3) . . . . ?
B13 B12 B16 C38 -33.1(2) . . . . ?
B13 B12 B16 B15 0.3(3) . . . . ?
B13 B12 B16 B17 102.8(3) . . . . ?
B13 B12 B16 B21 64.6(3) . . . . ?
B13 B12 B17 C40 149.4(3) . . . . ?
B13 B12 B17 B16 -100.5(3) . . . . ?
B13 B12 B17 B18 37.4(3) . . . . ?
B13 B12 B17 B21 -64.0(3) . . . . ?
B13 B12 B17 B22 -1.1(3) . . . . ?
B13 B12 B18 C68 111.2(3) . . . . ?
B13 B12 B18 B17 -138.9(3) . . . . ?
B13 B12 B18 B19 -36.9(3) . . . . ?
B13 B12 B18 B22 -99.9(3) . . . . ?
B13 B14 B15 C38 33.2(3) . . . . ?
B13 B14 B15 B16 0.1(4) . . . . ?
B13 B14 B15 B20 -102.3(3) . . . . ?
B13 B14 B15 B21 -64.3(3) . . . . ?
B13 B14 B19 C61 -108.3(4) . . . . ?
B13 B14 B19 B18 37.3(3) . . . . ?
B13 B14 B19 B20 137.6(3) . . . . ?
B13 B14 B19 B22 99.5(3) . . . . ?
B13 B14 B20 C54 -153.6(3) . . . . ?
B13 B14 B20 B15 100.0(3) . . . . ?
B13 B14 B20 B19 -38.3(3) . . . . ?
B13 B14 B20 B21 63.5(3) . . . . ?
B13 B14 B20 B22 0.1(4) . . . . ?
B13 B18 B19 C61 106.7(4) . . . . ?
B13 B18 B19 B14 -37.5(3) . . . . ?
B13 B18 B19 B20 -100.0(3) . . . . ?
B13 B18 B19 B22 -136.7(3) . . . . ?
B13 B18 B22 C39 147.3(3) . . . . ?
B13 B18 B22 B17 -101.4(3) . . . . ?
B13 B18 B22 B19 38.0(2) . . . . ?
B13 B18 B22 B20 0.2(3) . . . . ?
B13 B18 B22 B21 -63.9(3) . . . . ?
B13 B19 B20 C54 143.8(3) . . . . ?
B13 B19 B20 B14 37.5(3) . . . . ?
B13 B19 B20 B15 0.9(3) . . . . ?
B13 B19 B20 B21 -62.0(3) . . . . ?
B13 B19 B20 B22 -99.0(3) . . . . ?
B13 B19 B22 C39 -146.0(3) . . . . ?
B13 B19 B22 B17 -0.9(3) . . . . ?
B13 B19 B22 B18 -37.8(2) . . . . ?
B13 B19 B22 B20 100.6(3) . . . . ?
B13 B19 B22 B21 63.6(3) . . . . ?
B14 C38 B12 B13 36.8(3) . . . . ?
B14 C38 B12 B16 -105.9(3) . . . . ?
B14 C38 B12 B17 -66.7(3) . . . . ?
B14 C38 B12 B18 -2.6(4) . . . . ?
B14 C38 B13 B12 -142.1(3) . . . . ?
B14 C38 B13 B18 -103.1(3) . . . . ?
B14 C38 B13 B19 -39.0(3) . . . . ?
B14 C38 B15 B16 142.6(3) . . . . ?
B14 C38 B15 B20 39.6(3) . . . . ?
B14 C38 B15 B21 103.8(3) . . . . ?
B14 C38 B16 B12 105.9(3) . . . . ?
B14 C38 B16 B15 -36.3(3) . . . . ?
B14 C38 B16 B17 66.7(3) . . . . ?
B14 C38 B16 B21 2.4(4) . . . . ?
B14 B13 B18 C68 157.9(3) . . . . ?
B14 B13 B18 B12 -99.9(3) . . . . ?
B14 B13 B18 B17 -63.1(3) . . . . ?
B14 B13 B18 B19 38.2(3) . . . . ?
B14 B13 B18 B22 -0.1(4) . . . . ?
B14 B13 B19 C61 109.4(4) . . . . ?
B14 B13 B19 B18 -137.5(3) . . . . ?
B14 B13 B19 B20 -37.4(3) . . . . ?
B14 B13 B19 B22 -99.6(3) . . . . ?
B14 B15 B16 C38 33.2(2) . . . . ?
B14 B15 B16 B12 -0.2(3) . . . . ?
B14 B15 B16 B17 -64.6(3) . . . . ?
B14 B15 B16 B21 -103.2(3) . . . . ?
B14 B15 B20 C54 -109.7(3) . . . . ?
B14 B15 B20 B19 36.4(3) . . . . ?
B14 B15 B20 B21 138.8(3) . . . . ?
B14 B15 B20 B22 99.2(3) . . . . ?
B14 B15 B21 C47 -152.7(3) . . . . ?
B14 B15 B21 B16 100.1(3) . . . . ?
B14 B15 B21 B17 63.1(3) . . . . ?
B14 B15 B21 B20 -37.7(3) . . . . ?
B14 B15 B21 B22 1.1(4) . . . . ?
B14 B19 B20 C54 106.3(4) . . . . ?
B14 B19 B20 B15 -36.6(3) . . . . ?
B14 B19 B20 B21 -99.5(3) . . . . ?
B14 B19 B20 B22 -136.4(3) . . . . ?
B14 B19 B22 C39 151.7(3) . . . . ?
B14 B19 B22 B17 -63.2(3) . . . . ?
B14 B19 B22 B18 -100.2(3) . . . . ?
B14 B19 B22 B20 38.2(3) . . . . ?
B14 B19 B22 B21 1.2(4) . . . . ?
B14 B20 B21 C47 139.2(3) . . . . ?
B14 B20 B21 B15 36.4(3) . . . . ?
B14 B20 B21 B16 -0.5(3) . . . . ?
B14 B20 B21 B17 -62.9(3) . . . . ?
B14 B20 B21 B22 -99.0(3) . . . . ?
B14 B20 B22 C39 -145.6(3) . . . . ?
B14 B20 B22 B17 64.3(3) . . . . ?
B14 B20 B22 B18 -0.1(3) . . . . ?
B14 B20 B22 B19 -37.9(3) . . . . ?
B14 B20 B22 B21 101.2(3) . . . . ?
B15 C38 B12 B13 106.2(3) . . . . ?
B15 C38 B12 B16 -36.5(3) . . . . ?
B15 C38 B12 B17 2.7(4) . . . . ?
B15 C38 B12 B18 66.8(3) . . . . ?
B15 C38 B13 B12 -105.6(3) . . . . ?
B15 C38 B13 B14 36.5(3) . . . . ?
B15 C38 B13 B18 -66.6(4) . . . . ?
B15 C38 B13 B19 -2.4(4) . . . . ?
B15 C38 B14 B13 -142.4(3) . . . . ?
B15 C38 B14 B19 -103.3(3) . . . . ?
B15 C38 B14 B20 -39.0(3) . . . . ?
B15 C38 B16 B12 142.2(3) . . . . ?
B15 C38 B16 B17 103.0(3) . . . . ?
B15 C38 B16 B21 38.8(2) . . . . ?
B15 B14 B19 C61 151.7(3) . . . . ?
B15 B14 B19 B13 -100.0(3) . . . . ?
B15 B14 B19 B18 -62.7(3) . . . . ?
B15 B14 B19 B20 37.6(3) . . . . ?
B15 B14 B19 B22 -0.5(4) . . . . ?
B15 B14 B20 C54 106.3(3) . . . . ?
B15 B14 B20 B19 -138.3(3) . . . . ?
B15 B14 B20 B21 -36.6(3) . . . . ?
B15 B14 B20 B22 -100.0(3) . . . . ?
B15 B16 B17 C40 -152.2(3) . . . . ?
B15 B16 B17 B12 100.2(3) . . . . ?
B15 B16 B17 B18 63.7(3) . . . . ?
B15 B16 B17 B21 -38.2(3) . . . . ?
B15 B16 B17 B22 1.4(3) . . . . ?
B15 B16 B21 C47 -105.9(3) . . . . ?
B15 B16 B21 B17 137.9(3) . . . . ?
B15 B16 B21 B20 36.8(2) . . . . ?
B15 B16 B21 B22 98.8(3) . . . . ?
B15 B20 B21 C47 102.8(3) . . . . ?
B15 B20 B21 B16 -36.9(2) . . . . ?
B15 B20 B21 B17 -99.2(3) . . . . ?
B15 B20 B21 B22 -135.4(3) . . . . ?
B15 B20 B22 C39 152.4(3) . . . . ?
B15 B20 B22 B17 2.3(3) . . . . ?
B15 B20 B22 B18 -62.1(3) . . . . ?
B15 B20 B22 B19 -99.9(3) . . . . ?
B15 B20 B22 B21 39.2(2) . . . . ?
B15 B21 B22 C39 -150.2(3) . . . . ?
B15 B21 B22 B17 100.6(3) . . . . ?
B15 B21 B22 B18 63.0(3) . . . . ?
B15 B21 B22 B19 -1.4(3) . . . . ?
B15 B21 B22 B20 -38.6(2) . . . . ?
B16 C38 B12 B13 142.8(3) . . . . ?
B16 C38 B12 B17 39.2(2) . . . . ?
B16 C38 B12 B18 103.4(3) . . . . ?
B16 C38 B13 B12 -36.0(3) . . . . ?
B16 C38 B13 B14 106.1(3) . . . . ?
B16 C38 B13 B18 3.0(4) . . . . ?
B16 C38 B13 B19 67.1(3) . . . . ?
B16 C38 B14 B13 -106.0(3) . . . . ?
B16 C38 B14 B15 36.3(3) . . . . ?
B16 C38 B14 B19 -67.0(3) . . . . ?
B16 C38 B14 B20 -2.7(4) . . . . ?
B16 C38 B15 B14 -142.6(3) . . . . ?
B16 C38 B15 B20 -103.0(3) . . . . ?
B16 C38 B15 B21 -38.8(2) . . . . ?
B16 B12 B13 C38 33.1(2) . . . . ?
B16 B12 B13 B14 -0.3(3) . . . . ?
B16 B12 B13 B18 -102.4(3) . . . . ?
B16 B12 B13 B19 -64.0(3) . . . . ?
B16 B12 B17 C40 -110.1(3) . . . . ?
B16 B12 B17 B18 137.9(3) . . . . ?
B16 B12 B17 B21 36.5(3) . . . . ?
B16 B12 B17 B22 99.4(3) . . . . ?
B16 B12 B18 C68 -148.2(3) . . . . ?
B16 B12 B18 B13 100.6(3) . . . . ?
B16 B12 B18 B17 -38.3(3) . . . . ?
B16 B12 B18 B19 63.7(3) . . . . ?
B16 B12 B18 B22 0.7(4) . . . . ?
B16 B15 B20 C54 149.7(3) . . . . ?
B16 B15 B20 B14 -100.6(3) . . . . ?
B16 B15 B20 B19 -64.2(3) . . . . ?
B16 B15 B20 B21 38.2(3) . . . . ?
B16 B15 B20 B22 -1.4(4) . . . . ?
B16 B15 B21 C47 107.2(3) . . . . ?
B16 B15 B21 B17 -37.0(2) . . . . ?
B16 B15 B21 B20 -137.8(3) . . . . ?
B16 B15 B21 B22 -99.0(3) . . . . ?
B16 B17 B18 C68 139.4(3) . . . . ?
B16 B17 B18 B12 36.5(2) . . . . ?
B16 B17 B18 B13 -0.1(3) . . . . ?
B16 B17 B18 B19 -62.8(3) . . . . ?
B16 B17 B18 B22 -99.4(3) . . . . ?
B16 B17 B21 C47 -103.5(3) . . . . ?
B16 B17 B21 B15 36.9(2) . . . . ?
B16 B17 B21 B20 98.9(3) . . . . ?
B16 B17 B21 B22 135.0(3) . . . . ?
B16 B17 B22 C39 -153.1(3) . . . . ?
B16 B17 B22 B18 99.4(3) . . . . ?
B16 B17 B22 B19 62.4(3) . . . . ?
B16 B17 B22 B20 -2.3(3) . . . . ?
B16 B17 B22 B21 -39.1(2) . . . . ?
B16 B21 B22 C39 148.3(3) . . . . ?
B16 B21 B22 B17 39.1(2) . . . . ?
B16 B21 B22 B18 1.6(3) . . . . ?
B16 B21 B22 B19 -62.9(3) . . . . ?
B16 B21 B22 B20 -100.1(3) . . . . ?
B17 C40 C41 C42 176.0(4) . . . . ?
B17 C40 C45 C44 -175.8(3) . . . . ?
B17 B12 B13 C38 97.7(3) . . . . ?
B17 B12 B13 B14 64.3(3) . . . . ?
B17 B12 B13 B18 -37.8(3) . . . . ?
B17 B12 B13 B19 0.6(4) . . . . ?
B17 B12 B16 C38 -135.9(3) . . . . ?
B17 B12 B16 B15 -102.5(3) . . . . ?
B17 B12 B16 B21 -38.2(3) . . . . ?
B17 B12 B18 C68 -110.0(3) . . . . ?
B17 B12 B18 B13 138.9(3) . . . . ?
B17 B12 B18 B19 102.0(3) . . . . ?
B17 B12 B18 B22 38.9(2) . . . . ?
B17 B16 B21 C47 116.2(3) . . . . ?
B17 B16 B21 B15 -137.9(3) . . . . ?
B17 B16 B21 B20 -101.1(3) . . . . ?
B17 B16 B21 B22 -39.1(2) . . . . ?
B17 B18 B19 C61 -153.0(3) . . . . ?
B17 B18 B19 B13 100.2(3) . . . . ?
B17 B18 B19 B14 62.8(3) . . . . ?
B17 B18 B19 B20 0.3(3) . . . . ?
B17 B18 B19 B22 -36.4(2) . . . . ?
B17 B18 B22 C39 -111.2(3) . . . . ?
B17 B18 B22 B19 139.4(3) . . . . ?
B17 B18 B22 B20 101.6(3) . . . . ?
B17 B18 B22 B21 37.5(2) . . . . ?
B17 B21 B22 C39 109.2(4) . . . . ?
B17 B21 B22 B18 -37.5(3) . . . . ?
B17 B21 B22 B19 -102.0(3) . . . . ?
B17 B21 B22 B20 -139.2(3) . . . . ?
B18 C68 C69 C70 168.6(3) . . . . ?
B18 C68 C73 C72 -168.7(4) . . . . ?
B18 B12 B13 C38 135.5(3) . . . . ?
B18 B12 B13 B14 102.1(3) . . . . ?
B18 B12 B13 B19 38.4(3) . . . . ?
B18 B12 B16 C38 -97.3(3) . . . . ?
B18 B12 B16 B15 -63.9(3) . . . . ?
B18 B12 B16 B17 38.5(3) . . . . ?
B18 B12 B16 B21 0.3(4) . . . . ?
B18 B12 B17 C40 112.0(3) . . . . ?
B18 B12 B17 B16 -137.9(3) . . . . ?
B18 B12 B17 B21 -101.5(3) . . . . ?
B18 B12 B17 B22 -38.6(2) . . . . ?
B18 B13 B14 C38 96.8(3) . . . . ?
B18 B13 B14 B15 63.6(3) . . . . ?
B18 B13 B14 B19 -38.9(3) . . . . ?
B18 B13 B14 B20 0.0(4) . . . . ?
B18 B13 B19 C61 -113.1(3) . . . . ?
B18 B13 B19 B14 137.5(3) . . . . ?
B18 B13 B19 B20 100.1(3) . . . . ?
B18 B13 B19 B22 37.9(2) . . . . ?
B18 B17 B21 C47 158.4(3) . . . . ?
B18 B17 B21 B15 -61.2(3) . . . . ?
B18 B17 B21 B16 -98.1(3) . . . . ?
B18 B17 B21 B20 0.8(3) . . . . ?
B18 B17 B21 B22 36.9(2) . . . . ?
B18 B17 B22 C39 107.5(3) . . . . ?
B18 B17 B22 B19 -37.0(2) . . . . ?
B18 B17 B22 B20 -101.7(3) . . . . ?
B18 B17 B22 B21 -138.5(3) . . . . ?
B18 B19 B20 C54 -154.0(3) . . . . ?
B18 B19 B20 B14 99.7(3) . . . . ?
B18 B19 B20 B15 63.1(3) . . . . ?
B18 B19 B20 B21 0.2(3) . . . . ?
B18 B19 B20 B22 -36.7(2) . . . . ?
B18 B19 B22 C39 -108.2(3) . . . . ?
B18 B19 B22 B17 36.9(2) . . . . ?
B18 B19 B22 B20 138.4(3) . . . . ?
B18 B19 B22 B21 101.4(3) . . . . ?
B19 C61 C62 C63 173.9(4) . . . . ?
B19 C61 C66 C65 -173.5(4) . . . . ?
B19 B13 B14 C38 135.7(3) . . . . ?
B19 B13 B14 B15 102.5(3) . . . . ?
B19 B13 B14 B20 38.9(3) . . . . ?
B19 B13 B18 C68 119.7(3) . . . . ?
B19 B13 B18 B12 -138.1(3) . . . . ?
B19 B13 B18 B17 -101.4(3) . . . . ?
B19 B13 B18 B22 -38.4(3) . . . . ?
B19 B14 B15 C38 97.2(3) . . . . ?
B19 B14 B15 B16 64.0(3) . . . . ?
B19 B14 B15 B20 -38.3(3) . . . . ?
B19 B14 B15 B21 -0.4(4) . . . . ?
B19 B14 B20 C54 -115.3(3) . . . . ?
B19 B14 B20 B15 138.3(3) . . . . ?
B19 B14 B20 B21 101.8(3) . . . . ?
B19 B14 B20 B22 38.4(3) . . . . ?
B19 B18 B22 C39 109.4(3) . . . . ?
B19 B18 B22 B17 -139.4(3) . . . . ?
B19 B18 B22 B20 -37.8(3) . . . . ?
B19 B18 B22 B21 -101.9(3) . . . . ?
B19 B20 B21 C47 -158.6(3) . . . . ?
B19 B20 B21 B15 98.6(3) . . . . ?
B19 B20 B21 B16 61.8(3) . . . . ?
B19 B20 B21 B17 -0.6(3) . . . . ?
B19 B20 B21 B22 -36.7(2) . . . . ?
B19 B20 B22 C39 -107.7(3) . . . . ?
B19 B20 B22 B17 102.2(3) . . . . ?
B19 B20 B22 B18 37.7(2) . . . . ?
B19 B20 B22 B21 139.1(3) . . . . ?
B20 C54 C55 C56 -175.9(4) . . . . ?
B20 C54 C59 C58 175.2(3) . . . . ?
B20 B14 B15 C38 135.5(3) . . . . ?
B20 B14 B15 B16 102.3(3) . . . . ?
B20 B14 B15 B21 37.9(3) . . . . ?
B20 B14 B19 C61 114.1(4) . . . . ?
B20 B14 B19 B13 -137.6(3) . . . . ?
B20 B14 B19 B18 -100.3(3) . . . . ?
B20 B14 B19 B22 -38.1(3) . . . . ?
B20 B15 B16 C38 97.8(3) . . . . ?
B20 B15 B16 B12 64.3(3) . . . . ?
B20 B15 B16 B17 0.0(4) . . . . ?
B20 B15 B16 B21 -38.6(3) . . . . ?
B20 B15 B21 C47 -115.0(3) . . . . ?
B20 B15 B21 B16 137.8(3) . . . . ?
B20 B15 B21 B17 100.8(3) . . . . ?
B20 B15 B21 B22 38.8(2) . . . . ?
B20 B19 B22 C39 113.5(3) . . . . ?
B20 B19 B22 B17 -101.4(3) . . . . ?
B20 B19 B22 B18 -138.4(3) . . . . ?
B20 B19 B22 B21 -37.0(2) . . . . ?
B20 B21 B22 C39 -111.6(4) . . . . ?
B20 B21 B22 B17 139.2(3) . . . . ?
B20 B21 B22 B18 101.7(3) . . . . ?
B20 B21 B22 B19 37.2(3) . . . . ?
B21 C47 C48 C49 -174.6(3) . . . . ?
B21 C47 C52 C51 174.0(3) . . . . ?
B21 B15 B16 C38 136.4(3) . . . . ?
B21 B15 B16 B12 102.9(3) . . . . ?
B21 B15 B16 B17 38.6(3) . . . . ?
B21 B15 B20 C54 111.5(3) . . . . ?
B21 B15 B20 B14 -138.8(3) . . . . ?
B21 B15 B20 B19 -102.4(3) . . . . ?
B21 B15 B20 B22 -39.6(3) . . . . ?
B21 B16 B17 C40 -114.0(3) . . . . ?
B21 B16 B17 B12 138.4(3) . . . . ?
B21 B16 B17 B18 101.9(3) . . . . ?
B21 B16 B17 B22 39.6(2) . . . . ?
B21 B17 B18 C68 -158.5(3) . . . . ?
B21 B17 B18 B12 98.7(3) . . . . ?
B21 B17 B18 B13 62.1(3) . . . . ?
B21 B17 B18 B19 -0.7(3) . . . . ?
B21 B17 B18 B22 -37.2(2) . . . . ?
B21 B17 B22 C39 -113.9(3) . . . . ?
B21 B17 B22 B18 138.5(3) . . . . ?
B21 B17 B22 B19 101.6(3) . . . . ?
B21 B17 B22 B20 36.8(2) . . . . ?
B21 B20 B22 C39 113.1(3) . . . . ?
B21 B20 B22 B17 -37.0(2) . . . . ?
B21 B20 B22 B18 -101.4(3) . . . . ?
B21 B20 B22 B19 -139.1(3) . . . . ?
B22 B17 B18 C68 -121.3(3) . . . . ?
B22 B17 B18 B12 135.9(3) . . . . ?
B22 B17 B18 B13 99.3(3) . . . . ?
B22 B17 B18 B19 36.5(2) . . . . ?
B22 B17 B21 C47 121.5(3) . . . . ?
B22 B17 B21 B15 -98.2(3) . . . . ?
B22 B17 B21 B16 -135.0(3) . . . . ?
B22 B17 B21 B20 -36.1(2) . . . . ?
B22 B18 B19 C61 -116.6(3) . . . . ?
B22 B18 B19 B13 136.7(3) . . . . ?
B22 B18 B19 B14 99.2(3) . . . . ?
B22 B18 B19 B20 36.7(2) . . . . ?
B22 B19 B20 C54 -117.2(4) . . . . ?
B22 B19 B20 B14 136.4(3) . . . . ?
B22 B19 B20 B15 99.8(3) . . . . ?
B22 B19 B20 B21 36.9(2) . . . . ?
B22 B20 B21 C47 -121.8(3) . . . . ?
B22 B20 B21 B15 135.4(3) . . . . ?
B22 B20 B21 B16 98.5(3) . . . . ?
B22 B20 B21 B17 36.1(2) . . . . ?
O5 C76 B33 B28 9.5(4) . . . . ?
O5 C76 B33 B29 81.9(4) . . . . ?
O5 C76 B33 B30 154.9(3) . . . . ?
O5 C76 B33 B31 -133.4(3) . . . . ?
O5 C76 B33 B32 -61.8(4) . . . . ?
O6 C76 B33 B28 -171.0(3) . . . . ?
O6 C76 B33 B29 -98.5(4) . . . . ?
O6 C76 B33 B30 -25.6(5) . . . . ?
O6 C76 B33 B31 46.1(5) . . . . ?
O6 C76 B33 B32 117.7(4) . . . . ?
C75 B23 B24 B25 -33.4(2) . . . . ?
C75 B23 B24 B29 -136.1(3) . . . . ?
C75 B23 B24 B30 -97.0(3) . . . . ?
C75 B23 B27 B26 33.7(2) . . . . ?
C75 B23 B27 B28 135.6(3) . . . . ?
C75 B23 B27 B32 97.3(3) . . . . ?
C75 B23 B28 C77 -145.3(3) . . . . ?
C75 B23 B28 B27 -38.4(2) . . . . ?
C75 B23 B28 B29 99.7(3) . . . . ?
C75 B23 B28 B32 -1.7(3) . . . . ?
C75 B23 B28 B33 61.3(3) . . . . ?
C75 B23 B29 C84 144.7(3) . . . . ?
C75 B23 B29 B24 37.9(2) . . . . ?
C75 B23 B29 B28 -99.9(3) . . . . ?
C75 B23 B29 B30 0.7(3) . . . . ?
C75 B23 B29 B33 -61.7(3) . . . . ?
C75 B24 B25 B26 -33.6(2) . . . . ?
C75 B24 B25 B30 -135.5(3) . . . . ?
C75 B24 B25 B31 -97.8(3) . . . . ?
C75 B24 B29 C84 -148.2(3) . . . . ?
C75 B24 B29 B23 -37.9(2) . . . . ?
C75 B24 B29 B28 -1.2(3) . . . . ?
C75 B24 B29 B30 99.5(3) . . . . ?
C75 B24 B29 B33 61.0(3) . . . . ?
C75 B24 B30 C91 145.3(3) . . . . ?
C75 B24 B30 B25 38.4(2) . . . . ?
C75 B24 B30 B29 -99.7(3) . . . . ?
C75 B24 B30 B31 1.5(3) . . . . ?
C75 B24 B30 B33 -61.3(3) . . . . ?
C75 B25 B26 B27 -32.8(2) . . . . ?
C75 B25 B26 B31 -135.9(3) . . . . ?
C75 B25 B26 B32 -97.4(3) . . . . ?
C75 B25 B30 C91 -147.3(3) . . . . ?
C75 B25 B30 B24 -38.6(2) . . . . ?
C75 B25 B30 B29 -1.6(3) . . . . ?
C75 B25 B30 B31 100.1(3) . . . . ?
C75 B25 B30 B33 60.8(3) . . . . ?
C75 B25 B31 C98 148.0(3) . . . . ?
C75 B25 B31 B26 38.4(2) . . . . ?
C75 B25 B31 B30 -99.6(3) . . . . ?
C75 B25 B31 B32 2.4(3) . . . . ?
C75 B25 B31 B33 -60.2(3) . . . . ?
C75 B26 B27 B23 -33.8(2) . . . . ?
C75 B26 B27 B28 -97.3(3) . . . . ?
C75 B26 B27 B32 -136.2(3) . . . . ?
C75 B26 B31 C98 -147.4(3) . . . . ?
C75 B26 B31 B25 -38.4(2) . . . . ?
C75 B26 B31 B30 -1.7(3) . . . . ?
C75 B26 B31 B32 100.2(3) . . . . ?
C75 B26 B31 B33 61.1(3) . . . . ?
C75 B26 B32 C105 150.4(3) . . . . ?
C75 B26 B32 B27 38.2(2) . . . . ?
C75 B26 B32 B28 0.9(3) . . . . ?
C75 B26 B32 B31 -100.2(3) . . . . ?
C75 B26 B32 B33 -61.2(3) . . . . ?
C75 B27 B28 C77 149.8(3) . . . . ?
C75 B27 B28 B23 38.4(3) . . . . ?
C75 B27 B28 B29 1.4(3) . . . . ?
C75 B27 B28 B32 -99.9(3) . . . . ?
C75 B27 B28 B33 -61.1(3) . . . . ?
C75 B27 B32 C105 -140.7(3) . . . . ?
C75 B27 B32 B26 -38.0(2) . . . . ?
C75 B27 B32 B28 99.5(3) . . . . ?
C75 B27 B32 B31 -1.1(3) . . . . ?
C75 B27 B32 B33 61.1(3) . . . . ?
C77 C78 C79 C80 -0.4(7) . . . . ?
C77 B28 B29 C84 -1.9(5) . . . . ?
C77 B28 B29 B23 -108.6(4) . . . . ?
C77 B28 B29 B24 -145.9(3) . . . . ?
C77 B28 B29 B30 152.4(3) . . . . ?
C77 B28 B29 B33 115.2(4) . . . . ?
C77 B28 B32 C105 0.7(5) . . . . ?
C77 B28 B32 B26 144.4(3) . . . . ?
C77 B28 B32 B27 107.0(3) . . . . ?
C77 B28 B32 B31 -153.1(3) . . . . ?
C77 B28 B32 B33 -117.0(3) . . . . ?
C77 B28 B33 C76 -2.0(5) . . . . ?
C77 B28 B33 B29 -113.3(4) . . . . ?
C77 B28 B33 B30 -151.4(3) . . . . ?
C77 B28 B33 B31 144.6(3) . . . . ?
C77 B28 B33 B32 107.5(4) . . . . ?
C78 C77 C82 C81 -1.1(5) . . . . ?
C78 C77 B28 B23 104.0(4) . . . . ?
C78 C77 B28 B27 34.2(5) . . . . ?
C78 C77 B28 B29 176.5(3) . . . . ?
C78 C77 B28 B32 -34.9(5) . . . . ?
C78 C77 B28 B33 -108.1(4) . . . . ?
C78 C79 C80 C81 -0.6(7) . . . . ?
C78 C79 C80 C83 178.2(4) . . . . ?
C79 C80 C81 C82 0.7(6) . . . . ?
C80 C81 C82 C77 0.2(6) . . . . ?
C82 C77 C78 C79 1.2(6) . . . . ?
C82 C77 B28 B23 -73.4(4) . . . . ?
C82 C77 B28 B27 -143.2(3) . . . . ?
C82 C77 B28 B29 -0.8(5) . . . . ?
C82 C77 B28 B32 147.8(3) . . . . ?
C82 C77 B28 B33 74.5(5) . . . . ?
C83 C80 C81 C82 -178.1(4) . . . . ?
C84 C85 C86 C87 0.4(6) . . . . ?
C84 B29 B30 C91 0.3(5) . . . . ?
C84 B29 B30 B24 -105.6(3) . . . . ?
C84 B29 B30 B25 -142.6(3) . . . . ?
C84 B29 B30 B31 154.1(3) . . . . ?
C84 B29 B30 B33 118.3(3) . . . . ?
C84 B29 B33 C76 3.1(5) . . . . ?
C84 B29 B33 B28 113.0(4) . . . . ?
C84 B29 B33 B30 -108.9(4) . . . . ?
C84 B29 B33 B31 -145.0(3) . . . . ?
C84 B29 B33 B32 150.1(3) . . . . ?
C85 C84 C89 C88 -1.0(6) . . . . ?
C85 C84 B29 B23 141.2(3) . . . . ?
C85 C84 B29 B24 -149.4(3) . . . . ?
C85 C84 B29 B28 70.3(5) . . . . ?
C85 C84 B29 B30 -80.5(4) . . . . ?
C85 C84 B29 B33 -5.9(6) . . . . ?
C85 C86 C87 C88 -1.6(6) . . . . ?
C85 C86 C87 C90 178.3(4) . . . . ?
C86 C87 C88 C89 1.5(7) . . . . ?
C87 C88 C89 C84 -0.2(6) . . . . ?
C89 C84 C85 C86 0.9(6) . . . . ?
C89 C84 B29 B23 -40.0(5) . . . . ?
C89 C84 B29 B24 29.4(5) . . . . ?
C89 C84 B29 B28 -110.8(4) . . . . ?
C89 C84 B29 B30 98.4(4) . . . . ?
C89 C84 B29 B33 173.0(3) . . . . ?
C90 C87 C88 C89 -178.5(4) . . . . ?
C91 C92 C93 C94 1.2(6) . . . . ?
C91 B30 B31 C98 2.4(5) . . . . ?
C91 B30 B31 B25 -105.8(3) . . . . ?
C91 B30 B31 B26 -142.4(3) . . . . ?
C91 B30 B31 B32 156.0(3) . . . . ?
C91 B30 B31 B33 118.9(3) . . . . ?
C91 B30 B33 C76 0.9(5) . . . . ?
C91 B30 B33 B28 149.6(3) . . . . ?
C91 B30 B33 B29 111.4(4) . . . . ?
C91 B30 B33 B31 -108.5(4) . . . . ?
C91 B30 B33 B32 -146.0(3) . . . . ?
C92 C91 C96 C95 -0.3(6) . . . . ?
C92 C91 B30 B24 109.7(4) . . . . ?
C92 C91 B30 B25 178.3(3) . . . . ?
C92 C91 B30 B29 38.8(5) . . . . ?
C92 C91 B30 B31 -111.6(4) . . . . ?
C92 C91 B30 B33 -36.9(5) . . . . ?
C92 C93 C94 C95 -1.8(6) . . . . ?
C92 C93 C94 C97 -179.5(4) . . . . ?
C93 C94 C95 C96 1.4(7) . . . . ?
C94 C95 C96 C91 -0.3(7) . . . . ?
C96 C91 C92 C93 -0.1(6) . . . . ?
C96 C91 B30 B24 -72.8(4) . . . . ?
C96 C91 B30 B25 -4.2(5) . . . . ?
C96 C91 B30 B29 -143.6(4) . . . . ?
C96 C91 B30 B31 65.9(4) . . . . ?
C96 C91 B30 B33 140.6(4) . . . . ?
C97 C94 C95 C96 179.1(4) . . . . ?
C98 C99 C100 C101 -0.1(6) . . . . ?
C98 B31 B32 C105 -4.5(4) . . . . ?
C98 B31 B32 B26 -108.3(3) . . . . ?
C98 B31 B32 B27 -145.2(3) . . . . ?
C98 B31 B32 B28 152.5(3) . . . . ?
C98 B31 B32 B33 116.4(3) . . . . ?
C98 B31 B33 C76 -1.3(5) . . . . ?
C98 B31 B33 B28 -147.8(3) . . . . ?
C98 B31 B33 B29 147.0(3) . . . . ?
C98 B31 B33 B30 110.6(4) . . . . ?
C98 B31 B33 B32 -110.8(4) . . . . ?
C99 C98 C103 C102 -3.2(5) . . . . ?
C99 C98 B31 B25 93.4(4) . . . . ?
C99 C98 B31 B26 162.8(3) . . . . ?
C99 C98 B31 B30 22.9(5) . . . . ?
C99 C98 B31 B32 -126.9(3) . . . . ?
C99 C98 B31 B33 -52.1(5) . . . . ?
C99 C100 C101 C102 -3.1(6) . . . . ?
C99 C100 C101 C104 176.7(4) . . . . ?
C100 C101 C102 C103 3.1(6) . . . . ?
C101 C102 C103 C98 0.1(6) . . . . ?
C103 C98 C99 C100 3.3(5) . . . . ?
C103 C98 B31 B25 -82.8(4) . . . . ?
C103 C98 B31 B26 -13.4(5) . . . . ?
C103 C98 B31 B30 -153.3(3) . . . . ?
C103 C98 B31 B32 56.8(5) . . . . ?
C103 C98 B31 B33 131.7(4) . . . . ?
C104 C101 C102 C103 -176.6(4) . . . . ?
C105 C106 C107 C108 1.2(6) . . . . ?
C105 B32 B33 C76 -7.2(5) . . . . ?
C105 B32 B33 B28 -117.4(4) . . . . ?
C105 B32 B33 B29 -154.7(3) . . . . ?
C105 B32 B33 B30 140.5(3) . . . . ?
C105 B32 B33 B31 103.3(4) . . . . ?
C106 C105 C110 C109 -3.1(5) . . . . ?
C106 C105 B32 B26 130.3(4) . . . . ?
C106 C105 B32 B27 -161.7(3) . . . . ?
C106 C105 B32 B28 -88.4(5) . . . . ?
C106 C105 B32 B31 63.0(5) . . . . ?
C106 C105 B32 B33 -9.1(6) . . . . ?
C106 C107 C108 C109 -3.1(6) . . . . ?
C106 C107 C108 C111 177.7(4) . . . . ?
C107 C108 C109 C110 2.0(6) . . . . ?
C108 C109 C110 C105 1.2(6) . . . . ?
C110 C105 C106 C107 1.9(6) . . . . ?
C110 C105 B32 B26 -43.4(4) . . . . ?
C110 C105 B32 B27 24.6(5) . . . . ?
C110 C105 B32 B28 97.9(4) . . . . ?
C110 C105 B32 B31 -110.7(4) . . . . ?
C110 C105 B32 B33 177.1(3) . . . . ?
C111 C108 C109 C110 -178.8(4) . . . . ?
B23 C75 B24 B25 142.0(3) . . . . ?
B23 C75 B24 B29 38.6(2) . . . . ?
B23 C75 B24 B30 103.0(3) . . . . ?
B23 C75 B25 B24 -37.1(3) . . . . ?
B23 C75 B25 B26 105.1(3) . . . . ?
B23 C75 B25 B30 2.2(4) . . . . ?
B23 C75 B25 B31 66.0(3) . . . . ?
B23 C75 B26 B25 -106.3(3) . . . . ?
B23 C75 B26 B27 36.8(3) . . . . ?
B23 C75 B26 B31 -67.0(3) . . . . ?
B23 C75 B26 B32 -2.2(4) . . . . ?
B23 C75 B27 B26 -141.8(3) . . . . ?
B23 C75 B27 B28 -39.0(3) . . . . ?
B23 C75 B27 B32 -103.3(3) . . . . ?
B23 B24 B25 C75 33.3(2) . . . . ?
B23 B24 B25 B26 -0.2(3) . . . . ?
B23 B24 B25 B30 -102.2(3) . . . . ?
B23 B24 B25 B31 -64.5(3) . . . . ?
B23 B24 B29 C84 -110.3(3) . . . . ?
B23 B24 B29 B28 36.7(3) . . . . ?
B23 B24 B29 B30 137.4(3) . . . . ?
B23 B24 B29 B33 98.9(3) . . . . ?
B23 B24 B30 C91 -153.3(3) . . . . ?
B23 B24 B30 B25 99.8(3) . . . . ?
B23 B24 B30 B29 -38.4(3) . . . . ?
B23 B24 B30 B31 62.9(3) . . . . ?
B23 B24 B30 B33 0.1(3) . . . . ?
B23 B27 B28 C77 111.4(3) . . . . ?
B23 B27 B28 B29 -37.0(3) . . . . ?
B23 B27 B28 B32 -138.3(3) . . . . ?
B23 B27 B28 B33 -99.5(3) . . . . ?
B23 B27 B32 C105 157.3(3) . . . . ?
B23 B27 B32 B26 -99.9(3) . . . . ?
B23 B27 B32 B28 37.6(3) . . . . ?
B23 B27 B32 B31 -63.1(3) . . . . ?
B23 B27 B32 B33 -0.8(3) . . . . ?
B23 B28 B29 C84 106.7(4) . . . . ?
B23 B28 B29 B24 -37.2(3) . . . . ?
B23 B28 B29 B30 -99.0(3) . . . . ?
B23 B28 B29 B33 -136.2(3) . . . . ?
B23 B28 B32 C105 -143.2(3) . . . . ?
B23 B28 B32 B26 0.5(3) . . . . ?
B23 B28 B32 B27 -36.9(3) . . . . ?
B23 B28 B32 B31 63.0(3) . . . . ?
B23 B28 B32 B33 99.1(3) . . . . ?
B23 B28 B33 C76 149.7(3) . . . . ?
B23 B28 B33 B29 38.4(2) . . . . ?
B23 B28 B33 B30 0.3(3) . . . . ?
B23 B28 B33 B31 -63.7(3) . . . . ?
B23 B28 B33 B32 -100.8(3) . . . . ?
B23 B29 B30 C91 143.4(3) . . . . ?
B23 B29 B30 B24 37.6(3) . . . . ?
B23 B29 B30 B25 0.5(3) . . . . ?
B23 B29 B30 B31 -62.8(3) . . . . ?
B23 B29 B30 B33 -98.5(3) . . . . ?
B23 B29 B33 C76 -147.6(3) . . . . ?
B23 B29 B33 B28 -37.8(2) . . . . ?
B23 B29 B33 B30 100.4(3) . . . . ?
B23 B29 B33 B31 64.2(3) . . . . ?
B23 B29 B33 B32 -0.6(3) . . . . ?
B24 C75 B23 B27 -142.6(3) . . . . ?
B24 C75 B23 B28 -103.4(3) . . . . ?
B24 C75 B23 B29 -38.7(3) . . . . ?
B24 C75 B25 B26 142.2(3) . . . . ?
B24 C75 B25 B30 39.3(2) . . . . ?
B24 C75 B25 B31 103.1(3) . . . . ?
B24 C75 B26 B25 -36.4(3) . . . . ?
B24 C75 B26 B27 106.7(3) . . . . ?
B24 C75 B26 B31 2.8(4) . . . . ?
B24 C75 B26 B32 67.7(3) . . . . ?
B24 C75 B27 B23 36.7(3) . . . . ?
B24 C75 B27 B26 -105.2(3) . . . . ?
B24 C75 B27 B28 -2.3(4) . . . . ?
B24 C75 B27 B32 -66.6(4) . . . . ?
B24 B23 B27 C75 -32.9(2) . . . . ?
B24 B23 B27 B26 0.8(3) . . . . ?
B24 B23 B27 B28 102.7(3) . . . . ?
B24 B23 B27 B32 64.4(3) . . . . ?
B24 B23 B28 C77 153.2(3) . . . . ?
B24 B23 B28 B27 -100.0(3) . . . . ?
B24 B23 B28 B29 38.2(3) . . . . ?
B24 B23 B28 B32 -63.2(3) . . . . ?
B24 B23 B28 B33 -0.3(3) . . . . ?
B24 B23 B29 C84 106.8(3) . . . . ?
B24 B23 B29 B28 -137.8(3) . . . . ?
B24 B23 B29 B30 -37.2(2) . . . . ?
B24 B23 B29 B33 -99.6(3) . . . . ?
B24 B25 B26 C75 33.5(2) . . . . ?
B24 B25 B26 B27 0.7(4) . . . . ?
B24 B25 B26 B31 -102.4(3) . . . . ?
B24 B25 B26 B32 -63.9(3) . . . . ?
B24 B25 B30 C91 -108.7(3) . . . . ?
B24 B25 B30 B29 37.0(3) . . . . ?
B24 B25 B30 B31 138.7(3) . . . . ?
B24 B25 B30 B33 99.4(3) . . . . ?
B24 B25 B31 C98 -149.8(3) . . . . ?
B24 B25 B31 B26 100.6(3) . . . . ?
B24 B25 B31 B30 -37.4(3) . . . . ?
B24 B25 B31 B32 64.6(3) . . . . ?
B24 B25 B31 B33 1.9(3) . . . . ?
B24 B29 B30 C91 105.8(3) . . . . ?
B24 B29 B30 B25 -37.1(2) . . . . ?
B24 B29 B30 B31 -100.4(3) . . . . ?
B24 B29 B30 B33 -136.1(3) . . . . ?
B24 B29 B33 C76 150.1(3) . . . . ?
B24 B29 B33 B28 -100.1(3) . . . . ?
B24 B29 B33 B30 38.1(2) . . . . ?
B24 B29 B33 B31 1.9(3) . . . . ?
B24 B29 B33 B32 -62.9(3) . . . . ?
B24 B30 B31 C98 144.8(3) . . . . ?
B24 B30 B31 B25 36.7(3) . . . . ?
B24 B30 B31 B26 0.1(3) . . . . ?
B24 B30 B31 B32 -61.5(3) . . . . ?
B24 B30 B31 B33 -98.6(3) . . . . ?
B24 B30 B33 C76 -148.9(3) . . . . ?
B24 B30 B33 B28 -0.2(3) . . . . ?
B24 B30 B33 B29 -38.5(2) . . . . ?
B24 B30 B33 B31 101.6(3) . . . . ?
B24 B30 B33 B32 64.1(3) . . . . ?
B25 C75 B23 B24 36.8(3) . . . . ?
B25 C75 B23 B27 -105.8(3) . . . . ?
B25 C75 B23 B28 -66.5(3) . . . . ?
B25 C75 B23 B29 -1.9(4) . . . . ?
B25 C75 B24 B23 -142.0(3) . . . . ?
B25 C75 B24 B29 -103.4(3) . . . . ?
B25 C75 B24 B30 -39.1(2) . . . . ?
B25 C75 B26 B27 143.1(3) . . . . ?
B25 C75 B26 B31 39.3(2) . . . . ?
B25 C75 B26 B32 104.1(3) . . . . ?
B25 C75 B27 B23 106.2(3) . . . . ?
B25 C75 B27 B26 -35.7(3) . . . . ?
B25 C75 B27 B28 67.2(3) . . . . ?
B25 C75 B27 B32 2.9(4) . . . . ?
B25 B24 B29 C84 150.1(3) . . . . ?
B25 B24 B29 B23 -99.5(3) . . . . ?
B25 B24 B29 B28 -62.8(3) . . . . ?
B25 B24 B29 B30 37.8(3) . . . . ?
B25 B24 B29 B33 -0.7(3) . . . . ?
B25 B24 B30 C91 107.0(3) . . . . ?
B25 B24 B30 B29 -138.1(3) . . . . ?
B25 B24 B30 B31 -36.9(3) . . . . ?
B25 B24 B30 B33 -99.7(3) . . . . ?
B25 B26 B27 C75 32.8(2) . . . . ?
B25 B26 B27 B23 -1.0(3) . . . . ?
B25 B26 B27 B28 -64.5(3) . . . . ?
B25 B26 B27 B32 -103.4(3) . . . . ?
B25 B26 B31 C98 -109.0(3) . . . . ?
B25 B26 B31 B30 36.7(2) . . . . ?
B25 B26 B31 B32 138.6(3) . . . . ?
B25 B26 B31 B33 99.5(3) . . . . ?
B25 B26 B32 C105 -147.5(3) . . . . ?
B25 B26 B32 B27 100.3(3) . . . . ?
B25 B26 B32 B28 63.1(3) . . . . ?
B25 B26 B32 B31 -38.0(3) . . . . ?
B25 B26 B32 B33 0.9(4) . . . . ?
B25 B30 B31 C98 108.1(3) . . . . ?
B25 B30 B31 B26 -36.6(2) . . . . ?
B25 B30 B31 B32 -98.2(3) . . . . ?
B25 B30 B31 B33 -135.3(3) . . . . ?
B25 B30 B33 C76 148.8(3) . . . . ?
B25 B30 B33 B28 -62.5(3) . . . . ?
B25 B30 B33 B29 -100.7(3) . . . . ?
B25 B30 B33 B31 39.4(2) . . . . ?
B25 B30 B33 B32 1.9(3) . . . . ?
B25 B31 B32 C105 139.9(3) . . . . ?
B25 B31 B32 B26 36.1(2) . . . . ?
B25 B31 B32 B27 -0.8(3) . . . . ?
B25 B31 B32 B28 -63.1(3) . . . . ?
B25 B31 B32 B33 -99.2(3) . . . . ?
B25 B31 B33 C76 -150.8(3) . . . . ?
B25 B31 B33 B28 62.8(3) . . . . ?
B25 B31 B33 B29 -2.4(3) . . . . ?
B25 B31 B33 B30 -38.8(2) . . . . ?
B25 B31 B33 B32 99.8(3) . . . . ?
B26 C75 B23 B24 105.8(3) . . . . ?
B26 C75 B23 B27 -36.8(3) . . . . ?
B26 C75 B23 B28 2.5(4) . . . . ?
B26 C75 B23 B29 67.1(3) . . . . ?
B26 C75 B24 B23 -105.7(3) . . . . ?
B26 C75 B24 B25 36.3(3) . . . . ?
B26 C75 B24 B29 -67.1(3) . . . . ?
B26 C75 B24 B30 -2.7(4) . . . . ?
B26 C75 B25 B24 -142.2(3) . . . . ?
B26 C75 B25 B30 -102.9(3) . . . . ?
B26 C75 B25 B31 -39.1(2) . . . . ?
B26 C75 B27 B23 141.8(3) . . . . ?
B26 C75 B27 B28 102.8(3) . . . . ?
B26 C75 B27 B32 38.5(2) . . . . ?
B26 B25 B30 C91 150.6(3) . . . . ?
B26 B25 B30 B24 -100.7(3) . . . . ?
B26 B25 B30 B29 -63.7(3) . . . . ?
B26 B25 B30 B31 38.0(3) . . . . ?
B26 B25 B30 B33 -1.3(3) . . . . ?
B26 B25 B31 C98 109.6(3) . . . . ?
B26 B25 B31 B30 -138.0(3) . . . . ?
B26 B25 B31 B32 -36.0(2) . . . . ?
B26 B25 B31 B33 -98.6(3) . . . . ?
B26 B27 B28 C77 -148.4(3) . . . . ?
B26 B27 B28 B23 100.2(3) . . . . ?
B26 B27 B28 B29 63.2(3) . . . . ?
B26 B27 B28 B32 -38.1(3) . . . . ?
B26 B27 B28 B33 0.7(4) . . . . ?
B26 B27 B32 C105 -102.7(3) . . . . ?
B26 B27 B32 B28 137.5(3) . . . . ?
B26 B27 B32 B31 36.9(2) . . . . ?
B26 B27 B32 B33 99.1(3) . . . . ?
B26 B31 B32 C105 103.8(3) . . . . ?
B26 B31 B32 B27 -36.9(2) . . . . ?
B26 B31 B32 B28 -99.3(3) . . . . ?
B26 B31 B32 B33 -135.4(3) . . . . ?
B26 B31 B33 C76 147.9(3) . . . . ?
B26 B31 B33 B28 1.5(3) . . . . ?
B26 B31 B33 B29 -63.7(3) . . . . ?
B26 B31 B33 B30 -100.1(3) . . . . ?
B26 B31 B33 B32 38.5(2) . . . . ?
B26 B32 B33 C76 -149.5(3) . . . . ?
B26 B32 B33 B28 100.4(3) . . . . ?
B26 B32 B33 B29 63.0(3) . . . . ?
B26 B32 B33 B30 -1.7(3) . . . . ?
B26 B32 B33 B31 -38.9(2) . . . . ?
B27 C75 B23 B24 142.6(3) . . . . ?
B27 C75 B23 B28 39.2(3) . . . . ?
B27 C75 B23 B29 103.9(3) . . . . ?
B27 C75 B24 B23 -36.4(3) . . . . ?
B27 C75 B24 B25 105.6(3) . . . . ?
B27 C75 B24 B29 2.2(4) . . . . ?
B27 C75 B24 B30 66.6(4) . . . . ?
B27 C75 B25 B24 -106.5(3) . . . . ?
B27 C75 B25 B26 35.7(3) . . . . ?
B27 C75 B25 B30 -67.2(3) . . . . ?
B27 C75 B25 B31 -3.4(4) . . . . ?
B27 C75 B26 B25 -143.1(3) . . . . ?
B27 C75 B26 B31 -103.8(3) . . . . ?
B27 C75 B26 B32 -39.0(2) . . . . ?
B27 B23 B24 C75 33.0(2) . . . . ?
B27 B23 B24 B25 -0.4(3) . . . . ?
B27 B23 B24 B29 -103.0(3) . . . . ?
B27 B23 B24 B30 -64.0(3) . . . . ?
B27 B23 B28 C77 -106.8(4) . . . . ?
B27 B23 B28 B29 138.1(3) . . . . ?
B27 B23 B28 B32 36.7(3) . . . . ?
B27 B23 B28 B33 99.7(3) . . . . ?
B27 B23 B29 C84 -153.4(3) . . . . ?
B27 B23 B29 B24 99.7(3) . . . . ?
B27 B23 B29 B28 -38.1(3) . . . . ?
B27 B23 B29 B30 62.6(3) . . . . ?
B27 B23 B29 B33 0.1(3) . . . . ?
B27 B26 B31 C98 150.5(3) . . . . ?
B27 B26 B31 B25 -100.5(3) . . . . ?
B27 B26 B31 B30 -63.8(3) . . . . ?
B27 B26 B31 B32 38.1(3) . . . . ?
B27 B26 B31 B33 -1.0(3) . . . . ?
B27 B26 B32 C105 112.2(3) . . . . ?
B27 B26 B32 B28 -37.2(3) . . . . ?
B27 B26 B32 B31 -138.3(3) . . . . ?
B27 B26 B32 B33 -99.4(3) . . . . ?
B27 B28 B29 C84 143.8(3) . . . . ?
B27 B28 B29 B23 37.1(3) . . . . ?
B27 B28 B29 B24 -0.1(3) . . . . ?
B27 B28 B29 B30 -61.9(3) . . . . ?
B27 B28 B29 B33 -99.1(3) . . . . ?
B27 B28 B32 C105 -106.3(4) . . . . ?
B27 B28 B32 B26 37.4(3) . . . . ?
B27 B28 B32 B31 100.0(3) . . . . ?
B27 B28 B32 B33 136.0(3) . . . . ?
B27 B28 B33 C76 -147.9(3) . . . . ?
B27 B28 B33 B29 100.8(3) . . . . ?
B27 B28 B33 B30 62.7(3) . . . . ?
B27 B28 B33 B31 -1.4(4) . . . . ?
B27 B28 B33 B32 -38.4(2) . . . . ?
B27 B32 B33 C76 148.4(3) . . . . ?
B27 B32 B33 B28 38.3(2) . . . . ?
B27 B32 B33 B29 0.9(3) . . . . ?
B27 B32 B33 B30 -63.8(3) . . . . ?
B27 B32 B33 B31 -101.0(3) . . . . ?
B28 C77 C78 C79 -176.3(4) . . . . ?
B28 C77 C82 C81 176.3(4) . . . . ?
B28 B23 B24 C75 97.1(3) . . . . ?
B28 B23 B24 B25 63.7(3) . . . . ?
B28 B23 B24 B29 -38.9(3) . . . . ?
B28 B23 B24 B30 0.1(4) . . . . ?
B28 B23 B27 C75 -135.6(3) . . . . ?
B28 B23 B27 B26 -101.9(3) . . . . ?
B28 B23 B27 B32 -38.3(3) . . . . ?
B28 B23 B29 C84 -115.4(3) . . . . ?
B28 B23 B29 B24 137.8(3) . . . . ?
B28 B23 B29 B30 100.7(3) . . . . ?
B28 B23 B29 B33 38.2(2) . . . . ?
B28 B27 B32 C105 119.7(3) . . . . ?
B28 B27 B32 B26 -137.5(3) . . . . ?
B28 B27 B32 B31 -100.7(3) . . . . ?
B28 B27 B32 B33 -38.4(3) . . . . ?
B28 B29 B30 C91 -155.1(3) . . . . ?
B28 B29 B30 B24 99.1(3) . . . . ?
B28 B29 B30 B25 62.0(3) . . . . ?
B28 B29 B30 B31 -1.3(3) . . . . ?
B28 B29 B30 B33 -37.0(2) . . . . ?
B28 B29 B33 C76 -109.9(3) . . . . ?
B28 B29 B33 B30 138.1(3) . . . . ?
B28 B29 B33 B31 102.0(3) . . . . ?
B28 B29 B33 B32 37.2(2) . . . . ?
B28 B32 B33 C76 110.1(3) . . . . ?
B28 B32 B33 B29 -37.4(3) . . . . ?
B28 B32 B33 B30 -102.1(3) . . . . ?
B28 B32 B33 B31 -139.3(3) . . . . ?
B29 C84 C85 C86 179.8(4) . . . . ?
B29 C84 C89 C88 -180.0(4) . . . . ?
B29 B23 B24 C75 136.1(3) . . . . ?
B29 B23 B24 B25 102.7(3) . . . . ?
B29 B23 B24 B30 39.1(3) . . . . ?
B29 B23 B27 C75 -96.8(3) . . . . ?
B29 B23 B27 B26 -63.1(3) . . . . ?
B29 B23 B27 B28 38.8(3) . . . . ?
B29 B23 B27 B32 0.5(4) . . . . ?
B29 B23 B28 C77 115.1(4) . . . . ?
B29 B23 B28 B27 -138.1(3) . . . . ?
B29 B23 B28 B32 -101.4(3) . . . . ?
B29 B23 B28 B33 -38.4(2) . . . . ?
B29 B24 B25 C75 97.0(3) . . . . ?
B29 B24 B25 B26 63.4(3) . . . . ?
B29 B24 B25 B30 -38.5(3) . . . . ?
B29 B24 B25 B31 -0.8(4) . . . . ?
B29 B24 B30 C91 -114.9(3) . . . . ?
B29 B24 B30 B25 138.1(3) . . . . ?
B29 B24 B30 B31 101.2(3) . . . . ?
B29 B24 B30 B33 38.4(2) . . . . ?
B29 B28 B32 C105 154.1(3) . . . . ?
B29 B28 B32 B26 -62.3(3) . . . . ?
B29 B28 B32 B27 -99.7(3) . . . . ?
B29 B28 B32 B31 0.3(3) . . . . ?
B29 B28 B32 B33 36.4(2) . . . . ?
B29 B28 B33 C76 111.3(3) . . . . ?
B29 B28 B33 B30 -38.1(2) . . . . ?
B29 B28 B33 B31 -102.1(3) . . . . ?
B29 B28 B33 B32 -139.2(3) . . . . ?
B29 B30 B31 C98 -152.2(3) . . . . ?
B29 B30 B31 B25 99.7(3) . . . . ?
B29 B30 B31 B26 63.1(3) . . . . ?
B29 B30 B31 B32 1.5(3) . . . . ?
B29 B30 B31 B33 -35.6(2) . . . . ?
B29 B30 B33 C76 -110.5(3) . . . . ?
B29 B30 B33 B28 38.2(2) . . . . ?
B29 B30 B33 B31 140.1(3) . . . . ?
B29 B30 B33 B32 102.6(3) . . . . ?
B30 C91 C92 C93 177.5(3) . . . . ?
B30 C91 C96 C95 -178.1(4) . . . . ?
B30 B24 B25 C75 135.5(3) . . . . ?
B30 B24 B25 B26 102.0(3) . . . . ?
B30 B24 B25 B31 37.7(3) . . . . ?
B30 B24 B29 C84 112.3(3) . . . . ?
B30 B24 B29 B23 -137.4(3) . . . . ?
B30 B24 B29 B28 -100.7(3) . . . . ?
B30 B24 B29 B33 -38.5(2) . . . . ?
B30 B25 B26 C75 97.6(3) . . . . ?
B30 B25 B26 B27 64.8(3) . . . . ?
B30 B25 B26 B31 -38.3(3) . . . . ?
B30 B25 B26 B32 0.2(4) . . . . ?
B30 B25 B31 C98 -112.4(3) . . . . ?
B30 B25 B31 B26 138.0(3) . . . . ?
B30 B25 B31 B32 102.0(3) . . . . ?
B30 B25 B31 B33 39.4(2) . . . . ?
B30 B29 B33 C76 112.0(3) . . . . ?
B30 B29 B33 B28 -138.1(3) . . . . ?
B30 B29 B33 B31 -36.1(2) . . . . ?
B30 B29 B33 B32 -101.0(3) . . . . ?
B30 B31 B32 C105 -158.1(3) . . . . ?
B30 B31 B32 B26 98.2(3) . . . . ?
B30 B31 B32 B27 61.3(3) . . . . ?
B30 B31 B32 B28 -1.1(3) . . . . ?
B30 B31 B32 B33 -37.2(2) . . . . ?
B30 B31 B33 C76 -111.9(3) . . . . ?
B30 B31 B33 B28 101.6(3) . . . . ?
B30 B31 B33 B29 36.4(2) . . . . ?
B30 B31 B33 B32 138.6(3) . . . . ?
B31 C98 C99 C100 -173.1(3) . . . . ?
B31 C98 C103 C102 173.2(3) . . . . ?
B31 B25 B26 C75 135.9(3) . . . . ?
B31 B25 B26 B27 103.1(3) . . . . ?
B31 B25 B26 B32 38.5(3) . . . . ?
B31 B25 B30 C91 112.6(3) . . . . ?
B31 B25 B30 B24 -138.7(3) . . . . ?
B31 B25 B30 B29 -101.7(3) . . . . ?
B31 B25 B30 B33 -39.3(2) . . . . ?
B31 B26 B27 C75 97.5(3) . . . . ?
B31 B26 B27 B23 63.8(3) . . . . ?
B31 B26 B27 B28 0.2(4) . . . . ?
B31 B26 B27 B32 -38.6(3) . . . . ?
B31 B26 B32 C105 -109.5(3) . . . . ?
B31 B26 B32 B27 138.3(3) . . . . ?
B31 B26 B32 B28 101.1(3) . . . . ?
B31 B26 B32 B33 38.9(2) . . . . ?
B31 B30 B33 C76 109.4(3) . . . . ?
B31 B30 B33 B28 -101.9(3) . . . . ?
B31 B30 B33 B29 -140.1(3) . . . . ?
B31 B30 B33 B32 -37.5(2) . . . . ?
B31 B32 B33 C76 -110.6(3) . . . . ?
B31 B32 B33 B28 139.3(3) . . . . ?
B31 B32 B33 B29 101.9(3) . . . . ?
B31 B32 B33 B30 37.2(2) . . . . ?
B32 C105 C106 C107 -172.0(4) . . . . ?
B32 C105 C110 C109 171.2(3) . . . . ?
B32 B26 B27 C75 136.2(3) . . . . ?
B32 B26 B27 B23 102.4(3) . . . . ?
B32 B26 B27 B28 38.9(3) . . . . ?
B32 B26 B31 C98 112.4(3) . . . . ?
B32 B26 B31 B25 -138.6(3) . . . . ?
B32 B26 B31 B30 -101.9(3) . . . . ?
B32 B26 B31 B33 -39.1(2) . . . . ?
B32 B27 B28 C77 -110.3(3) . . . . ?
B32 B27 B28 B23 138.3(3) . . . . ?
B32 B27 B28 B29 101.3(3) . . . . ?
B32 B27 B28 B33 38.8(2) . . . . ?
B32 B28 B29 C84 -153.7(3) . . . . ?
B32 B28 B29 B23 99.6(3) . . . . ?
B32 B28 B29 B24 62.4(3) . . . . ?
B32 B28 B29 B30 0.6(3) . . . . ?
B32 B28 B29 B33 -36.6(2) . . . . ?
B32 B28 B33 C76 -109.5(3) . . . . ?
B32 B28 B33 B29 139.2(3) . . . . ?
B32 B28 B33 B30 101.1(3) . . . . ?
B32 B28 B33 B31 37.1(2) . . . . ?
B32 B31 B33 C76 109.5(3) . . . . ?
B32 B31 B33 B28 -37.0(3) . . . . ?
B32 B31 B33 B29 -102.2(3) . . . . ?
B32 B31 B33 B30 -138.6(3) . . . . ?
B33 B28 B29 C84 -117.1(4) . . . . ?
B33 B28 B29 B23 136.2(3) . . . . ?
B33 B28 B29 B24 98.9(3) . . . . ?
B33 B28 B29 B30 37.2(2) . . . . ?
B33 B28 B32 C105 117.7(4) . . . . ?
B33 B28 B32 B26 -98.6(3) . . . . ?
B33 B28 B32 B27 -136.0(3) . . . . ?
B33 B28 B32 B31 -36.1(2) . . . . ?
B33 B29 B30 C91 -118.1(3) . . . . ?
B33 B29 B30 B24 136.1(3) . . . . ?
B33 B29 B30 B25 99.1(3) . . . . ?
B33 B29 B30 B31 35.8(2) . . . . ?
B33 B30 B31 C98 -116.6(3) . . . . ?
B33 B30 B31 B25 135.3(3) . . . . ?
B33 B30 B31 B26 98.7(3) . . . . ?
B33 B30 B31 B32 37.1(2) . . . . ?
B33 B31 B32 C105 -120.9(3) . . . . ?
B33 B31 B32 B26 135.4(3) . . . . ?
B33 B31 B32 B27 98.5(3) . . . . ?
B33 B31 B32 B28 36.1(2) . . . . ?
C149 N1 C151 C152 -59.7(5) . . . . ?
C149 N1 C153 C154 178.2(4) . . . . ?
C149 N1 C155 C156 65.0(5) . . . . ?
C151 N1 C149 C150 -55.7(5) . . . . ?
C151 N1 C153 C154 57.0(5) . . . . ?
C151 N1 C155 C156 -173.0(4) . . . . ?
C153 N1 C149 C150 -176.5(4) . . . . ?
C153 N1 C151 C152 57.7(5) . . . . ?
C153 N1 C155 C156 -51.9(5) . . . . ?
C155 N1 C149 C150 63.4(5) . . . . ?
C155 N1 C151 C152 178.4(4) . . . . ?
C155 N1 C153 C154 -61.3(5) . . . . ?
C157 N2 C159 C160 65.6(5) . . . . ?
C157 N2 C161 C162 178.2(4) . . . . ?
C157 N2 C163 C164 -59.9(5) . . . . ?
C159 N2 C157 C158 64.8(5) . . . . ?
C159 N2 C161 C162 -60.1(5) . . . . ?
C159 N2 C163 C164 178.4(4) . . . . ?
C161 N2 C157 C158 -173.9(4) . . . . ?
C161 N2 C159 C160 -52.6(5) . . . . ?
C161 N2 C163 C164 57.9(5) . . . . ?
C163 N2 C157 C158 -53.1(5) . . . . ?
C163 N2 C159 C160 -172.8(4) . . . . ?
C163 N2 C161 C162 56.9(5) . . . . ?
C165 N3 C167 C168 56.7(6) . . . . ?
C165 N3 C169 C170 -65.5(6) . . . . ?
C165 N3 C171 C172 178.4(5) . . . . ?
C167 N3 C165 C166 50.1(6) . . . . ?
C167 N3 C169 C170 173.8(5) . . . . ?
C167 N3 C171 C172 -60.4(6) . . . . ?
C169 N3 C165 C166 -67.7(6) . . . . ?
C169 N3 C167 C168 176.6(5) . . . . ?
C169 N3 C171 C172 58.9(5) . . . . ?
C171 N3 C165 C166 171.8(5) . . . . ?
C171 N3 C167 C168 -61.3(6) . . . . ?
C171 N3 C169 C170 51.4(6) . . . . ?
C173 N4 C176 C187 -57.2(14) . . . . ?
C173 N4 C179 C180 -178.9(12) . . . . ?
C173 N4 C182 C183 51.2(14) . . . . ?
C176 N4 C173 C174 -66.6(15) . . . . ?
C176 N4 C179 C180 52.1(13) . . . . ?
C176 N4 C182 C183 -178.8(13) . . . . ?
C179 N4 C173 C174 167.2(14) . . . . ?
C179 N4 C176 C187 63.7(13) . . . . ?
C179 N4 C182 C183 -57.8(14) . . . . ?
C182 N4 C173 C174 58.2(14) . . . . ?
C182 N4 C176 C187 178.1(12) . . . . ?
C182 N4 C179 C180 -65.8(13) . . . . ?
C175 N4 C177 C178 77.9(15) . . . . ?
C175 N4 C181 C185 -172.3(8) . . . . ?
C175 N4 C184 C186 -64.0(12) . . . . ?
C177 N4 C175 C188 70.6(14) . . . . ?
C177 N4 C181 C185 -63.1(9) . . . . ?
C177 N4 C184 C186 -176.9(11) . . . . ?
C181 N4 C175 C188 -176.3(14) . . . . ?
C181 N4 C177 C178 -32.7(15) . . . . ?
C181 N4 C184 C186 59.1(13) . . . . ?
C184 N4 C175 C188 -45.6(15) . . . . ?
C184 N4 C177 C178 -162.9(15) . . . . ?
C184 N4 C181 C185 60.9(10) . . . . ?
C1 B1 B2 B3 -33.1(2) . . . . ?
C1 B1 B2 B7 -135.5(3) . . . . ?
C1 B1 B2 B8 -97.5(3) . . . . ?
C1 B1 B5 B4 33.0(2) . . . . ?
C1 B1 B5 B6 136.1(3) . . . . ?
C1 B1 B5 B10 97.4(3) . . . . ?
C1 B1 B6 C31 -142.8(3) . . . . ?
C1 B1 B6 B5 -38.0(3) . . . . ?
C1 B1 B6 B7 99.7(3) . . . . ?
C1 B1 B6 B10 -1.2(3) . . . . ?
C1 B1 B6 B11 60.8(3) . . . . ?
C1 B1 B7 C3 145.6(3) . . . . ?
C1 B1 B7 B2 38.3(3) . . . . ?
C1 B1 B7 B6 -99.9(3) . . . . ?
C1 B1 B7 B8 2.1(3) . . . . ?
C1 B1 B7 B11 -60.7(3) . . . . ?
C1 B2 B3 B4 -33.3(2) . . . . ?
C1 B2 B3 B8 -135.7(3) . . . . ?
C1 B2 B3 B9 -97.6(3) . . . . ?
C1 B2 B7 C3 -148.7(3) . . . . ?
C1 B2 B7 B1 -38.6(3) . . . . ?
C1 B2 B7 B6 -1.7(3) . . . . ?
C1 B2 B7 B8 99.9(3) . . . . ?
C1 B2 B7 B11 61.2(3) . . . . ?
C1 B2 B8 C10 142.9(3) . . . . ?
C1 B2 B8 B3 38.3(3) . . . . ?
C1 B2 B8 B7 -99.6(3) . . . . ?
C1 B2 B8 B9 1.6(3) . . . . ?
C1 B2 B8 B11 -60.9(3) . . . . ?
C1 B3 B4 B5 -33.1(2) . . . . ?
C1 B3 B4 B9 -135.4(3) . . . . ?
C1 B3 B4 B10 -96.8(3) . . . . ?
C1 B3 B8 C10 -148.5(3) . . . . ?
C1 B3 B8 B2 -38.2(3) . . . . ?
C1 B3 B8 B7 -0.8(3) . . . . ?
C1 B3 B8 B9 100.2(3) . . . . ?
C1 B3 B8 B11 61.7(3) . . . . ?
C1 B3 B9 B4 38.8(3) . . . . ?
C1 B3 B9 B8 -99.4(3) . . . . ?
C1 B3 B9 B10 1.8(3) . . . . ?
C1 B3 B9 B11 -60.6(3) . . . . ?
C1 B3 B9 C17 145.9(5) . . . . ?
C1 B3 B9 C17A 148.7(5) . . . . ?
C1 B4 B5 B1 -33.1(2) . . . . ?
C1 B4 B5 B6 -97.3(3) . . . . ?
C1 B4 B5 B10 -135.6(3) . . . . ?
C1 B4 B9 B3 -38.6(2) . . . . ?
C1 B4 B9 B8 -1.9(3) . . . . ?
C1 B4 B9 B10 99.4(3) . . . . ?
C1 B4 B9 B11 61.1(3) . . . . ?
C1 B4 B9 C17 -146.6(5) . . . . ?
C1 B4 B9 C17A -148.4(5) . . . . ?
C1 B4 B10 C24 147.0(3) . . . . ?
C1 B4 B10 B5 38.5(2) . . . . ?
C1 B4 B10 B6 1.5(3) . . . . ?
C1 B4 B10 B9 -100.1(3) . . . . ?
C1 B4 B10 B11 -61.7(3) . . . . ?
C1 B5 B6 C31 147.6(3) . . . . ?
C1 B5 B6 B1 38.1(3) . . . . ?
C1 B5 B6 B7 1.1(3) . . . . ?
C1 B5 B6 B10 -99.7(3) . . . . ?
C1 B5 B6 B11 -61.3(3) . . . . ?
C1 B5 B10 C24 -144.8(3) . . . . ?
C1 B5 B10 B4 -38.4(2) . . . . ?
C1 B5 B10 B6 100.0(3) . . . . ?
C1 B5 B10 B9 -2.0(3) . . . . ?
C1 B5 B10 B11 60.9(3) . . . . ?
C3 C4 C5 C6 -1.5(8) . . . . ?
C3 B7 B8 C10 -0.4(5) . . . . ?
C3 B7 B8 B2 -106.6(3) . . . . ?
C3 B7 B8 B3 -143.8(3) . . . . ?
C3 B7 B8 B9 153.7(3) . . . . ?
C3 B7 B8 B11 117.3(3) . . . . ?
C3 B7 B11 C2 -1.3(5) . . . . ?
C3 B7 B11 B6 112.5(4) . . . . ?
C3 B7 B11 B8 -108.8(4) . . . . ?
C3 B7 B11 B9 -145.7(3) . . . . ?
C3 B7 B11 B10 149.9(3) . . . . ?
C4 C3 C8 C7 0.1(7) . . . . ?
C4 C3 B7 B1 100.9(5) . . . . ?
C4 C3 B7 B2 169.9(4) . . . . ?
C4 C3 B7 B6 28.9(5) . . . . ?
C4 C3 B7 B8 -121.2(4) . . . . ?
C4 C3 B7 B11 -47.0(6) . . . . ?
C4 C5 C6 C7 3.2(8) . . . . ?
C4 C5 C6 C9 -178.0(5) . . . . ?
C5 C6 C7 C8 -3.3(7) . . . . ?
C6 C7 C8 C3 1.7(8) . . . . ?
C8 C3 C4 C5 -0.2(7) . . . . ?
C8 C3 B7 B1 -76.6(5) . . . . ?
C8 C3 B7 B2 -7.6(5) . . . . ?
C8 C3 B7 B6 -148.5(4) . . . . ?
C8 C3 B7 B8 61.3(5) . . . . ?
C8 C3 B7 B11 135.5(4) . . . . ?
C9 C6 C7 C8 177.9(5) . . . . ?
C10 C11 C12 C13 1.6(6) . . . . ?
C10 B8 B9 B3 -104.2(3) . . . . ?
C10 B8 B9 B4 -140.7(3) . . . . ?
C10 B8 B9 B10 156.7(3) . . . . ?
C10 B8 B9 B11 119.6(3) . . . . ?
C10 B8 B9 C17 1.2(6) . . . . ?
C10 B8 B9 C17A 5.2(6) . . . . ?
C10 B8 B11 C2 2.2(5) . . . . ?
C10 B8 B11 B6 151.7(3) . . . . ?
C10 B8 B11 B7 114.5(4) . . . . ?
C10 B8 B11 B9 -106.4(4) . . . . ?
C10 B8 B11 B10 -144.2(3) . . . . ?
C11 C10 C15 C14 3.9(6) . . . . ?
C11 C10 B8 B2 139.2(4) . . . . ?
C11 C10 B8 B3 -152.8(4) . . . . ?
C11 C10 B8 B7 66.6(5) . . . . ?
C11 C10 B8 B9 -84.7(4) . . . . ?
C11 C10 B8 B11 -11.1(6) . . . . ?
C11 C12 C13 C14 2.6(6) . . . . ?
C11 C12 C13 C16 -177.3(4) . . . . ?
C12 C13 C14 C15 -3.4(6) . . . . ?
C13 C14 C15 C10 0.2(6) . . . . ?
C15 C10 C11 C12 -4.7(6) . . . . ?
C15 C10 B8 B2 -48.2(5) . . . . ?
C15 C10 B8 B3 19.8(5) . . . . ?
C15 C10 B8 B7 -120.9(4) . . . . ?
C15 C10 B8 B9 87.9(4) . . . . ?
C15 C10 B8 B11 161.5(3) . . . . ?
C16 C13 C14 C15 176.5(4) . . . . ?
C24 C25 C26 C27 1.0(6) . . . . ?
C24 B10 B11 C2 1.7(6) . . . . ?
C24 B10 B11 B6 -112.0(4) . . . . ?
C24 B10 B11 B7 -149.3(3) . . . . ?
C24 B10 B11 B8 146.6(3) . . . . ?
C24 B10 B11 B9 108.9(4) . . . . ?
C25 C24 C29 C28 5.6(6) . . . . ?
C25 C24 B10 B4 -24.7(5) . . . . ?
C25 C24 B10 B5 43.3(5) . . . . ?
C25 C24 B10 B6 114.3(4) . . . . ?
C25 C24 B10 B9 -93.6(4) . . . . ?
C25 C24 B10 B11 -168.7(3) . . . . ?
C25 C26 C27 C28 3.1(6) . . . . ?
C25 C26 C27 C30 -178.1(4) . . . . ?
C26 C27 C28 C29 -2.7(6) . . . . ?
C27 C28 C29 C24 -1.8(7) . . . . ?
C29 C24 C25 C26 -5.2(6) . . . . ?
C29 C24 B10 B4 149.9(4) . . . . ?
C29 C24 B10 B5 -142.0(4) . . . . ?
C29 C24 B10 B6 -71.0(5) . . . . ?
C29 C24 B10 B9 81.1(5) . . . . ?
C29 C24 B10 B11 6.0(6) . . . . ?
C30 C27 C28 C29 178.5(4) . . . . ?
C31 C32 C33 C34 0.3(6) . . . . ?
C31 B6 B7 C3 3.1(5) . . . . ?
C31 B6 B7 B1 -105.0(4) . . . . ?
C31 B6 B7 B2 -141.7(3) . . . . ?
C31 B6 B7 B8 156.5(3) . . . . ?
C31 B6 B7 B11 119.5(4) . . . . ?
C31 B6 B10 C24 -2.2(5) . . . . ?
C31 B6 B10 B4 140.2(3) . . . . ?
C31 B6 B10 B5 103.4(3) . . . . ?
C31 B6 B10 B9 -157.5(3) . . . . ?
C31 B6 B10 B11 -120.8(3) . . . . ?
C31 B6 B11 C2 -3.8(5) . . . . ?
C31 B6 B11 B7 -114.1(4) . . . . ?
C31 B6 B11 B8 -151.4(3) . . . . ?
C31 B6 B11 B9 144.5(3) . . . . ?
C31 B6 B11 B10 107.3(4) . . . . ?
C32 C31 C36 C35 -3.1(6) . . . . ?
C32 C31 B6 B1 30.3(5) . . . . ?
C32 C31 B6 B5 -37.3(4) . . . . ?
C32 C31 B6 B7 101.6(4) . . . . ?
C32 C31 B6 B10 -105.3(4) . . . . ?
C32 C31 B6 B11 -179.9(3) . . . . ?
C32 C33 C34 C35 -3.7(6) . . . . ?
C32 C33 C34 C37 175.4(4) . . . . ?
C33 C34 C35 C36 3.6(6) . . . . ?
C34 C35 C36 C31 -0.2(7) . . . . ?
C36 C31 C32 C33 3.1(5) . . . . ?
C36 C31 B6 B1 -150.3(4) . . . . ?
C36 C31 B6 B5 142.1(4) . . . . ?
C36 C31 B6 B7 -79.0(5) . . . . ?
C36 C31 B6 B10 74.1(5) . . . . ?
C36 C31 B6 B11 -0.5(6) . . . . ?
C37 C34 C35 C36 -175.5(4) . . . . ?
B1 C1 B2 B3 142.5(3) . . . . ?
B1 C1 B2 B7 39.1(2) . . . . ?
B1 C1 B2 B8 103.2(3) . . . . ?
B1 C1 B3 B2 -36.6(3) . . . . ?
B1 C1 B3 B4 106.0(3) . . . . ?
B1 C1 B3 B8 2.3(4) . . . . ?
B1 C1 B3 B9 66.5(3) . . . . ?
B1 C1 B4 B3 -106.2(3) . . . . ?
B1 C1 B4 B5 36.5(3) . . . . ?
B1 C1 B4 B9 -66.6(3) . . . . ?
B1 C1 B4 B10 -2.5(4) . . . . ?
B1 C1 B5 B4 -142.5(3) . . . . ?
B1 C1 B5 B6 -38.9(2) . . . . ?
B1 C1 B5 B10 -103.1(3) . . . . ?
B1 B2 B3 C1 33.3(2) . . . . ?
B1 B2 B3 B4 0.0(4) . . . . ?
B1 B2 B3 B8 -102.4(3) . . . . ?
B1 B2 B3 B9 -64.3(3) . . . . ?
B1 B2 B7 C3 -110.2(3) . . . . ?
B1 B2 B7 B6 36.9(3) . . . . ?
B1 B2 B7 B8 138.5(3) . . . . ?
B1 B2 B7 B11 99.8(3) . . . . ?
B1 B2 B8 C10 -155.0(3) . . . . ?
B1 B2 B8 B3 100.3(3) . . . . ?
B1 B2 B8 B7 -37.5(3) . . . . ?
B1 B2 B8 B9 63.7(3) . . . . ?
B1 B2 B8 B11 1.2(4) . . . . ?
B1 B5 B6 C31 109.5(3) . . . . ?
B1 B5 B6 B7 -37.0(3) . . . . ?
B1 B5 B6 B10 -137.8(3) . . . . ?
B1 B5 B6 B11 -99.4(3) . . . . ?
B1 B5 B10 C24 153.4(3) . . . . ?
B1 B5 B10 B4 -100.2(3) . . . . ?
B1 B5 B10 B6 38.2(3) . . . . ?
B1 B5 B10 B9 -63.8(3) . . . . ?
B1 B5 B10 B11 -1.0(4) . . . . ?
B1 B6 B7 C3 108.0(4) . . . . ?
B1 B6 B7 B2 -36.7(3) . . . . ?
B1 B6 B7 B8 -98.5(3) . . . . ?
B1 B6 B7 B11 -135.5(3) . . . . ?
B1 B6 B10 C24 -142.6(3) . . . . ?
B1 B6 B10 B4 -0.2(3) . . . . ?
B1 B6 B10 B5 -36.9(3) . . . . ?
B1 B6 B10 B9 62.1(3) . . . . ?
B1 B6 B10 B11 98.9(3) . . . . ?
B1 B6 B11 C2 149.0(3) . . . . ?
B1 B6 B11 B7 38.6(2) . . . . ?
B1 B6 B11 B8 1.4(3) . . . . ?
B1 B6 B11 B9 -62.8(3) . . . . ?
B1 B6 B11 B10 -99.9(3) . . . . ?
B1 B7 B8 C10 142.6(3) . . . . ?
B1 B7 B8 B2 36.3(3) . . . . ?
B1 B7 B8 B3 -0.8(3) . . . . ?
B1 B7 B8 B9 -63.3(3) . . . . ?
B1 B7 B8 B11 -99.7(3) . . . . ?
B1 B7 B11 C2 -152.8(3) . . . . ?
B1 B7 B11 B6 -39.0(2) . . . . ?
B1 B7 B11 B8 99.7(3) . . . . ?
B1 B7 B11 B9 62.8(3) . . . . ?
B1 B7 B11 B10 -1.6(3) . . . . ?
B2 C1 B1 B5 -142.4(3) . . . . ?
B2 C1 B1 B6 -103.6(3) . . . . ?
B2 C1 B1 B7 -39.5(3) . . . . ?
B2 C1 B3 B4 142.6(3) . . . . ?
B2 C1 B3 B8 38.9(3) . . . . ?
B2 C1 B3 B9 103.1(3) . . . . ?
B2 C1 B4 B3 -36.4(3) . . . . ?
B2 C1 B4 B5 106.3(3) . . . . ?
B2 C1 B4 B9 3.2(4) . . . . ?
B2 C1 B4 B10 67.3(3) . . . . ?
B2 C1 B5 B1 36.6(3) . . . . ?
B2 C1 B5 B4 -105.9(3) . . . . ?
B2 C1 B5 B6 -2.3(4) . . . . ?
B2 C1 B5 B10 -66.5(3) . . . . ?
B2 B1 B5 C1 -33.0(2) . . . . ?
B2 B1 B5 B4 0.1(3) . . . . ?
B2 B1 B5 B6 103.1(3) . . . . ?
B2 B1 B5 B10 64.5(3) . . . . ?
B2 B1 B6 C31 155.7(3) . . . . ?
B2 B1 B6 B5 -99.5(3) . . . . ?
B2 B1 B6 B7 38.2(3) . . . . ?
B2 B1 B6 B10 -62.7(3) . . . . ?
B2 B1 B6 B11 -0.7(3) . . . . ?
B2 B1 B7 C3 107.3(4) . . . . ?
B2 B1 B7 B6 -138.2(3) . . . . ?
B2 B1 B7 B8 -36.2(3) . . . . ?
B2 B1 B7 B11 -98.9(3) . . . . ?
B2 B3 B4 C1 33.1(2) . . . . ?
B2 B3 B4 B5 0.1(4) . . . . ?
B2 B3 B4 B9 -102.3(3) . . . . ?
B2 B3 B4 B10 -63.7(3) . . . . ?
B2 B3 B8 C10 -110.3(3) . . . . ?
B2 B3 B8 B7 37.4(3) . . . . ?
B2 B3 B8 B9 138.4(3) . . . . ?
B2 B3 B8 B11 100.0(3) . . . . ?
B2 B3 B9 B4 100.6(3) . . . . ?
B2 B3 B9 B8 -37.6(3) . . . . ?
B2 B3 B9 B10 63.5(3) . . . . ?
B2 B3 B9 B11 1.1(4) . . . . ?
B2 B3 B9 C17 -152.4(5) . . . . ?
B2 B3 B9 C17A -149.6(5) . . . . ?
B2 B7 B8 C10 106.2(4) . . . . ?
B2 B7 B8 B3 -37.2(3) . . . . ?
B2 B7 B8 B9 -99.6(3) . . . . ?
B2 B7 B8 B11 -136.1(3) . . . . ?
B2 B7 B11 C2 145.5(3) . . . . ?
B2 B7 B11 B6 -100.7(3) . . . . ?
B2 B7 B11 B8 38.0(2) . . . . ?
B2 B7 B11 B9 1.0(3) . . . . ?
B2 B7 B11 B10 -63.3(3) . . . . ?
B2 B8 B9 B3 36.7(3) . . . . ?
B2 B8 B9 B4 0.2(3) . . . . ?
B2 B8 B9 B10 -62.5(3) . . . . ?
B2 B8 B9 B11 -99.6(3) . . . . ?
B2 B8 B9 C17 142.1(5) . . . . ?
B2 B8 B9 C17A 146.0(4) . . . . ?
B2 B8 B11 C2 -151.1(3) . . . . ?
B2 B8 B11 B6 -1.6(3) . . . . ?
B2 B8 B11 B7 -38.8(2) . . . . ?
B2 B8 B11 B9 100.3(3) . . . . ?
B2 B8 B11 B10 62.5(3) . . . . ?
B3 C1 B1 B2 36.6(3) . . . . ?
B3 C1 B1 B5 -105.8(3) . . . . ?
B3 C1 B1 B6 -66.9(4) . . . . ?
B3 C1 B1 B7 -2.9(4) . . . . ?
B3 C1 B2 B1 -142.5(3) . . . . ?
B3 C1 B2 B7 -103.4(3) . . . . ?
B3 C1 B2 B8 -39.2(3) . . . . ?
B3 C1 B4 B5 142.7(3) . . . . ?
B3 C1 B4 B9 39.6(3) . . . . ?
B3 C1 B4 B10 103.7(3) . . . . ?
B3 C1 B5 B1 106.5(3) . . . . ?
B3 C1 B5 B4 -36.0(3) . . . . ?
B3 C1 B5 B6 67.6(3) . . . . ?
B3 C1 B5 B10 3.4(4) . . . . ?
B3 B2 B7 C3 149.7(3) . . . . ?
B3 B2 B7 B1 -100.2(3) . . . . ?
B3 B2 B7 B6 -63.2(3) . . . . ?
B3 B2 B7 B8 38.3(3) . . . . ?
B3 B2 B7 B11 -0.3(4) . . . . ?
B3 B2 B8 C10 104.6(3) . . . . ?
B3 B2 B8 B7 -137.9(3) . . . . ?
B3 B2 B8 B9 -36.6(3) . . . . ?
B3 B2 B8 B11 -99.2(3) . . . . ?
B3 B4 B5 C1 33.0(2) . . . . ?
B3 B4 B5 B1 -0.1(3) . . . . ?
B3 B4 B5 B6 -64.3(3) . . . . ?
B3 B4 B5 B10 -102.6(3) . . . . ?
B3 B4 B9 B8 36.8(3) . . . . ?
B3 B4 B9 B10 138.0(3) . . . . ?
B3 B4 B9 B11 99.7(3) . . . . ?
B3 B4 B9 C17 -107.9(6) . . . . ?
B3 B4 B9 C17A -109.8(5) . . . . ?
B3 B4 B10 C24 -151.2(3) . . . . ?
B3 B4 B10 B5 100.3(3) . . . . ?
B3 B4 B10 B6 63.3(3) . . . . ?
B3 B4 B10 B9 -38.3(3) . . . . ?
B3 B4 B10 B11 0.1(4) . . . . ?
B3 B8 B9 B4 -36.5(3) . . . . ?
B3 B8 B9 B10 -99.1(3) . . . . ?
B3 B8 B9 B11 -136.2(3) . . . . ?
B3 B8 B9 C17 105.4(6) . . . . ?
B3 B8 B9 C17A 109.4(5) . . . . ?
B3 B8 B11 C2 146.8(3) . . . . ?
B3 B8 B11 B6 -63.6(3) . . . . ?
B3 B8 B11 B7 -100.9(3) . . . . ?
B3 B8 B11 B9 38.2(2) . . . . ?
B3 B8 B11 B10 0.5(3) . . . . ?
B3 B9 B10 C24 141.3(3) . . . . ?
B3 B9 B10 B4 36.7(3) . . . . ?
B3 B9 B10 B5 0.2(3) . . . . ?
B3 B9 B10 B6 -62.8(3) . . . . ?
B3 B9 B10 B11 -99.7(3) . . . . ?
B3 B9 B11 C2 -147.0(3) . . . . ?
B3 B9 B11 B6 62.8(3) . . . . ?
B3 B9 B11 B7 -1.3(3) . . . . ?
B3 B9 B11 B8 -38.4(2) . . . . ?
B3 B9 B11 B10 99.9(3) . . . . ?
B3 B9 C17 C18 64.2(12) . . . . ?
B3 B9 C17 C22 -117.4(9) . . . . ?
B3 B9 C17A C22A -144.1(8) . . . . ?
B3 B9 C17A C18A 32.3(10) . . . . ?
B4 C1 B1 B2 106.0(3) . . . . ?
B4 C1 B1 B5 -36.5(3) . . . . ?
B4 C1 B1 B6 2.4(4) . . . . ?
B4 C1 B1 B7 66.4(3) . . . . ?
B4 C1 B2 B1 -106.3(3) . . . . ?
B4 C1 B2 B3 36.2(3) . . . . ?
B4 C1 B2 B7 -67.2(3) . . . . ?
B4 C1 B2 B8 -3.0(4) . . . . ?
B4 C1 B3 B2 -142.6(3) . . . . ?
B4 C1 B3 B8 -103.6(3) . . . . ?
B4 C1 B3 B9 -39.5(3) . . . . ?
B4 C1 B5 B1 142.5(3) . . . . ?
B4 C1 B5 B6 103.6(3) . . . . ?
B4 C1 B5 B10 39.4(2) . . . . ?
B4 B3 B8 C10 149.3(3) . . . . ?
B4 B3 B8 B2 -100.4(3) . . . . ?
B4 B3 B8 B7 -62.9(3) . . . . ?
B4 B3 B8 B9 38.0(3) . . . . ?
B4 B3 B8 B11 -0.4(4) . . . . ?
B4 B3 B9 B8 -138.2(3) . . . . ?
B4 B3 B9 B10 -37.0(3) . . . . ?
B4 B3 B9 B11 -99.4(3) . . . . ?
B4 B3 B9 C17 107.1(5) . . . . ?
B4 B3 B9 C17A 109.9(5) . . . . ?
B4 B5 B6 C31 -150.6(3) . . . . ?
B4 B5 B6 B1 99.8(3) . . . . ?
B4 B5 B6 B7 62.8(3) . . . . ?
B4 B5 B6 B10 -38.0(3) . . . . ?
B4 B5 B6 B11 0.5(3) . . . . ?
B4 B5 B10 C24 -106.4(3) . . . . ?
B4 B5 B10 B6 138.4(3) . . . . ?
B4 B5 B10 B9 36.3(2) . . . . ?
B4 B5 B10 B11 99.2(3) . . . . ?
B4 B9 B10 C24 104.6(3) . . . . ?
B4 B9 B10 B5 -36.5(3) . . . . ?
B4 B9 B10 B6 -99.5(3) . . . . ?
B4 B9 B10 B11 -136.4(3) . . . . ?
B4 B9 B11 C2 151.4(3) . . . . ?
B4 B9 B11 B6 1.2(3) . . . . ?
B4 B9 B11 B7 -62.9(3) . . . . ?
B4 B9 B11 B8 -99.9(3) . . . . ?
B4 B9 B11 B10 38.3(2) . . . . ?
B4 B9 C17 C18 131.8(10) . . . . ?
B4 B9 C17 C22 -49.8(9) . . . . ?
B4 B9 C17A C22A -74.2(9) . . . . ?
B4 B9 C17A C18A 102.2(9) . . . . ?
B4 B10 B11 C2 -145.3(3) . . . . ?
B4 B10 B11 B6 101.1(3) . . . . ?
B4 B10 B11 B7 63.7(3) . . . . ?
B4 B10 B11 B8 -0.4(3) . . . . ?
B4 B10 B11 B9 -38.0(2) . . . . ?
B5 C1 B1 B2 142.4(3) . . . . ?
B5 C1 B1 B6 38.9(3) . . . . ?
B5 C1 B1 B7 102.9(3) . . . . ?
B5 C1 B2 B1 -36.6(3) . . . . ?
B5 C1 B2 B3 105.9(3) . . . . ?
B5 C1 B2 B7 2.5(4) . . . . ?
B5 C1 B2 B8 66.6(4) . . . . ?
B5 C1 B3 B2 -106.4(3) . . . . ?
B5 C1 B3 B4 36.2(3) . . . . ?
B5 C1 B3 B8 -67.5(3) . . . . ?
B5 C1 B3 B9 -3.3(4) . . . . ?
B5 C1 B4 B3 -142.7(3) . . . . ?
B5 C1 B4 B9 -103.1(3) . . . . ?
B5 C1 B4 B10 -39.0(2) . . . . ?
B5 B1 B2 C1 33.1(2) . . . . ?
B5 B1 B2 B3 0.0(3) . . . . ?
B5 B1 B2 B7 -102.5(3) . . . . ?
B5 B1 B2 B8 -64.4(3) . . . . ?
B5 B1 B6 C31 -104.8(3) . . . . ?
B5 B1 B6 B7 137.7(3) . . . . ?
B5 B1 B6 B10 36.8(3) . . . . ?
B5 B1 B6 B11 98.8(3) . . . . ?
B5 B1 B7 C3 -152.8(3) . . . . ?
B5 B1 B7 B2 99.9(3) . . . . ?
B5 B1 B7 B6 -38.2(3) . . . . ?
B5 B1 B7 B8 63.8(3) . . . . ?
B5 B1 B7 B11 1.0(4) . . . . ?
B5 B4 B9 B3 -100.6(3) . . . . ?
B5 B4 B9 B8 -63.9(3) . . . . ?
B5 B4 B9 B10 37.4(3) . . . . ?
B5 B4 B9 B11 -0.9(4) . . . . ?
B5 B4 B9 C17 151.5(5) . . . . ?
B5 B4 B9 C17A 149.6(5) . . . . ?
B5 B4 B10 C24 108.5(3) . . . . ?
B5 B4 B10 B6 -36.9(3) . . . . ?
B5 B4 B10 B9 -138.6(3) . . . . ?
B5 B4 B10 B11 -100.1(3) . . . . ?
B5 B6 B7 C3 145.1(3) . . . . ?
B5 B6 B7 B1 37.1(3) . . . . ?
B5 B6 B7 B2 0.4(3) . . . . ?
B5 B6 B7 B8 -61.5(3) . . . . ?
B5 B6 B7 B11 -98.5(3) . . . . ?
B5 B6 B10 C24 -105.6(4) . . . . ?
B5 B6 B10 B4 36.8(3) . . . . ?
B5 B6 B10 B9 99.1(3) . . . . ?
B5 B6 B10 B11 135.8(3) . . . . ?
B5 B6 B11 C2 -149.3(3) . . . . ?
B5 B6 B11 B7 100.3(3) . . . . ?
B5 B6 B11 B8 63.1(3) . . . . ?
B5 B6 B11 B9 -1.1(3) . . . . ?
B5 B6 B11 B10 -38.2(2) . . . . ?
B5 B10 B11 C2 152.6(3) . . . . ?
B5 B10 B11 B6 38.9(2) . . . . ?
B5 B10 B11 B7 1.6(3) . . . . ?
B5 B10 B11 B8 -62.5(3) . . . . ?
B5 B10 B11 B9 -100.1(3) . . . . ?
B6 C31 C32 C33 -177.4(3) . . . . ?
B6 C31 C36 C35 177.4(4) . . . . ?
B6 B1 B2 C1 97.1(3) . . . . ?
B6 B1 B2 B3 64.0(3) . . . . ?
B6 B1 B2 B7 -38.4(3) . . . . ?
B6 B1 B2 B8 -0.3(4) . . . . ?
B6 B1 B5 C1 -136.1(3) . . . . ?
B6 B1 B5 B4 -103.1(3) . . . . ?
B6 B1 B5 B10 -38.7(3) . . . . ?
B6 B1 B7 C3 -114.5(4) . . . . ?
B6 B1 B7 B2 138.2(3) . . . . ?
B6 B1 B7 B8 102.0(3) . . . . ?
B6 B1 B7 B11 39.2(2) . . . . ?
B6 B5 B10 C24 115.2(3) . . . . ?
B6 B5 B10 B4 -138.4(3) . . . . ?
B6 B5 B10 B9 -102.1(3) . . . . ?
B6 B5 B10 B11 -39.2(3) . . . . ?
B6 B7 B8 C10 -154.8(3) . . . . ?
B6 B7 B8 B2 99.0(3) . . . . ?
B6 B7 B8 B3 61.8(3) . . . . ?
B6 B7 B8 B9 -0.6(3) . . . . ?
B6 B7 B8 B11 -37.0(2) . . . . ?
B6 B7 B11 C2 -113.8(4) . . . . ?
B6 B7 B11 B8 138.7(3) . . . . ?
B6 B7 B11 B9 101.7(3) . . . . ?
B6 B7 B11 B10 37.4(3) . . . . ?
B6 B10 B11 C2 113.7(4) . . . . ?
B6 B10 B11 B7 -37.4(3) . . . . ?
B6 B10 B11 B8 -101.4(3) . . . . ?
B6 B10 B11 B9 -139.1(3) . . . . ?
B7 C3 C4 C5 -177.8(4) . . . . ?
B7 C3 C8 C7 177.8(4) . . . . ?
B7 B1 B2 C1 135.5(3) . . . . ?
B7 B1 B2 B3 102.4(3) . . . . ?
B7 B1 B2 B8 38.1(3) . . . . ?
B7 B1 B5 C1 -97.4(3) . . . . ?
B7 B1 B5 B4 -64.4(3) . . . . ?
B7 B1 B5 B6 38.6(3) . . . . ?
B7 B1 B5 B10 0.0(4) . . . . ?
B7 B1 B6 C31 117.5(3) . . . . ?
B7 B1 B6 B5 -137.7(3) . . . . ?
B7 B1 B6 B10 -100.9(3) . . . . ?
B7 B1 B6 B11 -38.9(2) . . . . ?
B7 B2 B3 C1 97.1(3) . . . . ?
B7 B2 B3 B4 63.8(3) . . . . ?
B7 B2 B3 B8 -38.7(3) . . . . ?
B7 B2 B3 B9 -0.5(4) . . . . ?
B7 B2 B8 C10 -117.5(3) . . . . ?
B7 B2 B8 B3 137.9(3) . . . . ?
B7 B2 B8 B9 101.2(3) . . . . ?
B7 B2 B8 B11 38.7(2) . . . . ?
B7 B6 B10 C24 155.3(3) . . . . ?
B7 B6 B10 B4 -62.3(3) . . . . ?
B7 B6 B10 B5 -99.0(3) . . . . ?
B7 B6 B10 B9 0.1(3) . . . . ?
B7 B6 B10 B11 36.8(2) . . . . ?
B7 B6 B11 C2 110.3(4) . . . . ?
B7 B6 B11 B8 -37.3(2) . . . . ?
B7 B6 B11 B9 -101.4(3) . . . . ?
B7 B6 B11 B10 -138.5(3) . . . . ?
B7 B8 B9 B3 99.8(3) . . . . ?
B7 B8 B9 B4 63.3(3) . . . . ?
B7 B8 B9 B10 0.6(3) . . . . ?
B7 B8 B9 B11 -36.4(2) . . . . ?
B7 B8 B9 C17 -154.8(5) . . . . ?
B7 B8 B9 C17A -150.8(4) . . . . ?
B7 B8 B11 C2 -112.3(3) . . . . ?
B7 B8 B11 B6 37.2(2) . . . . ?
B7 B8 B11 B9 139.1(3) . . . . ?
B7 B8 B11 B10 101.3(3) . . . . ?
B8 C10 C11 C12 168.1(4) . . . . ?
B8 C10 C15 C14 -169.3(4) . . . . ?
B8 B2 B3 C1 135.7(3) . . . . ?
B8 B2 B3 B4 102.4(3) . . . . ?
B8 B2 B3 B9 38.2(3) . . . . ?
B8 B2 B7 C3 111.4(3) . . . . ?
B8 B2 B7 B1 -138.5(3) . . . . ?
B8 B2 B7 B6 -101.5(3) . . . . ?
B8 B2 B7 B11 -38.6(3) . . . . ?
B8 B3 B4 C1 97.0(3) . . . . ?
B8 B3 B4 B5 63.9(3) . . . . ?
B8 B3 B4 B9 -38.4(3) . . . . ?
B8 B3 B4 B10 0.2(4) . . . . ?
B8 B3 B9 B4 138.2(3) . . . . ?
B8 B3 B9 B10 101.1(3) . . . . ?
B8 B3 B9 B11 38.7(2) . . . . ?
B8 B3 B9 C17 -114.8(5) . . . . ?
B8 B3 B9 C17A -112.0(5) . . . . ?
B8 B7 B11 C2 107.5(4) . . . . ?
B8 B7 B11 B6 -138.7(3) . . . . ?
B8 B7 B11 B9 -37.0(2) . . . . ?
B8 B7 B11 B10 -101.3(3) . . . . ?
B8 B9 B10 C24 -156.4(3) . . . . ?
B8 B9 B10 B4 99.1(3) . . . . ?
B8 B9 B10 B5 62.6(3) . . . . ?
B8 B9 B10 B6 -0.4(3) . . . . ?
B8 B9 B10 B11 -37.3(2) . . . . ?
B8 B9 B11 C2 -108.7(3) . . . . ?
B8 B9 B11 B6 101.1(3) . . . . ?
B8 B9 B11 B7 37.0(2) . . . . ?
B8 B9 B11 B10 138.2(3) . . . . ?
B8 B9 C17 C18 -6.2(13) . . . . ?
B8 B9 C17 C22 172.2(9) . . . . ?
B8 B9 C17A C22A 144.7(8) . . . . ?
B8 B9 C17A C18A -38.9(9) . . . . ?
B9 B3 B4 C1 135.4(3) . . . . ?
B9 B3 B4 B5 102.4(3) . . . . ?
B9 B3 B4 B10 38.6(3) . . . . ?
B9 B3 B8 C10 111.3(3) . . . . ?
B9 B3 B8 B2 -138.4(3) . . . . ?
B9 B3 B8 B7 -100.9(3) . . . . ?
B9 B3 B8 B11 -38.4(3) . . . . ?
B9 B4 B5 C1 97.6(3) . . . . ?
B9 B4 B5 B1 64.5(3) . . . . ?
B9 B4 B5 B6 0.3(4) . . . . ?
B9 B4 B5 B10 -38.0(3) . . . . ?
B9 B4 B10 C24 -112.9(3) . . . . ?
B9 B4 B10 B5 138.6(3) . . . . ?
B9 B4 B10 B6 101.7(3) . . . . ?
B9 B4 B10 B11 38.4(3) . . . . ?
B9 B8 B11 C2 108.6(3) . . . . ?
B9 B8 B11 B6 -101.9(3) . . . . ?
B9 B8 B11 B7 -139.1(3) . . . . ?
B9 B8 B11 B10 -37.7(2) . . . . ?
B9 B10 B11 C2 -107.3(4) . . . . ?
B9 B10 B11 B6 139.1(3) . . . . ?
B9 B10 B11 B7 101.7(3) . . . . ?
B9 B10 B11 B8 37.6(2) . . . . ?
B9 C17 C22 C21 -178.4(8) . . . . ?
B9 C17A C22A C21A 176.3(6) . . . . ?
B9 C17A C18A C19A -176.4(6) . . . . ?
B10 C24 C25 C26 170.0(4) . . . . ?
B10 C24 C29 C28 -169.3(4) . . . . ?
B10 B4 B5 C1 135.6(3) . . . . ?
B10 B4 B5 B1 102.5(3) . . . . ?
B10 B4 B5 B6 38.3(3) . . . . ?
B10 B4 B9 B3 -138.0(3) . . . . ?
B10 B4 B9 B8 -101.2(3) . . . . ?
B10 B4 B9 B11 -38.3(2) . . . . ?
B10 B4 B9 C17 114.1(6) . . . . ?
B10 B4 B9 C17A 112.3(5) . . . . ?
B10 B5 B6 C31 -112.7(3) . . . . ?
B10 B5 B6 B1 137.8(3) . . . . ?
B10 B5 B6 B7 100.8(3) . . . . ?
B10 B5 B6 B11 38.4(2) . . . . ?
B10 B6 B7 C3 -153.1(3) . . . . ?
B10 B6 B7 B1 98.9(3) . . . . ?
B10 B6 B7 B2 62.2(3) . . . . ?
B10 B6 B7 B8 0.3(3) . . . . ?
B10 B6 B7 B11 -36.7(2) . . . . ?
B10 B6 B11 C2 -111.1(4) . . . . ?
B10 B6 B11 B7 138.5(3) . . . . ?
B10 B6 B11 B8 101.3(3) . . . . ?
B10 B6 B11 B9 37.1(2) . . . . ?
B10 B9 B11 C2 113.1(3) . . . . ?
B10 B9 B11 B6 -37.1(2) . . . . ?
B10 B9 B11 B7 -101.2(3) . . . . ?
B10 B9 B11 B8 -138.2(3) . . . . ?
B10 B9 C17 C18 -158.0(10) . . . . ?
B10 B9 C17 C22 20.4(9) . . . . ?
B10 B9 C17A C22A -2.5(9) . . . . ?
B10 B9 C17A C18A 173.8(8) . . . . ?
B11 B6 B7 C3 -116.4(3) . . . . ?
B11 B6 B7 B1 135.5(3) . . . . ?
B11 B6 B7 B2 98.8(3) . . . . ?
B11 B6 B7 B8 37.0(2) . . . . ?
B11 B6 B10 C24 118.5(3) . . . . ?
B11 B6 B10 B4 -99.1(3) . . . . ?
B11 B6 B10 B5 -135.8(3) . . . . ?
B11 B6 B10 B9 -36.7(2) . . . . ?
B11 B7 B8 C10 -117.7(4) . . . . ?
B11 B7 B8 B2 136.1(3) . . . . ?
B11 B7 B8 B3 98.9(3) . . . . ?
B11 B7 B8 B9 36.4(2) . . . . ?
B11 B8 B9 B3 136.2(3) . . . . ?
B11 B8 B9 B4 99.7(3) . . . . ?
B11 B8 B9 B10 37.1(2) . . . . ?
B11 B8 B9 C17 -118.4(5) . . . . ?
B11 B8 B9 C17A -114.4(4) . . . . ?
B11 B9 B10 C24 -119.0(3) . . . . ?
B11 B9 B10 B4 136.4(3) . . . . ?
B11 B9 B10 B5 99.9(3) . . . . ?
B11 B9 B10 B6 36.9(2) . . . . ?
B11 B9 C17 C18 -82.7(12) . . . . ?
B11 B9 C17 C22 95.7(10) . . . . ?
B11 B9 C17A C22A 70.8(8) . . . . ?
B11 B9 C17A C18A -112.9(8) . . . . ?
O1 C2 B11 B6 -33.1(6) . . . . ?
O1 C2 B11 B7 40.3(6) . . . . ?
O1 C2 B11 B8 111.5(5) . . . . ?
O1 C2 B11 B9 -178.5(4) . . . . ?
O1 C2 B11 B10 -107.0(5) . . . . ?
O2 C2 B11 B6 148.9(3) . . . . ?
O2 C2 B11 B7 -137.7(3) . . . . ?
O2 C2 B11 B8 -66.5(4) . . . . ?
O2 C2 B11 B9 3.5(5) . . . . ?
O2 C2 B11 B10 75.1(4) . . . . ?
C21 C20 C19 C18 0.0 . . . . ?
C20 C21 C22 C17 0.0 . . . . ?
C20 C19 C18 C17 0.0 . . . . ?
C19 C18 C17 B9 178.4(8) . . . . ?
C19 C18 C17 C22 0.0 . . . . ?
C18 C17 C22 C21 0.0 . . . . ?
C17 B9 B10 C24 -0.7(6) . . . . ?
C17 B9 B10 B4 -105.2(5) . . . . ?
C17 B9 B10 B5 -141.7(5) . . . . ?
C17 B9 B10 B6 155.3(5) . . . . ?
C17 B9 B10 B11 118.4(5) . . . . ?
C17 B9 B11 C2 2.9(7) . . . . ?
C17 B9 B11 B6 -147.3(6) . . . . ?
C17 B9 B11 B7 148.6(6) . . . . ?
C17 B9 B11 B8 111.6(6) . . . . ?
C17 B9 B11 B10 -110.2(6) . . . . ?
C22 C21 C20 C19 0.0 . . . . ?
C22 C21 C20 C23 -179(2) . . . . ?
C23 C20 C19 C18 179(2) . . . . ?
O9 C2 B11 B6 93.8(15) . . . . ?
O9 C2 B11 B7 167.2(14) . . . . ?
O9 C2 B11 B8 -121.6(15) . . . . ?
O9 C2 B11 B9 -51.6(15) . . . . ?
O9 C2 B11 B10 20.0(15) . . . . ?
O10 C2 B11 B6 -62.9(14) . . . . ?
O10 C2 B11 B7 10.5(14) . . . . ?
O10 C2 B11 B8 81.7(14) . . . . ?
O10 C2 B11 B9 151.7(13) . . . . ?
O10 C2 B11 B10 -136.7(13) . . . . ?
C17A B9 B10 C24 -4.9(5) . . . . ?
C17A B9 B10 B4 -109.5(4) . . . . ?
C17A B9 B10 B5 -146.0(4) . . . . ?
C17A B9 B10 B6 151.0(4) . . . . ?
C17A B9 B10 B11 114.1(4) . . . . ?
C17A B9 B11 C2 2.2(6) . . . . ?
C17A B9 B11 B6 -147.9(5) . . . . ?
C17A B9 B11 B7 147.9(5) . . . . ?
C17A B9 B11 B8 110.9(5) . . . . ?
C17A B9 B11 B10 -110.9(5) . . . . ?
C17A C22A C21A C20A 0.0 . . . . ?
C22A C17A C18A C19A 0.0 . . . . ?
C22A C21A C20A C19A 0.0 . . . . ?
C22A C21A C20A C23A -178.1(19) . . . . ?
C21A C20A C19A C18A 0.0 . . . . ?
C20A C19A C18A C17A 0.0 . . . . ?
C18A C17A C22A C21A 0.0 . . . . ?
C23A C20A C19A C18A 178(2) . . . . ?
C112 B34 B35 B36 -32.7(3) . . . . ?
C112 B34 B35 B40 -134.5(3) . . . . ?
C112 B34 B35 B41 -96.9(3) . . . . ?
C112 B34 B38 B37 32.8(2) . . . . ?
C112 B34 B38 B39 135.7(3) . . . . ?
C112 B34 B38 B43 96.7(3) . . . . ?
C112 B34 B39 C114 -149.1(3) . . . . ?
C112 B34 B39 B38 -38.1(3) . . . . ?
C112 B34 B39 B40 99.5(3) . . . . ?
C112 B34 B39 B43 -0.6(3) . . . . ?
C112 B34 B39 B44 61.3(3) . . . . ?
C112 B34 B40 C121 149.5(3) . . . . ?
C112 B34 B40 B35 39.1(3) . . . . ?
C112 B34 B40 B39 -99.3(3) . . . . ?
C112 B34 B40 B41 2.6(4) . . . . ?
C112 B34 B40 B44 -60.4(3) . . . . ?
C112 B35 B36 B37 -32.8(3) . . . . ?
C112 B35 B36 B41 -135.1(3) . . . . ?
C112 B35 B36 B42 -97.1(3) . . . . ?
C112 B35 B40 C121 -149.3(3) . . . . ?
C112 B35 B40 B34 -39.6(3) . . . . ?
C112 B35 B40 B39 -3.0(4) . . . . ?
C112 B35 B40 B41 99.2(3) . . . . ?
C112 B35 B40 B44 60.4(3) . . . . ?
C112 B35 B41 C128 148.7(3) . . . . ?
C112 B35 B41 B36 38.6(3) . . . . ?
C112 B35 B41 B40 -99.6(3) . . . . ?
C112 B35 B41 B42 2.2(3) . . . . ?
C112 B35 B41 B44 -60.8(3) . . . . ?
C112 B36 B37 B38 -32.9(3) . . . . ?
C112 B36 B37 B42 -136.1(3) . . . . ?
C112 B36 B37 B43 -97.3(3) . . . . ?
C112 B36 B41 C128 -144.1(3) . . . . ?
C112 B36 B41 B35 -38.6(3) . . . . ?
C112 B36 B41 B40 -1.8(4) . . . . ?
C112 B36 B41 B42 100.2(3) . . . . ?
C112 B36 B41 B44 61.1(3) . . . . ?
C112 B36 B42 C135 146.6(3) . . . . ?
C112 B36 B42 B37 38.0(3) . . . . ?
C112 B36 B42 B41 -99.2(3) . . . . ?
C112 B36 B42 B43 1.2(3) . . . . ?
C112 B36 B42 B44 -60.6(3) . . . . ?
C112 B37 B38 B34 -32.9(3) . . . . ?
C112 B37 B38 B39 -96.8(3) . . . . ?
C112 B37 B38 B43 -135.7(3) . . . . ?
C112 B37 B42 C135 -143.7(3) . . . . ?
C112 B37 B42 B36 -38.0(3) . . . . ?
C112 B37 B42 B41 -0.7(3) . . . . ?
C112 B37 B42 B43 99.9(3) . . . . ?
C112 B37 B42 B44 61.1(3) . . . . ?
C112 B37 B43 C142 145.1(3) . . . . ?
C112 B37 B43 B38 38.4(3) . . . . ?
C112 B37 B43 B39 2.0(3) . . . . ?
C112 B37 B43 B42 -100.0(3) . . . . ?
C112 B37 B43 B44 -60.7(3) . . . . ?
C112 B38 B39 C114 144.7(3) . . . . ?
C112 B38 B39 B34 38.3(3) . . . . ?
C112 B38 B39 B40 1.0(4) . . . . ?
C112 B38 B39 B43 -99.5(3) . . . . ?
C112 B38 B39 B44 -61.2(3) . . . . ?
C112 B38 B43 C142 -149.8(3) . . . . ?
C112 B38 B43 B37 -38.1(3) . . . . ?
C112 B38 B43 B39 99.8(3) . . . . ?
C112 B38 B43 B42 -1.6(4) . . . . ?
C112 B38 B43 B44 61.1(3) . . . . ?
C114 C115 C116 C117 1.8(7) . . . . ?
C114 B39 B40 C121 3.9(5) . . . . ?
C114 B39 B40 B34 -105.7(4) . . . . ?
C114 B39 B40 B35 -142.2(3) . . . . ?
C114 B39 B40 B41 154.8(3) . . . . ?
C114 B39 B40 B44 117.9(4) . . . . ?
C114 B39 B43 C142 1.1(5) . . . . ?
C114 B39 B43 B37 144.5(3) . . . . ?
C114 B39 B43 B38 107.7(4) . . . . ?
C114 B39 B43 B42 -153.4(3) . . . . ?
C114 B39 B43 B44 -116.3(4) . . . . ?
C114 B39 B44 C113 0.7(5) . . . . ?
C114 B39 B44 B40 -107.7(4) . . . . ?
C114 B39 B44 B41 -144.5(3) . . . . ?
C114 B39 B44 B42 151.0(3) . . . . ?
C114 B39 B44 B43 113.2(4) . . . . ?
C115 C114 C119 C118 3.3(7) . . . . ?
C115 C114 B39 B34 -168.0(4) . . . . ?
C115 C114 B39 B38 122.2(4) . . . . ?
C115 C114 B39 B40 -99.2(5) . . . . ?
C115 C114 B39 B43 49.8(5) . . . . ?
C115 C114 B39 B44 -25.8(6) . . . . ?
C115 C116 C117 C118 1.3(7) . . . . ?
C115 C116 C117 C120 -177.4(4) . . . . ?
C116 C117 C118 C119 -2.0(7) . . . . ?
C117 C118 C119 C114 -0.3(8) . . . . ?
C119 C114 C115 C116 -4.0(6) . . . . ?
C119 C114 B39 B34 7.7(5) . . . . ?
C119 C114 B39 B38 -62.0(5) . . . . ?
C119 C114 B39 B40 76.5(4) . . . . ?
C119 C114 B39 B43 -134.5(4) . . . . ?
C119 C114 B39 B44 149.9(4) . . . . ?
C120 C117 C118 C119 176.7(4) . . . . ?
C121 C122 C123 C124 0.6(7) . . . . ?
C121 B40 B41 C128 -5.3(5) . . . . ?
C121 B40 B41 B35 -110.2(4) . . . . ?
C121 B40 B41 B36 -147.0(3) . . . . ?
C121 B40 B41 B42 150.4(3) . . . . ?
C121 B40 B41 B44 113.7(4) . . . . ?
C121 B40 B44 C113 2.7(5) . . . . ?
C121 B40 B44 B39 110.5(4) . . . . ?
C121 B40 B44 B41 -110.5(4) . . . . ?
C121 B40 B44 B42 -147.5(3) . . . . ?
C121 B40 B44 B43 147.6(3) . . . . ?
C122 C121 C126 C125 -0.9(6) . . . . ?
C122 C121 B40 B34 17.6(5) . . . . ?
C122 C121 B40 B35 87.9(4) . . . . ?
C122 C121 B40 B39 -53.4(5) . . . . ?
C122 C121 B40 B41 159.6(3) . . . . ?
C122 C121 B40 B44 -127.1(4) . . . . ?
C122 C123 C124 C125 -1.4(7) . . . . ?
C122 C123 C124 C127 178.1(4) . . . . ?
C123 C124 C125 C126 1.0(6) . . . . ?
C124 C125 C126 C121 0.2(7) . . . . ?
C126 C121 C122 C123 0.5(6) . . . . ?
C126 C121 B40 B34 -161.7(3) . . . . ?
C126 C121 B40 B35 -91.3(4) . . . . ?
C126 C121 B40 B39 127.4(4) . . . . ?
C126 C121 B40 B41 -19.6(5) . . . . ?
C126 C121 B40 B44 53.7(5) . . . . ?
C127 C124 C125 C126 -178.5(4) . . . . ?
C128 C129 C130 C131 -1.7(7) . . . . ?
C128 B41 B42 C135 -3.1(5) . . . . ?
C128 B41 B42 B36 -106.6(4) . . . . ?
C128 B41 B42 B37 -143.9(3) . . . . ?
C128 B41 B42 B43 154.2(3) . . . . ?
C128 B41 B42 B44 117.7(4) . . . . ?
C128 B41 B44 C113 1.1(6) . . . . ?
C128 B41 B44 B39 144.5(3) . . . . ?
C128 B41 B44 B40 107.6(4) . . . . ?
C128 B41 B44 B42 -113.1(4) . . . . ?
C128 B41 B44 B43 -150.9(3) . . . . ?
C129 C128 C133 C132 1.2(6) . . . . ?
C129 C128 B41 B35 -2.9(5) . . . . ?
C129 C128 B41 B36 65.4(5) . . . . ?
C129 C128 B41 B40 -71.6(4) . . . . ?
C129 C128 B41 B42 136.9(4) . . . . ?
C129 C128 B41 B44 -146.0(4) . . . . ?
C129 C130 C131 C132 0.3(6) . . . . ?
C129 C130 C131 C134 179.9(4) . . . . ?
C130 C131 C132 C133 1.8(6) . . . . ?
C131 C132 C133 C128 -2.6(7) . . . . ?
C133 C128 C129 C130 0.9(6) . . . . ?
C133 C128 B41 B35 173.6(3) . . . . ?
C133 C128 B41 B36 -118.1(4) . . . . ?
C133 C128 B41 B40 104.9(4) . . . . ?
C133 C128 B41 B42 -46.6(5) . . . . ?
C133 C128 B41 B44 30.5(6) . . . . ?
C134 C131 C132 C133 -177.8(4) . . . . ?
C135 C136 C137 C138 1.1(6) . . . . ?
C135 B42 B43 C142 4.2(5) . . . . ?
C135 B42 B43 B37 -104.7(4) . . . . ?
C135 B42 B43 B38 -141.3(3) . . . . ?
C135 B42 B43 B39 157.3(3) . . . . ?
C135 B42 B43 B44 120.1(4) . . . . ?
C135 B42 B44 C113 -2.2(6) . . . . ?
C135 B42 B44 B39 -150.2(3) . . . . ?
C135 B42 B44 B40 145.8(3) . . . . ?
C135 B42 B44 B41 109.1(4) . . . . ?
C135 B42 B44 B43 -112.3(4) . . . . ?
C136 C135 C140 C139 -2.9(6) . . . . ?
C136 C135 B42 B36 -28.9(5) . . . . ?
C136 C135 B42 B37 38.6(5) . . . . ?
C136 C135 B42 B41 -97.7(4) . . . . ?
C136 C135 B42 B43 109.2(4) . . . . ?
C136 C135 B42 B44 -173.5(3) . . . . ?
C136 C137 C138 C139 -2.9(6) . . . . ?
C136 C137 C138 C141 177.6(4) . . . . ?
C137 C138 C139 C140 1.8(7) . . . . ?
C138 C139 C140 C135 1.2(6) . . . . ?
C140 C135 C136 C137 1.7(5) . . . . ?
C140 C135 B42 B36 150.9(3) . . . . ?
C140 C135 B42 B37 -141.6(4) . . . . ?
C140 C135 B42 B41 82.1(5) . . . . ?
C140 C135 B42 B43 -71.0(5) . . . . ?
C140 C135 B42 B44 6.4(6) . . . . ?
C141 C138 C139 C140 -178.7(4) . . . . ?
C142 C143 C144 C145 -1.0(8) . . . . ?
C142 B43 B44 C113 -1.1(5) . . . . ?
C142 B43 B44 B39 -107.9(4) . . . . ?
C142 B43 B44 B40 -144.8(3) . . . . ?
C142 B43 B44 B41 151.2(3) . . . . ?
C142 B43 B44 B42 113.6(4) . . . . ?
C143 C142 C147 C146 3.1(7) . . . . ?
C143 C142 B43 B37 103.7(5) . . . . ?
C143 C142 B43 B38 173.2(4) . . . . ?
C143 C142 B43 B39 -118.6(4) . . . . ?
C143 C142 B43 B42 31.4(6) . . . . ?
C143 C142 B43 B44 -44.8(6) . . . . ?
C143 C144 C145 C146 2.4(8) . . . . ?
C143 C144 C145 C148 -178.0(5) . . . . ?
C144 C145 C146 C147 -1.0(8) . . . . ?
C145 C146 C147 C142 -1.8(9) . . . . ?
C147 C142 C143 C144 -1.8(7) . . . . ?
C147 C142 B43 B37 -73.7(5) . . . . ?
C147 C142 B43 B38 -4.2(5) . . . . ?
C147 C142 B43 B39 64.1(5) . . . . ?
C147 C142 B43 B42 -146.0(4) . . . . ?
C147 C142 B43 B44 137.9(4) . . . . ?
C148 C145 C146 C147 179.4(5) . . . . ?
B34 C112 B35 B36 143.1(3) . . . . ?
B34 C112 B35 B40 40.1(3) . . . . ?
B34 C112 B35 B41 103.6(3) . . . . ?
B34 C112 B36 B35 -35.8(3) . . . . ?
B34 C112 B36 B37 106.9(3) . . . . ?
B34 C112 B36 B41 3.7(4) . . . . ?
B34 C112 B36 B42 68.0(4) . . . . ?
B34 C112 B37 B36 -106.2(3) . . . . ?
B34 C112 B37 B38 36.6(3) . . . . ?
B34 C112 B37 B42 -67.3(4) . . . . ?
B34 C112 B37 B43 -2.7(4) . . . . ?
B34 C112 B38 B37 -142.7(3) . . . . ?
B34 C112 B38 B39 -39.0(3) . . . . ?
B34 C112 B38 B43 -103.7(3) . . . . ?
B34 B35 B36 C112 33.0(3) . . . . ?
B34 B35 B36 B37 0.2(4) . . . . ?
B34 B35 B36 B41 -102.1(3) . . . . ?
B34 B35 B36 B42 -64.1(3) . . . . ?
B34 B35 B40 C121 -109.7(4) . . . . ?
B34 B35 B40 B39 36.6(3) . . . . ?
B34 B35 B40 B41 138.8(3) . . . . ?
B34 B35 B40 B44 100.0(3) . . . . ?
B34 B35 B41 C128 -149.0(3) . . . . ?
B34 B35 B41 B36 100.9(3) . . . . ?
B34 B35 B41 B40 -37.4(3) . . . . ?
B34 B35 B41 B42 64.5(3) . . . . ?
B34 B35 B41 B44 1.5(4) . . . . ?
B34 B38 B39 C114 106.4(4) . . . . ?
B34 B38 B39 B40 -37.2(3) . . . . ?
B34 B38 B39 B43 -137.8(3) . . . . ?
B34 B38 B39 B44 -99.5(3) . . . . ?
B34 B38 B43 C142 148.6(3) . . . . ?
B34 B38 B43 B37 -99.7(3) . . . . ?
B34 B38 B43 B39 38.2(3) . . . . ?
B34 B38 B43 B42 -63.2(3) . . . . ?
B34 B38 B43 B44 -0.5(4) . . . . ?
B34 B39 B40 C121 109.6(4) . . . . ?
B34 B39 B40 B35 -36.4(3) . . . . ?
B34 B39 B40 B41 -99.5(3) . . . . ?
B34 B39 B40 B44 -136.3(3) . . . . ?
B34 B39 B43 C142 -144.3(3) . . . . ?
B34 B39 B43 B37 -0.8(3) . . . . ?
B34 B39 B43 B38 -37.6(3) . . . . ?
B34 B39 B43 B42 61.2(3) . . . . ?
B34 B39 B43 B44 98.3(3) . . . . ?
B34 B39 B44 C113 146.4(3) . . . . ?
B34 B39 B44 B40 38.0(3) . . . . ?
B34 B39 B44 B41 1.2(4) . . . . ?
B34 B39 B44 B42 -63.3(3) . . . . ?
B34 B39 B44 B43 -101.2(3) . . . . ?
B34 B40 B41 C128 141.2(3) . . . . ?
B34 B40 B41 B35 36.3(3) . . . . ?
B34 B40 B41 B36 -0.5(4) . . . . ?
B34 B40 B41 B42 -63.1(3) . . . . ?
B34 B40 B41 B44 -99.8(3) . . . . ?
B34 B40 B44 C113 -146.1(3) . . . . ?
B34 B40 B44 B39 -38.4(2) . . . . ?
B34 B40 B44 B41 100.6(3) . . . . ?
B34 B40 B44 B42 63.7(3) . . . . ?
B34 B40 B44 B43 -1.2(3) . . . . ?
B35 C112 B34 B38 -143.0(3) . . . . ?
B35 C112 B34 B39 -104.3(3) . . . . ?
B35 C112 B34 B40 -40.1(3) . . . . ?
B35 C112 B36 B37 142.8(3) . . . . ?
B35 C112 B36 B41 39.6(3) . . . . ?
B35 C112 B36 B42 103.9(3) . . . . ?
B35 C112 B37 B36 -36.6(3) . . . . ?
B35 C112 B37 B38 106.3(3) . . . . ?
B35 C112 B37 B42 2.4(4) . . . . ?
B35 C112 B37 B43 67.0(4) . . . . ?
B35 C112 B38 B34 35.9(3) . . . . ?
B35 C112 B38 B37 -106.9(3) . . . . ?
B35 C112 B38 B39 -3.2(4) . . . . ?
B35 C112 B38 B43 -67.9(4) . . . . ?
B35 B34 B38 C112 -32.6(3) . . . . ?
B35 B34 B38 B37 0.1(4) . . . . ?
B35 B34 B38 B39 103.1(3) . . . . ?
B35 B34 B38 B43 64.0(3) . . . . ?
B35 B34 B39 C114 149.3(3) . . . . ?
B35 B34 B39 B38 -99.6(3) . . . . ?
B35 B34 B39 B40 37.9(3) . . . . ?
B35 B34 B39 B43 -62.2(3) . . . . ?
B35 B34 B39 B44 -0.3(4) . . . . ?
B35 B34 B40 C121 110.4(4) . . . . ?
B35 B34 B40 B39 -138.5(3) . . . . ?
B35 B34 B40 B41 -36.6(3) . . . . ?
B35 B34 B40 B44 -99.6(3) . . . . ?
B35 B36 B37 C112 32.8(2) . . . . ?
B35 B36 B37 B38 -0.1(4) . . . . ?
B35 B36 B37 B42 -103.3(3) . . . . ?
B35 B36 B37 B43 -64.5(3) . . . . ?
B35 B36 B41 C128 -105.5(3) . . . . ?
B35 B36 B41 B40 36.8(3) . . . . ?
B35 B36 B41 B42 138.8(3) . . . . ?
B35 B36 B41 B44 99.7(3) . . . . ?
B35 B36 B42 C135 -151.7(3) . . . . ?
B35 B36 B42 B37 99.7(3) . . . . ?
B35 B36 B42 B41 -37.6(3) . . . . ?
B35 B36 B42 B43 62.9(3) . . . . ?
B35 B36 B42 B44 1.0(4) . . . . ?
B35 B40 B41 C128 105.0(3) . . . . ?
B35 B40 B41 B36 -36.8(3) . . . . ?
B35 B40 B41 B42 -99.4(3) . . . . ?
B35 B40 B41 B44 -136.0(3) . . . . ?
B35 B40 B44 C113 151.9(3) . . . . ?
B35 B40 B44 B39 -100.3(3) . . . . ?
B35 B40 B44 B41 38.7(2) . . . . ?
B35 B40 B44 B42 1.8(3) . . . . ?
B35 B40 B44 B43 -63.1(3) . . . . ?
B35 B41 B42 C135 139.9(3) . . . . ?
B35 B41 B42 B36 36.3(3) . . . . ?
B35 B41 B42 B37 -0.9(3) . . . . ?
B35 B41 B42 B43 -62.9(3) . . . . ?
B35 B41 B42 B44 -99.3(3) . . . . ?
B35 B41 B44 C113 -145.0(3) . . . . ?
B35 B41 B44 B39 -1.6(4) . . . . ?
B35 B41 B44 B40 -38.5(2) . . . . ?
B35 B41 B44 B42 100.8(3) . . . . ?
B35 B41 B44 B43 63.0(3) . . . . ?
B36 C112 B34 B35 36.1(3) . . . . ?
B36 C112 B34 B38 -106.9(3) . . . . ?
B36 C112 B34 B39 -68.2(4) . . . . ?
B36 C112 B34 B40 -4.0(4) . . . . ?
B36 C112 B35 B34 -143.1(3) . . . . ?
B36 C112 B35 B40 -103.0(3) . . . . ?
B36 C112 B35 B41 -39.5(3) . . . . ?
B36 C112 B37 B38 142.8(3) . . . . ?
B36 C112 B37 B42 38.9(3) . . . . ?
B36 C112 B37 B43 103.5(3) . . . . ?
B36 C112 B38 B34 106.3(3) . . . . ?
B36 C112 B38 B37 -36.5(3) . . . . ?
B36 C112 B38 B39 67.2(4) . . . . ?
B36 C112 B38 B43 2.5(4) . . . . ?
B36 B35 B40 C121 149.2(3) . . . . ?
B36 B35 B40 B34 -101.1(3) . . . . ?
B36 B35 B40 B39 -64.5(3) . . . . ?
B36 B35 B40 B41 37.7(3) . . . . ?
B36 B35 B40 B44 -1.1(3) . . . . ?
B36 B35 B41 C128 110.1(3) . . . . ?
B36 B35 B41 B40 -138.2(3) . . . . ?
B36 B35 B41 B42 -36.4(3) . . . . ?
B36 B35 B41 B44 -99.4(3) . . . . ?
B36 B37 B38 C112 32.8(3) . . . . ?
B36 B37 B38 B34 0.0(4) . . . . ?
B36 B37 B38 B39 -63.9(4) . . . . ?
B36 B37 B38 B43 -102.9(3) . . . . ?
B36 B37 B42 C135 -105.7(3) . . . . ?
B36 B37 B42 B41 37.3(3) . . . . ?
B36 B37 B42 B43 137.9(3) . . . . ?
B36 B37 B42 B44 99.1(3) . . . . ?
B36 B37 B43 C142 -153.2(3) . . . . ?
B36 B37 B43 B38 100.1(3) . . . . ?
B36 B37 B43 B39 63.7(3) . . . . ?
B36 B37 B43 B42 -38.3(3) . . . . ?
B36 B37 B43 B44 1.0(4) . . . . ?
B36 B41 B42 C135 103.5(4) . . . . ?
B36 B41 B42 B37 -37.3(3) . . . . ?
B36 B41 B42 B43 -99.2(3) . . . . ?
B36 B41 B42 B44 -135.7(3) . . . . ?
B36 B41 B44 C113 153.0(3) . . . . ?
B36 B41 B44 B39 -63.7(3) . . . . ?
B36 B41 B44 B40 -100.5(3) . . . . ?
B36 B41 B44 B42 38.8(2) . . . . ?
B36 B41 B44 B43 1.0(4) . . . . ?
B36 B42 B43 C142 145.7(3) . . . . ?
B36 B42 B43 B37 36.8(3) . . . . ?
B36 B42 B43 B38 0.2(3) . . . . ?
B36 B42 B43 B39 -61.2(3) . . . . ?
B36 B42 B43 B44 -98.4(3) . . . . ?
B36 B42 B44 C113 -149.7(3) . . . . ?
B36 B42 B44 B39 62.4(3) . . . . ?
B36 B42 B44 B40 -1.7(3) . . . . ?
B36 B42 B44 B41 -38.4(2) . . . . ?
B36 B42 B44 B43 100.2(3) . . . . ?
B37 C112 B34 B35 106.4(3) . . . . ?
B37 C112 B34 B38 -36.6(3) . . . . ?
B37 C112 B34 B39 2.1(4) . . . . ?
B37 C112 B34 B40 66.3(4) . . . . ?
B37 C112 B35 B34 -106.6(3) . . . . ?
B37 C112 B35 B36 36.5(3) . . . . ?
B37 C112 B35 B40 -66.5(4) . . . . ?
B37 C112 B35 B41 -2.9(4) . . . . ?
B37 C112 B36 B35 -142.8(3) . . . . ?
B37 C112 B36 B41 -103.2(3) . . . . ?
B37 C112 B36 B42 -38.9(3) . . . . ?
B37 C112 B38 B34 142.7(3) . . . . ?
B37 C112 B38 B39 103.7(3) . . . . ?
B37 C112 B38 B43 39.0(3) . . . . ?
B37 B36 B41 C128 154.3(3) . . . . ?
B37 B36 B41 B35 -100.1(3) . . . . ?
B37 B36 B41 B40 -63.3(3) . . . . ?
B37 B36 B41 B42 38.7(3) . . . . ?
B37 B36 B41 B44 -0.4(4) . . . . ?
B37 B36 B42 C135 108.6(3) . . . . ?
B37 B36 B42 B41 -137.2(3) . . . . ?
B37 B36 B42 B43 -36.8(3) . . . . ?
B37 B36 B42 B44 -98.7(3) . . . . ?
B37 B38 B39 C114 -153.9(3) . . . . ?
B37 B38 B39 B34 99.6(3) . . . . ?
B37 B38 B39 B40 62.4(4) . . . . ?
B37 B38 B39 B43 -38.1(3) . . . . ?
B37 B38 B39 B44 0.2(4) . . . . ?
B37 B38 B43 C142 -111.7(4) . . . . ?
B37 B38 B43 B39 137.9(3) . . . . ?
B37 B38 B43 B42 36.5(3) . . . . ?
B37 B38 B43 B44 99.2(3) . . . . ?
B37 B42 B43 C142 108.9(4) . . . . ?
B37 B42 B43 B38 -36.6(3) . . . . ?
B37 B42 B43 B39 -98.0(3) . . . . ?
B37 B42 B43 B44 -135.2(3) . . . . ?
B37 B42 B44 C113 148.9(3) . . . . ?
B37 B42 B44 B39 0.9(4) . . . . ?
B37 B42 B44 B40 -63.2(3) . . . . ?
B37 B42 B44 B41 -99.9(3) . . . . ?
B37 B42 B44 B43 38.7(3) . . . . ?
B37 B43 B44 C113 -153.6(3) . . . . ?
B37 B43 B44 B39 99.6(3) . . . . ?
B37 B43 B44 B40 62.7(3) . . . . ?
B37 B43 B44 B41 -1.2(4) . . . . ?
B37 B43 B44 B42 -38.9(3) . . . . ?
B38 C112 B34 B35 143.0(3) . . . . ?
B38 C112 B34 B39 38.7(3) . . . . ?
B38 C112 B34 B40 102.9(3) . . . . ?
B38 C112 B35 B34 -36.2(3) . . . . ?
B38 C112 B35 B36 106.9(3) . . . . ?
B38 C112 B35 B40 3.9(4) . . . . ?
B38 C112 B35 B41 67.5(4) . . . . ?
B38 C112 B36 B35 -106.3(3) . . . . ?
B38 C112 B36 B37 36.5(3) . . . . ?
B38 C112 B36 B41 -66.7(4) . . . . ?
B38 C112 B36 B42 -2.4(4) . . . . ?
B38 C112 B37 B36 -142.8(3) . . . . ?
B38 C112 B37 B42 -103.9(3) . . . . ?
B38 C112 B37 B43 -39.3(3) . . . . ?
B38 B34 B35 C112 32.5(3) . . . . ?
B38 B34 B35 B36 -0.2(4) . . . . ?
B38 B34 B35 B40 -101.9(3) . . . . ?
B38 B34 B35 B41 -64.3(3) . . . . ?
B38 B34 B39 C114 -111.0(3) . . . . ?
B38 B34 B39 B40 137.5(3) . . . . ?
B38 B34 B39 B43 37.4(3) . . . . ?
B38 B34 B39 B44 99.3(3) . . . . ?
B38 B34 B40 C121 -149.2(3) . . . . ?
B38 B34 B40 B35 100.4(3) . . . . ?
B38 B34 B40 B39 -38.1(3) . . . . ?
B38 B34 B40 B41 63.8(3) . . . . ?
B38 B34 B40 B44 0.8(4) . . . . ?
B38 B37 B42 C135 154.4(3) . . . . ?
B38 B37 B42 B36 -99.9(3) . . . . ?
B38 B37 B42 B41 -62.6(3) . . . . ?
B38 B37 B42 B43 38.0(3) . . . . ?
B38 B37 B42 B44 -0.8(4) . . . . ?
B38 B37 B43 C142 106.7(4) . . . . ?
B38 B37 B43 B39 -36.4(3) . . . . ?
B38 B37 B43 B42 -138.4(3) . . . . ?
B38 B37 B43 B44 -99.1(3) . . . . ?
B38 B39 B40 C121 147.3(3) . . . . ?
B38 B39 B40 B34 37.7(3) . . . . ?
B38 B39 B40 B35 1.2(4) . . . . ?
B38 B39 B40 B41 -61.8(3) . . . . ?
B38 B39 B40 B44 -98.7(3) . . . . ?
B38 B39 B43 C142 -106.7(4) . . . . ?
B38 B39 B43 B37 36.8(3) . . . . ?
B38 B39 B43 B42 98.8(3) . . . . ?
B38 B39 B43 B44 135.9(3) . . . . ?
B38 B39 B44 C113 -151.0(3) . . . . ?
B38 B39 B44 B40 100.6(3) . . . . ?
B38 B39 B44 B41 63.8(3) . . . . ?
B38 B39 B44 B42 -0.7(4) . . . . ?
B38 B39 B44 B43 -38.6(3) . . . . ?
B38 B43 B44 C113 144.7(3) . . . . ?
B38 B43 B44 B39 37.9(3) . . . . ?
B38 B43 B44 B40 1.0(3) . . . . ?
B38 B43 B44 B41 -62.9(3) . . . . ?
B38 B43 B44 B42 -100.6(3) . . . . ?
B39 C114 C115 C116 171.9(4) . . . . ?
B39 C114 C119 C118 -172.9(4) . . . . ?
B39 B34 B35 C112 96.1(3) . . . . ?
B39 B34 B35 B36 63.4(3) . . . . ?
B39 B34 B35 B40 -38.4(3) . . . . ?
B39 B34 B35 B41 -0.8(4) . . . . ?
B39 B34 B38 C112 -135.7(3) . . . . ?
B39 B34 B38 B37 -102.9(3) . . . . ?
B39 B34 B38 B43 -39.0(3) . . . . ?
B39 B34 B40 C121 -111.1(4) . . . . ?
B39 B34 B40 B35 138.5(3) . . . . ?
B39 B34 B40 B41 101.9(3) . . . . ?
B39 B34 B40 B44 38.9(3) . . . . ?
B39 B38 B43 C142 110.4(3) . . . . ?
B39 B38 B43 B37 -137.9(3) . . . . ?
B39 B38 B43 B42 -101.4(3) . . . . ?
B39 B38 B43 B44 -38.8(3) . . . . ?
B39 B40 B41 C128 -156.1(3) . . . . ?
B39 B40 B41 B35 99.0(3) . . . . ?
B39 B40 B41 B36 62.2(3) . . . . ?
B39 B40 B41 B42 -0.4(3) . . . . ?
B39 B40 B41 B44 -37.1(2) . . . . ?
B39 B40 B44 C113 -107.8(3) . . . . ?
B39 B40 B44 B41 139.0(3) . . . . ?
B39 B40 B44 B42 102.0(3) . . . . ?
B39 B40 B44 B43 37.2(3) . . . . ?
B39 B43 B44 C113 106.8(4) . . . . ?
B39 B43 B44 B40 -36.9(3) . . . . ?
B39 B43 B44 B41 -100.9(3) . . . . ?
B39 B43 B44 B42 -138.5(3) . . . . ?
B40 C121 C122 C123 -178.8(4) . . . . ?
B40 C121 C126 C125 178.3(4) . . . . ?
B40 B34 B35 C112 134.5(3) . . . . ?
B40 B34 B35 B36 101.7(3) . . . . ?
B40 B34 B35 B41 37.6(3) . . . . ?
B40 B34 B38 C112 -96.8(3) . . . . ?
B40 B34 B38 B37 -64.1(3) . . . . ?
B40 B34 B38 B39 38.9(3) . . . . ?
B40 B34 B38 B43 -0.2(4) . . . . ?
B40 B34 B39 C114 111.4(3) . . . . ?
B40 B34 B39 B38 -137.5(3) . . . . ?
B40 B34 B39 B43 -100.1(3) . . . . ?
B40 B34 B39 B44 -38.2(3) . . . . ?
B40 B35 B36 C112 97.1(3) . . . . ?
B40 B35 B36 B37 64.3(3) . . . . ?
B40 B35 B36 B41 -38.0(3) . . . . ?
B40 B35 B36 B42 0.1(4) . . . . ?
B40 B35 B41 C128 -111.7(3) . . . . ?
B40 B35 B41 B36 138.2(3) . . . . ?
B40 B35 B41 B42 101.9(3) . . . . ?
B40 B35 B41 B44 38.8(3) . . . . ?
B40 B39 B43 C142 153.5(3) . . . . ?
B40 B39 B43 B37 -63.0(3) . . . . ?
B40 B39 B43 B38 -99.8(3) . . . . ?
B40 B39 B43 B42 -1.0(3) . . . . ?
B40 B39 B43 B44 36.2(2) . . . . ?
B40 B39 B44 C113 108.4(3) . . . . ?
B40 B39 B44 B41 -36.8(3) . . . . ?
B40 B39 B44 B42 -101.3(3) . . . . ?
B40 B39 B44 B43 -139.2(3) . . . . ?
B40 B41 B42 C135 -157.5(3) . . . . ?
B40 B41 B42 B36 99.0(3) . . . . ?
B40 B41 B42 B37 61.7(3) . . . . ?
B40 B41 B42 B43 -0.2(3) . . . . ?
B40 B41 B42 B44 -36.7(2) . . . . ?
B40 B41 B44 C113 -106.5(4) . . . . ?
B40 B41 B44 B39 36.8(3) . . . . ?
B40 B41 B44 B42 139.3(3) . . . . ?
B40 B41 B44 B43 101.5(3) . . . . ?
B41 C128 C129 C130 177.7(4) . . . . ?
B41 C128 C133 C132 -175.5(4) . . . . ?
B41 B35 B36 C112 135.1(3) . . . . ?
B41 B35 B36 B37 102.3(3) . . . . ?
B41 B35 B36 B42 38.1(3) . . . . ?
B41 B35 B40 C121 111.5(4) . . . . ?
B41 B35 B40 B34 -138.8(3) . . . . ?
B41 B35 B40 B39 -102.2(3) . . . . ?
B41 B35 B40 B44 -38.8(2) . . . . ?
B41 B36 B37 C112 96.9(3) . . . . ?
B41 B36 B37 B38 64.0(3) . . . . ?
B41 B36 B37 B42 -39.2(3) . . . . ?
B41 B36 B37 B43 -0.4(4) . . . . ?
B41 B36 B42 C135 -114.2(3) . . . . ?
B41 B36 B42 B37 137.2(3) . . . . ?
B41 B36 B42 B43 100.4(3) . . . . ?
B41 B36 B42 B44 38.6(3) . . . . ?
B41 B40 B44 C113 113.2(3) . . . . ?
B41 B40 B44 B39 -139.0(3) . . . . ?
B41 B40 B44 B42 -37.0(2) . . . . ?
B41 B40 B44 B43 -101.8(3) . . . . ?
B41 B42 B43 C142 -152.4(3) . . . . ?
B41 B42 B43 B37 98.7(3) . . . . ?
B41 B42 B43 B38 62.2(3) . . . . ?
B41 B42 B43 B39 0.7(3) . . . . ?
B41 B42 B43 B44 -36.5(2) . . . . ?
B41 B42 B44 C113 -111.3(4) . . . . ?
B41 B42 B44 B39 100.8(3) . . . . ?
B41 B42 B44 B40 36.7(2) . . . . ?
B41 B42 B44 B43 138.6(3) . . . . ?
B42 C135 C136 C137 -178.4(4) . . . . ?
B42 C135 C140 C139 177.3(4) . . . . ?
B42 B36 B37 C112 136.1(3) . . . . ?
B42 B36 B37 B38 103.2(3) . . . . ?
B42 B36 B37 B43 38.8(3) . . . . ?
B42 B36 B41 C128 115.7(3) . . . . ?
B42 B36 B41 B35 -138.8(3) . . . . ?
B42 B36 B41 B40 -102.0(3) . . . . ?
B42 B36 B41 B44 -39.1(3) . . . . ?
B42 B37 B38 C112 97.2(3) . . . . ?
B42 B37 B38 B34 64.3(3) . . . . ?
B42 B37 B38 B39 0.4(4) . . . . ?
B42 B37 B38 B43 -38.5(3) . . . . ?
B42 B37 B43 C142 -115.0(4) . . . . ?
B42 B37 B43 B38 138.4(3) . . . . ?
B42 B37 B43 B39 102.0(3) . . . . ?
B42 B37 B43 B44 39.2(3) . . . . ?
B42 B41 B44 C113 114.3(4) . . . . ?
B42 B41 B44 B39 -102.4(3) . . . . ?
B42 B41 B44 B40 -139.3(3) . . . . ?
B42 B41 B44 B43 -37.7(3) . . . . ?
B42 B43 B44 C113 -114.7(4) . . . . ?
B42 B43 B44 B39 138.5(3) . . . . ?
B42 B43 B44 B40 101.6(3) . . . . ?
B42 B43 B44 B41 37.6(3) . . . . ?
B43 C142 C143 C144 -179.3(4) . . . . ?
B43 C142 C147 C146 -179.3(5) . . . . ?
B43 B37 B38 C112 135.7(3) . . . . ?
B43 B37 B38 B34 102.8(3) . . . . ?
B43 B37 B38 B39 38.9(3) . . . . ?
B43 B37 B42 C135 116.4(3) . . . . ?
B43 B37 B42 B36 -137.9(3) . . . . ?
B43 B37 B42 B41 -100.7(3) . . . . ?
B43 B37 B42 B44 -38.8(3) . . . . ?
B43 B38 B39 C114 -115.8(4) . . . . ?
B43 B38 B39 B34 137.8(3) . . . . ?
B43 B38 B39 B40 100.5(3) . . . . ?
B43 B38 B39 B44 38.3(3) . . . . ?
B43 B39 B40 C121 -150.0(3) . . . . ?
B43 B39 B40 B34 100.3(3) . . . . ?
B43 B39 B40 B35 63.9(3) . . . . ?
B43 B39 B40 B41 0.8(3) . . . . ?
B43 B39 B40 B44 -36.0(2) . . . . ?
B43 B39 B44 C113 -112.4(3) . . . . ?
B43 B39 B44 B40 139.2(3) . . . . ?
B43 B39 B44 B41 102.4(3) . . . . ?
B43 B39 B44 B42 37.9(3) . . . . ?
B43 B42 B44 C113 110.1(4) . . . . ?
B43 B42 B44 B39 -37.8(3) . . . . ?
B43 B42 B44 B40 -101.9(3) . . . . ?
B43 B42 B44 B41 -138.6(3) . . . . ?
B44 B39 B40 C121 -114.1(4) . . . . ?
B44 B39 B40 B34 136.3(3) . . . . ?
B44 B39 B40 B35 99.9(3) . . . . ?
B44 B39 B40 B41 36.8(2) . . . . ?
B44 B39 B43 C142 117.4(3) . . . . ?
B44 B39 B43 B37 -99.2(3) . . . . ?
B44 B39 B43 B38 -135.9(3) . . . . ?
B44 B39 B43 B42 -37.1(2) . . . . ?
B44 B40 B41 C128 -119.0(3) . . . . ?
B44 B40 B41 B35 136.0(3) . . . . ?
B44 B40 B41 B36 99.3(3) . . . . ?
B44 B40 B41 B42 36.6(2) . . . . ?
B44 B41 B42 C135 -120.8(4) . . . . ?
B44 B41 B42 B36 135.7(3) . . . . ?
B44 B41 B42 B37 98.4(3) . . . . ?
B44 B41 B42 B43 36.5(2) . . . . ?
B44 B42 B43 C142 -115.8(4) . . . . ?
B44 B42 B43 B37 135.2(3) . . . . ?
B44 B42 B43 B38 98.7(3) . . . . ?
B44 B42 B43 B39 37.2(2) . . . . ?
O7 C113 B44 B39 -44.8(5) . . . . ?
O7 C113 B44 B40 24.5(5) . . . . ?
O7 C113 B44 B41 95.3(4) . . . . ?
O7 C113 B44 B42 169.7(3) . . . . ?
O7 C113 B44 B43 -116.0(4) . . . . ?
O8 C113 B44 B39 131.3(4) . . . . ?
O8 C113 B44 B40 -159.4(4) . . . . ?
O8 C113 B44 B41 -88.6(5) . . . . ?
O8 C113 B44 B42 -14.2(6) . . . . ?
O8 C113 B44 B43 60.1(6) . . . . ?
O11 C113 B44 B39 -144.3(19) . . . . ?
O11 C113 B44 B40 -75.0(19) . . . . ?
O11 C113 B44 B41 -4(2) . . . . ?
O11 C113 B44 B42 70(2) . . . . ?
O11 C113 B44 B43 144.5(19) . . . . ?
O12 C113 B44 B39 82.6(14) . . . . ?
O12 C113 B44 B40 151.9(14) . . . . ?
O12 C113 B44 B41 -137.4(14) . . . . ?
O12 C113 B44 B42 -62.9(14) . . . . ?
O12 C113 B44 B43 11.4(14) . . . . ?
